data_2312123
loop_
_publ_author_name
'Krawczyk, Monika K.'

_publ_section_title
;
 Unusual flash cooling-induced phase in a crystal of triphenylsilanol.
;
_journal_coeditor_code XK5098
_journal_issue 3
_journal_name_full 'Acta crystallographica Section B, Structural science, crystal engineering and materials'
_journal_page_first 245
_journal_page_last 251
_journal_paper_doi 10.1107/S2052520623004006
_journal_volume 79
_journal_year 2023
_chemical_formula_sum 'C18 H16 O Si'
_chemical_formula_weight 276.40
_space_group_crystal_system triclinic
_space_group_IT_number 1
_space_group_name_Hall 'P 1'
_space_group_name_H-M_alt 'P 1'
_atom_sites_solution_hydrogens geom
_audit_creation_method SHELXL-2014/7
_cell_angle_alpha 107.96(2)
_cell_angle_beta 102.68(2)
_cell_angle_gamma 101.48(2)
_cell_formula_units_Z 16
_cell_length_a 15.025(2)
_cell_length_b 19.506(2)
_cell_length_c 23.021(2)
_cell_measurement_reflns_used 145764
_cell_measurement_temperature 80(2)
_cell_measurement_theta_max 75.3070
_cell_measurement_theta_min 2.1100
_cell_volume 5997.5(18)
_computing_cell_refinement 'CrysAlisPro 1.171.41.89a (Rigaku OD, 2020)'
_computing_data_collection 'CrysAlisPro 1.171.41.89a (Rigaku OD, 2020)'
_computing_data_reduction 'CrysAlisPro 1.171.41.89a (Rigaku OD, 2020)'
_computing_structure_refinement 'SHELXL-2014/7 (Sheldrick, 2014)'
_diffrn_ambient_temperature 80(2)
_diffrn_measured_fraction_theta_full 0.999
_diffrn_measured_fraction_theta_max 0.952
_diffrn_measurement_device_type 'XtaLAB Synergy R, DW system, HyPix-Arc 150'
_diffrn_radiation_type CuK\a
_diffrn_radiation_wavelength 1.54184
_diffrn_reflns_av_R_equivalents 0.0287
_diffrn_reflns_av_unetI/netI 0.0149
_diffrn_reflns_Laue_measured_fraction_full 0.999
_diffrn_reflns_Laue_measured_fraction_max 0.952
_diffrn_reflns_limit_h_max 18
_diffrn_reflns_limit_h_min -18
_diffrn_reflns_limit_k_max 24
_diffrn_reflns_limit_k_min -24
_diffrn_reflns_limit_l_max 28
_diffrn_reflns_limit_l_min -25
_diffrn_reflns_number 213840
_diffrn_reflns_point_group_measured_fraction_full 0.999
_diffrn_reflns_point_group_measured_fraction_max 0.952
_diffrn_reflns_theta_full 67.000
_diffrn_reflns_theta_max 75.889
_diffrn_reflns_theta_min 2.116
_exptl_absorpt_coefficient_mu 1.308
_exptl_absorpt_correction_T_max 0.937
_exptl_absorpt_correction_T_min 0.859
_exptl_absorpt_correction_type analytical
_exptl_absorpt_process_details
;
CrysAlisPro 1.171.41.89a (Rigaku Oxford Diffraction, 2020)
Analytical numeric absorption correction using a multifaceted crystal
model based on expressions derived by R.C. Clark & J.S. Reid.
(Clark, R. C. & Reid, J. S. (1995). Acta Cryst. A51, 887-897)
Empirical absorption correction using spherical harmonics,
implemented in SCALE3 ABSPACK scaling algorithm.
;
_exptl_crystal_colour colorless
_exptl_crystal_density_diffrn 1.224
_exptl_crystal_description plate
_exptl_crystal_F_000 2336
_exptl_crystal_size_max 0.200
_exptl_crystal_size_mid 0.100
_exptl_crystal_size_min 0.070
_refine_diff_density_max 0.661
_refine_diff_density_min -0.521
_refine_diff_density_rms 0.051
_refine_ls_abs_structure_details
;
 Refined as an inversion twin.
;
_refine_ls_abs_structure_Flack 0.47(2)
_refine_ls_extinction_method none
_refine_ls_goodness_of_fit_ref 1.118
_refine_ls_hydrogen_treatment constr
_refine_ls_matrix_type full
_refine_ls_number_parameters 2936
_refine_ls_number_reflns 45079
_refine_ls_number_restraints 3
_refine_ls_restrained_S_all 1.118
_refine_ls_R_factor_all 0.0525
_refine_ls_R_factor_gt 0.0483
_refine_ls_shift/su_max 0.016
_refine_ls_shift/su_mean 0.002
_refine_ls_structure_factor_coef Fsqd
_refine_ls_weighting_details 'w=1/[\s^2^(Fo^2^)+(0.0813P)^2^+2.6062P] where P=(Fo^2^+2Fc^2^)/3'
_refine_ls_weighting_scheme calc
_refine_ls_wR_factor_gt 0.1383
_refine_ls_wR_factor_ref 0.1428
_reflns_Friedel_coverage 1.000
_reflns_Friedel_fraction_full 0.999
_reflns_Friedel_fraction_max 0.952
_reflns_number_gt 40603
_reflns_number_total 45079
_reflns_threshold_expression 'I > 2\s(I)'
_cod_data_source_file xk5098sup1.cif
_cod_data_source_block phase_I_80K_P1
_cod_depositor_comments 'Adding full bibliography for 2312118--2312124.cif.'
_cod_original_cell_volume 5997.5(14)
_cod_database_code 2312123
_cod_database_fobs_code 2312123
_publcif_datablock.id {782c73c7-d8d0-438c-9232-53bf38c99f2d}

_shelx_shelxl_version_number 2014/7
_shelx_space_group_comment
;
The symmetry employed for this shelxl refinement is uniquely defined
by the following loop, which should always be used as a source of
symmetry information in preference to the above space-group names.
They are only intended as comments.
;
_shelx_estimated_absorpt_t_min 0.780
_shelx_estimated_absorpt_t_max 0.914

loop_
_space_group_symop_operation_xyz
'x, y, z'

loop_
_atom_site_label
_atom_site_type_symbol
_atom_site_fract_x
_atom_site_fract_y
_atom_site_fract_z
_atom_site_U_iso_or_equiv
_atom_site_adp_type
_atom_site_occupancy
_atom_site_site_symmetry_order
_atom_site_calc_flag
_atom_site_refinement_flags_posn
_atom_site_refinement_flags_adp
_atom_site_refinement_flags_occupancy
_atom_site_disorder_assembly
_atom_site_disorder_group
O1 O 0.0895(3) 0.8535(2) 0.6665(2) 0.0315(10) Uani 1 1 d . . . . .
H1 H 0.0432 0.8437 0.6803 0.047 Uiso 1 1 calc R U . . .
Si1 Si 0.05097(11) 0.85832(8) 0.59527(7) 0.0235(3) Uani 1 1 d . . . . .
C1A C -0.0395(5) 0.7695(3) 0.5390(3) 0.0277(13) Uani 1 1 d . . . . .
C2A C -0.1312(5) 0.7624(4) 0.5027(3) 0.0311(13) Uani 1 1 d . . . . .
H2A H -0.1500 0.8067 0.5051 0.037 Uiso 1 1 calc R U . . .
C3A C -0.1941(5) 0.6945(4) 0.4641(3) 0.0338(14) Uani 1 1 d . . . . .
H3A H -0.2566 0.6920 0.4418 0.041 Uiso 1 1 calc R U . . .
C4A C -0.1672(5) 0.6273(4) 0.4567(3) 0.0373(15) Uani 1 1 d . . . . .
H4A H -0.2094 0.5800 0.4275 0.045 Uiso 1 1 calc R U . . .
C5A C -0.0813(6) 0.6323(4) 0.4920(4) 0.052(2) Uani 1 1 d . . . . .
H5A H -0.0642 0.5872 0.4890 0.063 Uiso 1 1 calc R U . . .
C6A C -0.0162(5) 0.6999(4) 0.5324(3) 0.0424(17) Uani 1 1 d . . . . .
H6A H 0.0446 0.7007 0.5562 0.051 Uiso 1 1 calc R U . . .
C1B C 0.1587(5) 0.8737(3) 0.5673(3) 0.0268(12) Uani 1 1 d . . . . .
C2B C 0.1545(5) 0.8468(4) 0.5032(3) 0.0315(13) Uani 1 1 d . . . . .
H2B H 0.0949 0.8176 0.4722 0.038 Uiso 1 1 calc R U . . .
C3B C 0.2334(5) 0.8610(4) 0.4829(3) 0.0338(14) Uani 1 1 d . . . . .
H3B H 0.2270 0.8417 0.4385 0.041 Uiso 1 1 calc R U . . .
C4B C 0.3213(5) 0.9025(4) 0.5260(4) 0.0379(16) Uani 1 1 d . . . . .
H4B H 0.3755 0.9125 0.5118 0.045 Uiso 1 1 calc R U . . .
C5B C 0.3294(5) 0.9302(4) 0.5922(3) 0.0350(15) Uani 1 1 d . . . . .
H5B H 0.3897 0.9582 0.6229 0.042 Uiso 1 1 calc R U . . .
C6B C 0.2506(4) 0.9164(4) 0.6115(3) 0.0299(13) Uani 1 1 d . . . . .
H6B H 0.2569 0.9358 0.6559 0.036 Uiso 1 1 calc R U . . .
C1C C -0.0036(4) 0.9377(3) 0.6036(3) 0.0237(12) Uani 1 1 d . . . . .
C2C C -0.0429(4) 0.9525(3) 0.5482(3) 0.0251(12) Uani 1 1 d . . . . .
H2C H -0.0404 0.9221 0.5078 0.030 Uiso 1 1 calc R U . . .
C3C C -0.0849(4) 1.0101(3) 0.5519(3) 0.0267(12) Uani 1 1 d . . . . .
H3C H -0.1094 1.0199 0.5145 0.032 Uiso 1 1 calc R U . . .
C4C C -0.0909(5) 1.0540(3) 0.6111(3) 0.0291(13) Uani 1 1 d . . . . .
H4C H -0.1200 1.0934 0.6139 0.035 Uiso 1 1 calc R U . . .
C5C C -0.0538(5) 1.0396(3) 0.6660(3) 0.0321(14) Uani 1 1 d . . . . .
H5C H -0.0590 1.0685 0.7060 0.039 Uiso 1 1 calc R U . . .
C6C C -0.0086(5) 0.9818(3) 0.6617(3) 0.0292(13) Uani 1 1 d . . . . .
H6C H 0.0186 0.9734 0.6993 0.035 Uiso 1 1 calc R U . . .
O2 O 0.0346(3) 0.8879(3) 0.7711(2) 0.0411(11) Uani 1 1 d . . . . .
H2 H 0.0831 0.9142 0.8024 0.062 Uiso 1 1 calc R U . . .
Si2 Si -0.05749(12) 0.86969(10) 0.79716(8) 0.0311(4) Uani 1 1 d . . . . .
C1D C -0.1393(5) 0.7789(4) 0.7368(3) 0.0358(15) Uani 1 1 d . . . . .
C2D C -0.1564(5) 0.7630(4) 0.6723(3) 0.0420(17) Uani 1 1 d . . . . .
H2D H -0.1254 0.7992 0.6581 0.050 Uiso 1 1 calc R U . . .
C3D C -0.2185(5) 0.6945(5) 0.6271(3) 0.0463(19) Uani 1 1 d . . . . .
H3D H -0.2273 0.6844 0.5828 0.056 Uiso 1 1 calc R U . . .
C4D C -0.2662(6) 0.6427(4) 0.6455(4) 0.0445(17) Uani 1 1 d . . . . .
H4D H -0.3120 0.5982 0.6143 0.053 Uiso 1 1 calc R U . . .
C5D C -0.2483(8) 0.6543(5) 0.7095(4) 0.076(3) Uani 1 1 d . . . . .
H5D H -0.2759 0.6158 0.7227 0.091 Uiso 1 1 calc R U . . .
C6D C -0.1879(7) 0.7248(5) 0.7556(3) 0.064(3) Uani 1 1 d . . . . .
H6D H -0.1804 0.7351 0.7998 0.077 Uiso 1 1 calc R U . . .
C1E C -0.0178(5) 0.8641(4) 0.8777(3) 0.0362(15) Uani 1 1 d . . . . .
C2E C -0.0504(8) 0.8958(7) 0.9279(4) 0.074(3) Uani 1 1 d . . . . .
H2E H -0.0939 0.9242 0.9222 0.089 Uiso 1 1 calc R U . . .
C3E C -0.0221(9) 0.8882(7) 0.9870(4) 0.077(3) Uani 1 1 d . . . . .
H3E H -0.0481 0.9099 1.0199 0.093 Uiso 1 1 calc R U . . .
C4E C 0.0412(6) 0.8506(5) 0.9976(4) 0.0483(19) Uani 1 1 d . . . . .
H4E H 0.0639 0.8478 1.0384 0.058 Uiso 1 1 calc R U . . .
C5E C 0.0721(9) 0.8165(7) 0.9480(5) 0.095(4) Uani 1 1 d . . . . .
H5E H 0.1152 0.7879 0.9542 0.114 Uiso 1 1 calc R U . . .
C6E C 0.0420(8) 0.8222(7) 0.8881(4) 0.087(4) Uani 1 1 d . . . . .
H6E H 0.0637 0.7964 0.8542 0.104 Uiso 1 1 calc R U . . .
C1F C -0.1147(5) 0.9469(4) 0.8032(3) 0.0343(15) Uani 1 1 d . . . . .
C2F C -0.0612(5) 1.0215(4) 0.8236(3) 0.0406(16) Uani 1 1 d . . . . .
H2F H 0.0062 1.0331 0.8335 0.049 Uiso 1 1 calc R U . . .
C3F C -0.1031(6) 1.0791(5) 0.8299(4) 0.0451(18) Uani 1 1 d . . . . .
H3F H -0.0653 1.1292 0.8414 0.054 Uiso 1 1 calc R U . . .
C4F C -0.2015(7) 1.0631(6) 0.8193(4) 0.059(3) Uani 1 1 d . . . . .
H4F H -0.2299 1.1032 0.8270 0.071 Uiso 1 1 calc R U . . .
C5F C -0.2588(6) 0.9885(5) 0.7975(4) 0.053(2) Uani 1 1 d . . . . .
H5F H -0.3262 0.9769 0.7868 0.064 Uiso 1 1 calc R U . . .
C6F C -0.2131(5) 0.9315(5) 0.7920(4) 0.0440(17) Uani 1 1 d . . . . .
H6F H -0.2503 0.8811 0.7804 0.053 Uiso 1 1 calc R U . . .
O3 O 0.2150(4) 0.9686(3) 0.8286(2) 0.0386(11) Uani 1 1 d . . . . .
H3 H 0.2444 0.9417 0.8091 0.058 Uiso 1 1 calc R U . . .
Si3 Si 0.28922(12) 1.05081(9) 0.87559(8) 0.0281(3) Uani 1 1 d . . . . .
C1G C 0.2243(5) 1.1217(4) 0.8692(3) 0.0334(14) Uani 1 1 d . . . . .
C2G C 0.1915(5) 1.1282(4) 0.8090(3) 0.0373(15) Uani 1 1 d . . . . .
H2G H 0.2040 1.0962 0.7731 0.045 Uiso 1 1 calc R U . . .
C3G C 0.1440(5) 1.1768(5) 0.8003(4) 0.0459(18) Uani 1 1 d . . . . .
H3G H 0.1213 1.1781 0.7588 0.055 Uiso 1 1 calc R U . . .
C4G C 0.1276(6) 1.2269(5) 0.8542(4) 0.051(2) Uani 1 1 d . . . . .
H4G H 0.0969 1.2639 0.8496 0.061 Uiso 1 1 calc R U . . .
C5G C 0.1566(7) 1.2209(5) 0.9124(4) 0.058(2) Uani 1 1 d . . . . .
H5G H 0.1435 1.2524 0.9481 0.070 Uiso 1 1 calc R U . . .
C6G C 0.2049(6) 1.1693(4) 0.9199(3) 0.0438(18) Uani 1 1 d . . . . .
H6G H 0.2253 1.1667 0.9610 0.053 Uiso 1 1 calc R U . . .
C1H C 0.3957(5) 1.0677(4) 0.8469(3) 0.0306(14) Uani 1 1 d . . . . .
C2H C 0.4602(5) 1.1406(4) 0.8700(3) 0.0372(15) Uani 1 1 d . . . . .
H2H H 0.4504 1.1803 0.9018 0.045 Uiso 1 1 calc R U . . .
C3H C 0.5352(5) 1.1550(4) 0.8480(4) 0.0424(17) Uani 1 1 d . . . . .
H3H H 0.5774 1.2045 0.8646 0.051 Uiso 1 1 calc R U . . .
C4H C 0.5516(5) 1.0979(4) 0.8012(4) 0.0441(18) Uani 1 1 d . . . . .
H4H H 0.6035 1.1091 0.7851 0.053 Uiso 1 1 calc R U . . .
C5H C 0.4921(5) 1.0250(4) 0.7782(4) 0.0395(16) Uani 1 1 d . . . . .
H5H H 0.5045 0.9859 0.7472 0.047 Uiso 1 1 calc R U . . .
C6H C 0.4153(5) 1.0091(4) 0.8000(3) 0.0354(15) Uani 1 1 d . . . . .
H6H H 0.3748 0.9591 0.7840 0.042 Uiso 1 1 calc R U . . .
C1I C 0.3222(5) 1.0521(4) 0.9587(3) 0.0314(14) Uani 1 1 d . . . . .
C2I C 0.2519(6) 1.0255(5) 0.9838(4) 0.0449(17) Uani 1 1 d . . . . .
H2I H 0.1869 1.0081 0.9586 0.054 Uiso 1 1 calc R U . . .
C3I C 0.2763(7) 1.0240(5) 1.0459(4) 0.055(2) Uani 1 1 d . . . . .
H3I H 0.2283 1.0056 1.0626 0.065 Uiso 1 1 calc R U . . .
C4I C 0.3704(7) 1.0496(5) 1.0820(4) 0.057(2) Uani 1 1 d . . . . .
H4I H 0.3865 1.0491 1.1241 0.068 Uiso 1 1 calc R U . . .
C5I C 0.4401(7) 1.0754(5) 1.0599(4) 0.056(2) Uani 1 1 d . . . . .
H5I H 0.5046 1.0929 1.0858 0.068 Uiso 1 1 calc R U . . .
C6I C 0.4161(6) 1.0759(4) 0.9975(4) 0.0469(19) Uani 1 1 d . . . . .
H6I H 0.4656 1.0932 0.9814 0.056 Uiso 1 1 calc R U . . .
O4 O 0.2364(3) 0.8461(2) 0.7502(2) 0.0350(10) Uani 1 1 d . . . . .
H4 H 0.1835 0.8312 0.7218 0.052 Uiso 1 1 calc R U . . .
Si4 Si 0.27467(11) 0.77319(9) 0.75264(8) 0.0262(3) Uani 1 1 d . . . . .
C1J C 0.3879(5) 0.7806(3) 0.7327(3) 0.0283(13) Uani 1 1 d . . . . .
C2J C 0.4662(4) 0.7627(4) 0.7645(3) 0.0320(14) Uani 1 1 d . . . . .
H2J H 0.4624 0.7475 0.7995 0.038 Uiso 1 1 calc R U . . .
C3J C 0.5482(5) 0.7665(5) 0.7464(4) 0.0433(17) Uani 1 1 d . . . . .
H3J H 0.5997 0.7542 0.7691 0.052 Uiso 1 1 calc R U . . .
C4J C 0.5556(5) 0.7880(4) 0.6960(3) 0.0403(16) Uani 1 1 d . . . . .
H4J H 0.6121 0.7902 0.6836 0.048 Uiso 1 1 calc R U . . .
C5J C 0.4807(6) 0.8065(5) 0.6627(4) 0.0471(18) Uani 1 1 d . . . . .
H5J H 0.4858 0.8205 0.6273 0.056 Uiso 1 1 calc R U . . .
C6J C 0.3988(6) 0.8046(4) 0.6812(3) 0.0405(16) Uani 1 1 d . . . . .
H6J H 0.3492 0.8193 0.6593 0.049 Uiso 1 1 calc R U . . .
C1K C 0.1804(4) 0.6866(3) 0.6914(3) 0.0284(13) Uani 1 1 d . . . . .
C2K C 0.0868(5) 0.6750(4) 0.6905(4) 0.0372(15) Uani 1 1 d . . . . .
H2K H 0.0698 0.7118 0.7206 0.045 Uiso 1 1 calc R U . . .
C3K C 0.0169(5) 0.6113(4) 0.6468(4) 0.0426(17) Uani 1 1 d . . . . .
H3K H -0.0474 0.6042 0.6471 0.051 Uiso 1 1 calc R U . . .
C4K C 0.0408(5) 0.5588(4) 0.6034(4) 0.0412(17) Uani 1 1 d . . . . .
H4K H -0.0071 0.5145 0.5739 0.049 Uiso 1 1 calc R U . . .
C5K C 0.1329(5) 0.5687(4) 0.6015(4) 0.0428(18) Uani 1 1 d . . . . .
H5K H 0.1484 0.5323 0.5701 0.051 Uiso 1 1 calc R U . . .
C6K C 0.2041(5) 0.6332(4) 0.6462(3) 0.0359(15) Uani 1 1 d . . . . .
H6K H 0.2683 0.6405 0.6456 0.043 Uiso 1 1 calc R U . . .
C1L C 0.2918(4) 0.7720(4) 0.8354(3) 0.0293(13) Uani 1 1 d . . . . .
C2L C 0.3017(6) 0.8337(5) 0.8877(4) 0.050(2) Uani 1 1 d . . . . .
H2L H 0.2968 0.8792 0.8821 0.060 Uiso 1 1 calc R U . . .
C3L C 0.3190(7) 0.8311(6) 0.9492(4) 0.063(2) Uani 1 1 d . . . . .
H3L H 0.3197 0.8728 0.9843 0.076 Uiso 1 1 calc R U . . .
C4L C 0.3350(6) 0.7679(6) 0.9584(4) 0.058(2) Uani 1 1 d . . . . .
H4L H 0.3548 0.7676 1.0005 0.069 Uiso 1 1 calc R U . . .
C5L C 0.3215(6) 0.7030(5) 0.9045(5) 0.059(2) Uani 1 1 d . . . . .
H5L H 0.3235 0.6568 0.9096 0.070 Uiso 1 1 calc R U . . .
C6L C 0.3061(7) 0.7070(5) 0.8466(5) 0.057(2) Uani 1 1 d . . . . .
H6L H 0.3046 0.6648 0.8116 0.068 Uiso 1 1 calc R U . . .
O5 O 0.4525(3) 0.6578(2) 0.3422(2) 0.0286(9) Uani 1 1 d . . . . .
H5 H 0.3934 0.6495 0.3277 0.043 Uiso 1 1 calc R U . . .
Si5 Si 0.47805(10) 0.65334(9) 0.41412(7) 0.0231(3) Uani 1 1 d . . . . .
C1M C 0.3687(4) 0.6424(3) 0.4399(3) 0.0243(12) Uani 1 1 d . . . . .
C2M C 0.3004(5) 0.5722(4) 0.4160(4) 0.0350(15) Uani 1 1 d . . . . .
H2M H 0.3085 0.5309 0.3847 0.042 Uiso 1 1 calc R U . . .
C3M C 0.2213(5) 0.5619(4) 0.4374(4) 0.0401(16) Uani 1 1 d . . . . .
H3M H 0.1777 0.5132 0.4223 0.048 Uiso 1 1 calc R U . . .
C4M C 0.2053(5) 0.6221(4) 0.4805(4) 0.0406(16) Uani 1 1 d . . . . .
H4M H 0.1499 0.6149 0.4940 0.049 Uiso 1 1 calc R U . . .
C5M C 0.2697(5) 0.6925(4) 0.5036(3) 0.0388(16) Uani 1 1 d . . . . .
H5M H 0.2589 0.7337 0.5333 0.047 Uiso 1 1 calc R U . . .
C6M C 0.3513(5) 0.7035(4) 0.4834(3) 0.0339(14) Uani 1 1 d . . . . .
H6M H 0.3951 0.7522 0.4992 0.041 Uiso 1 1 calc R U . . .
C1N C 0.5722(4) 0.7424(3) 0.4710(3) 0.0248(12) Uani 1 1 d . . . . .
C2N C 0.6098(4) 0.7948(3) 0.4465(3) 0.0288(13) Uani 1 1 d . . . . .
H2N H 0.5883 0.7851 0.4019 0.035 Uiso 1 1 calc R U . . .
C3N C 0.6807(5) 0.8631(4) 0.4888(4) 0.0356(15) Uani 1 1 d . . . . .
H3N H 0.7074 0.8986 0.4724 0.043 Uiso 1 1 calc R U . . .
C4N C 0.7102(5) 0.8773(4) 0.5536(3) 0.0362(15) Uani 1 1 d . . . . .
H4N H 0.7565 0.9232 0.5820 0.043 Uiso 1 1 calc R U . . .
C5N C 0.6725(5) 0.8251(4) 0.5772(3) 0.0374(16) Uani 1 1 d . . . . .
H5N H 0.6949 0.8341 0.6216 0.045 Uiso 1 1 calc R U . . .
C6N C 0.6019(4) 0.7592(4) 0.5365(3) 0.0321(14) Uani 1 1 d . . . . .
H6N H 0.5736 0.7253 0.5537 0.039 Uiso 1 1 calc R U . . .
C1O C 0.5177(4) 0.5667(4) 0.4063(3) 0.0293(13) Uani 1 1 d . . . . .
C2O C 0.4845(6) 0.5062(4) 0.3473(4) 0.051(2) Uani 1 1 d . . . . .
H2O H 0.4485 0.5125 0.3109 0.062 Uiso 1 1 calc R U . . .
C3O C 0.5021(6) 0.4377(5) 0.3402(4) 0.0525(19) Uani 1 1 d . . . . .
H3O H 0.4748 0.3965 0.3004 0.063 Uiso 1 1 calc R U . . .
C4O C 0.5620(6) 0.4303(5) 0.3938(5) 0.053(2) Uani 1 1 d . . . . .
H4O H 0.5766 0.3842 0.3896 0.063 Uiso 1 1 calc R U . . .
C5O C 0.5988(8) 0.4899(5) 0.4516(5) 0.068(3) Uani 1 1 d . . . . .
H5O H 0.6366 0.4846 0.4879 0.082 Uiso 1 1 calc R U . . .
C6O C 0.5800(5) 0.5580(4) 0.4561(4) 0.0450(17) Uani 1 1 d . . . . .
H6O H 0.6109 0.6002 0.4949 0.054 Uiso 1 1 calc R U . . .
Si6 Si 0.22315(11) 0.72118(9) 0.26889(8) 0.0265(3) Uani 1 1 d . . . . .
O6 O 0.2862(3) 0.6630(2) 0.2761(2) 0.0278(9) Uani 1 1 d . . . . .
H6 H 0.2625 0.6224 0.2443 0.042 Uiso 1 1 calc R U . . .
C1P C 0.1213(4) 0.7075(3) 0.3049(3) 0.0286(12) Uani 1 1 d . . . . .
C2P C 0.1134(5) 0.6581(3) 0.3387(3) 0.0324(13) Uani 1 1 d . . . . .
H2P H 0.1581 0.6303 0.3430 0.039 Uiso 1 1 calc R U . . .
C3P C 0.0392(5) 0.6507(4) 0.3656(3) 0.0412(16) Uani 1 1 d . . . . .
H3P H 0.0342 0.6191 0.3897 0.049 Uiso 1 1 calc R U . . .
C4P C -0.0262(5) 0.6890(5) 0.3573(4) 0.068(3) Uani 1 1 d . . . . .
H4P H -0.0799 0.6796 0.3721 0.081 Uiso 1 1 calc R U . . .
C5P C -0.0175(5) 0.7397(4) 0.3289(4) 0.0422(17) Uani 1 1 d . . . . .
H5P H -0.0606 0.7692 0.3274 0.051 Uiso 1 1 calc R U . . .
C6P C 0.0571(4) 0.7481(4) 0.3015(3) 0.0350(15) Uani 1 1 d . . . . .
H6P H 0.0629 0.7826 0.2802 0.042 Uiso 1 1 calc R U . . .
C1Q C 0.3040(4) 0.8188(3) 0.3146(3) 0.0253(12) Uani 1 1 d . . . . .
C2Q C 0.2715(5) 0.8795(4) 0.3084(3) 0.0315(14) Uani 1 1 d . . . . .
H2Q H 0.2115 0.8703 0.2787 0.038 Uiso 1 1 calc R U . . .
C3Q C 0.3269(5) 0.9532(3) 0.3455(4) 0.0358(15) Uani 1 1 d . . . . .
H3Q H 0.3033 0.9939 0.3418 0.043 Uiso 1 1 calc R U . . .
C4Q C 0.4141(5) 0.9675(4) 0.3869(4) 0.0379(16) Uani 1 1 d . . . . .
H4Q H 0.4508 1.0180 0.4122 0.045 Uiso 1 1 calc R U . . .
C5Q C 0.4494(6) 0.9093(4) 0.3923(4) 0.0483(19) Uani 1 1 d . . . . .
H5Q H 0.5118 0.9194 0.4196 0.058 Uiso 1 1 calc R U . . .
C6Q C 0.3933(5) 0.8352(4) 0.3575(4) 0.0392(16) Uani 1 1 d . . . . .
H6Q H 0.4165 0.7952 0.3633 0.047 Uiso 1 1 calc R U . . .
C1R C 0.1729(4) 0.7092(4) 0.1843(3) 0.0302(13) Uani 1 1 d . . . . .
C2R C 0.0769(5) 0.6786(4) 0.1479(3) 0.0421(15) Uani 1 1 d . . . . .
H2R H 0.0327 0.6645 0.1689 0.051 Uiso 1 1 calc R U . . .
C3R C 0.0425(5) 0.6677(6) 0.0867(3) 0.080(3) Uani 1 1 d . . . . .
H3R H -0.0208 0.6384 0.0618 0.096 Uiso 1 1 calc R U . . .
C4R C 0.1076(6) 0.7032(5) 0.0611(3) 0.0550(18) Uani 1 1 d . . . . .
H4R H 0.0833 0.7085 0.0215 0.066 Uiso 1 1 calc R U . . .
C5R C 0.2023(7) 0.7296(6) 0.0904(4) 0.095(4) Uani 1 1 d . . . . .
H5R H 0.2470 0.7414 0.0689 0.114 Uiso 1 1 calc R U . . .
C6R C 0.2283(7) 0.7379(4) 0.1518(4) 0.079(3) Uani 1 1 d . . . . .
H6R H 0.2921 0.7667 0.1761 0.094 Uiso 1 1 calc R U . . .
O7 O 0.3060(3) 0.5434(3) 0.1909(2) 0.0365(11) Uani 1 1 d . . . . .
H7 H 0.3555 0.5579 0.1815 0.055 Uiso 1 1 calc R U . . .
Si7 Si 0.23734(12) 0.46269(10) 0.13405(8) 0.0312(4) Uani 1 1 d . . . . .
C1S C 0.2957(5) 0.3867(4) 0.1302(3) 0.0314(14) Uani 1 1 d . . . . .
C2S C 0.3978(5) 0.4049(4) 0.1494(3) 0.0385(16) Uani 1 1 d . . . . .
H2S H 0.4360 0.4558 0.1683 0.046 Uiso 1 1 calc R U . . .
C3S C 0.4398(7) 0.3458(6) 0.1396(4) 0.057(2) Uani 1 1 d . . . . .
H3S H 0.5072 0.3569 0.1531 0.068 Uiso 1 1 calc R U . . .
C4S C 0.3852(8) 0.2728(5) 0.1111(4) 0.063(3) Uani 1 1 d . . . . .
H4S H 0.4148 0.2336 0.1019 0.076 Uiso 1 1 calc R U . . .
C5S C 0.2868(7) 0.2551(5) 0.0956(4) 0.053(2) Uani 1 1 d . . . . .
H5S H 0.2497 0.2039 0.0791 0.064 Uiso 1 1 calc R U . . .
C6S C 0.2435(6) 0.3101(4) 0.1037(3) 0.0403(17) Uani 1 1 d . . . . .
H6S H 0.1759 0.2969 0.0911 0.048 Uiso 1 1 calc R U . . .
C1T C 0.2035(4) 0.4672(3) 0.0520(2) 0.0215(18) Uani 0.651(5) 1 d G . P A 1
C2T C 0.2435(4) 0.4324(4) 0.0062(3) 0.0219(17) Uani 0.651(5) 1 d G . P A 1
H2T H 0.2847 0.4034 0.0154 0.026 Uiso 0.651(5) 1 calc R U P A 1
C3T C 0.2232(6) 0.4400(4) -0.0530(3) 0.078(4) Uani 0.651(5) 1 d G . P A 1
H3T H 0.2505 0.4162 -0.0843 0.094 Uiso 0.651(5) 1 calc R U P A 1
C4T C 0.1629(6) 0.4824(4) -0.0664(2) 0.047(2) Uani 0.651(5) 1 d G . P A 1
H4T H 0.1491 0.4876 -0.1068 0.056 Uiso 0.651(5) 1 calc R U P A 1
C5T C 0.1230(5) 0.5172(4) -0.0206(3) 0.050(2) Uani 0.651(5) 1 d G . P A 1
H5T H 0.0818 0.5462 -0.0297 0.059 Uiso 0.651(5) 1 calc R U P A 1
C6T C 0.1433(4) 0.5096(4) 0.0386(3) 0.0399(19) Uani 0.651(5) 1 d G . P A 1
H6T H 0.1160 0.5334 0.0699 0.048 Uiso 0.651(5) 1 calc R U P A 1
C1TR C 0.2489(10) 0.4945(5) 0.0616(4) 0.048(4) Uani 0.349(5) 1 d G . P A 2
C2TR C 0.2313(11) 0.4363(4) 0.0036(6) 0.085(11) Uani 0.349(5) 1 d G . P A 2
H2TR H 0.2160 0.3856 0.0010 0.102 Uiso 0.349(5) 1 calc R U P A 2
C3TR C 0.2361(10) 0.4524(5) -0.0506(4) 0.047(3) Uani 0.349(5) 1 d G . P A 2
H3TR H 0.2240 0.4126 -0.0903 0.057 Uiso 0.349(5) 1 calc R U P A 2
C4TR C 0.2585(7) 0.5266(6) -0.0468(3) 0.047(3) Uani 0.349(5) 1 d G . P A 2
H4TR H 0.2618 0.5376 -0.0838 0.057 Uiso 0.349(5) 1 calc R U P A 2
C5TR C 0.2761(7) 0.5848(4) 0.0112(4) 0.049(3) Uani 0.349(5) 1 d G . P A 2
H5TR H 0.2914 0.6355 0.0138 0.059 Uiso 0.349(5) 1 calc R U P A 2
C6TR C 0.2713(7) 0.5687(4) 0.0654(3) 0.043(3) Uani 0.349(5) 1 d G . P A 2
H6TR H 0.2834 0.6085 0.1051 0.051 Uiso 0.349(5) 1 calc R U P A 2
C1U C 0.1247(3) 0.4405(3) 0.1594(2) 0.0203(10) Uani 0.651(5) 1 d G . P A 3
C2U C 0.1241(3) 0.4764(3) 0.2216(2) 0.0203(10) Uani 0.651(5) 1 d G . P A 3
H2U H 0.1800 0.5127 0.2525 0.024 Uiso 0.651(5) 1 calc R U P A 3
C3U C 0.0417(4) 0.4592(3) 0.2388(2) 0.044(2) Uani 0.651(5) 1 d G . P A 3
H3U H 0.0413 0.4837 0.2813 0.053 Uiso 0.651(5) 1 calc R U P A 3
C4U C -0.0401(3) 0.4060(4) 0.1937(3) 0.0450(16) Uani 0.651(5) 1 d G . P A 3
H4U H -0.0964 0.3942 0.2054 0.054 Uiso 0.651(5) 1 calc R U P A 3
C5U C -0.0395(3) 0.3701(3) 0.1314(3) 0.0450(16) Uani 0.651(5) 1 d G . P A 3
H5U H -0.0954 0.3338 0.1006 0.054 Uiso 0.651(5) 1 calc R U P A 3
C6U C 0.0429(4) 0.3874(4) 0.1143(2) 0.0450(16) Uani 0.651(5) 1 d G . P A 3
H6U H 0.0433 0.3629 0.0718 0.054 Uiso 0.651(5) 1 calc R U P A 3
C1UR C 0.1259(6) 0.4476(7) 0.1404(6) 0.043(4) Uiso 0.349(5) 1 d G . P A 4
C2UR C 0.1050(8) 0.4253(8) 0.1888(6) 0.081(6) Uiso 0.349(5) 1 d G . P A 4
H2UR H 0.1541 0.4203 0.2198 0.097 Uiso 0.349(5) 1 calc R U P A 4
C3UR C 0.0122(10) 0.4104(8) 0.1921(6) 0.100(7) Uiso 0.349(5) 1 d G . P A 4
H3UR H -0.0021 0.3952 0.2252 0.121 Uiso 0.349(5) 1 calc R U P A 4
C4UR C -0.0597(7) 0.4178(8) 0.1468(6) 0.065(4) Uiso 0.349(5) 1 d G . P A 4
H4UR H -0.1231 0.4075 0.1490 0.078 Uiso 0.349(5) 1 calc R U P A 4
C5UR C -0.0388(7) 0.4400(7) 0.0984(5) 0.077(5) Uiso 0.349(5) 1 d G . P A 4
H5UR H -0.0879 0.4451 0.0674 0.093 Uiso 0.349(5) 1 calc R U P A 4
C6UR C 0.0540(8) 0.4550(7) 0.0951(5) 0.060(4) Uiso 0.349(5) 1 d G . P A 4
H6UR H 0.0683 0.4702 0.0620 0.072 Uiso 0.349(5) 1 calc R U P A 4
O8 O 0.4924(3) 0.6130(3) 0.2314(2) 0.0417(12) Uani 1 1 d . . . B 5
H8 H 0.4925 0.6434 0.2664 0.063 Uiso 1 1 calc R U . B 5
Si8 Si 0.59269(12) 0.64211(10) 0.21629(8) 0.0333(4) Uani 1 1 d . . . B 5
C1V C 0.6569(4) 0.7410(4) 0.2715(3) 0.0290(13) Uani 1 1 d . . . B 5
C2V C 0.7460(5) 0.7601(4) 0.3174(4) 0.0403(16) Uani 1 1 d . . . B 5
H2V H 0.7767 0.7225 0.3198 0.048 Uiso 1 1 calc R U . B 5
C3V C 0.7888(5) 0.8341(4) 0.3590(3) 0.0425(17) Uani 1 1 d . . . B 5
H3V H 0.8453 0.8453 0.3927 0.051 Uiso 1 1 calc R U . B 5
C4V C 0.7537(6) 0.8903(4) 0.3537(3) 0.0478(19) Uani 1 1 d . . . B 5
H4V H 0.7894 0.9412 0.3784 0.057 Uiso 1 1 calc R U . B 5
C5V C 0.6609(6) 0.8720(4) 0.3097(4) 0.0429(17) Uani 1 1 d . . . B 5
H5V H 0.6305 0.9100 0.3084 0.052 Uiso 1 1 calc R U . B 5
C6V C 0.6177(5) 0.8000(4) 0.2704(3) 0.0373(15) Uani 1 1 d . . . B 5
H6V H 0.5574 0.7886 0.2403 0.045 Uiso 1 1 calc R U . B 5
C1W C 0.5503(10) 0.6489(8) 0.1322(7) 0.0368(13) Uani 0.555(3) 1 d . . P C 6
C2W C 0.6156(13) 0.6745(9) 0.1025(8) 0.0368(13) Uani 0.555(3) 1 d . . P C 6
H2W H 0.6812 0.6940 0.1264 0.044 Uiso 0.555(3) 1 calc R U P C 6
C3W C 0.5892(15) 0.6729(9) 0.0399(8) 0.0368(13) Uani 0.555(3) 1 d . . P C 6
H3W H 0.6358 0.6892 0.0213 0.044 Uiso 0.555(3) 1 calc R U P C 6
C4W C 0.4963(9) 0.6477(7) 0.0068(6) 0.0368(13) Uani 0.555(3) 1 d . . P C 6
H4W H 0.4769 0.6445 -0.0363 0.044 Uiso 0.555(3) 1 calc R U P C 6
C5W C 0.4269(9) 0.6259(6) 0.0354(5) 0.0368(13) Uani 0.555(3) 1 d . . P C 6
H5W H 0.3613 0.6128 0.0126 0.044 Uiso 0.555(3) 1 calc R U P C 6
C6W C 0.4534(9) 0.6232(7) 0.0969(6) 0.0368(13) Uani 0.555(3) 1 d . . P C 6
H6W H 0.4066 0.6044 0.1143 0.044 Uiso 0.555(3) 1 calc R U P C 6
C1WW C 0.5631(7) 0.6223(5) 0.1300(3) 0.023(3) Uani 0.445(3) 1 d G . P C 7
C2WW C 0.5971(8) 0.6806(4) 0.1107(4) 0.028(4) Uani 0.445(3) 1 d G . P C 7
H2WW H 0.6361 0.7280 0.1418 0.034 Uiso 0.445(3) 1 calc R U P C 7
C3WW C 0.5742(10) 0.6696(5) 0.0460(5) 0.034(5) Uani 0.445(3) 1 d G . P C 7
H3WW H 0.5974 0.7095 0.0329 0.041 Uiso 0.445(3) 1 calc R U P C 7
C4WW C 0.5172(9) 0.6002(6) 0.0005(3) 0.035(3) Uani 0.445(3) 1 d G . P C 7
H4WW H 0.5015 0.5927 -0.0437 0.042 Uiso 0.445(3) 1 calc R U P C 7
C5WW C 0.4831(8) 0.5419(5) 0.0198(3) 0.053(5) Uani 0.445(3) 1 d G . P C 7
H5WW H 0.4442 0.4944 -0.0113 0.063 Uiso 0.445(3) 1 calc R U P C 7
C6WW C 0.5061(8) 0.5529(5) 0.0845(4) 0.044(4) Uani 0.445(3) 1 d G . P C 7
H6WW H 0.4828 0.5130 0.0977 0.053 Uiso 0.445(3) 1 calc R U P C 7
C1Z C 0.6782(7) 0.5809(6) 0.2348(5) 0.0194(14) Uani 0.555(3) 1 d . . P C 8
C2Z C 0.7606(6) 0.5890(5) 0.2199(4) 0.0194(14) Uani 0.555(3) 1 d . . P C 8
H2Z H 0.7766 0.6217 0.1982 0.023 Uiso 0.555(3) 1 calc R U P C 8
C3Z C 0.8237(7) 0.5477(5) 0.2374(5) 0.0264(15) Uani 0.555(3) 1 d . . P C 8
H3Z H 0.8821 0.5530 0.2273 0.032 Uiso 0.555(3) 1 calc R U P C 8
C4Z C 0.8001(6) 0.5003(5) 0.2685(5) 0.0264(15) Uani 0.555(3) 1 d . . P C 8
H4Z H 0.8443 0.4755 0.2820 0.032 Uiso 0.555(3) 1 calc R U P C 8
C5Z C 0.7106(8) 0.4876(6) 0.2809(6) 0.0270(17) Uani 0.555(3) 1 d . . P C 8
H5Z H 0.6925 0.4530 0.3006 0.032 Uiso 0.555(3) 1 calc R U P C 8
C6Z C 0.6498(8) 0.5296(5) 0.2622(6) 0.0270(17) Uani 0.555(3) 1 d . . P C 8
H6Z H 0.5888 0.5223 0.2687 0.032 Uiso 0.555(3) 1 calc R U P C 8
C1ZZ C 0.6489(7) 0.5759(6) 0.2195(5) 0.035(4) Uani 0.445(3) 1 d G . P C 9
C2ZZ C 0.6825(8) 0.5384(6) 0.1709(4) 0.073(4) Uani 0.445(3) 1 d G . P C 9
H2ZZ H 0.6714 0.5475 0.1321 0.088 Uiso 0.445(3) 1 calc R U P C 9
C3ZZ C 0.7325(9) 0.4875(6) 0.1791(6) 0.095(6) Uani 0.445(3) 1 d G . P C 9
H3ZZ H 0.7554 0.4619 0.1459 0.114 Uiso 0.445(3) 1 calc R U P C 9
C4ZZ C 0.7488(9) 0.4742(6) 0.2359(6) 0.096(7) Uani 0.445(3) 1 d G . P C 9
H4ZZ H 0.7829 0.4394 0.2415 0.116 Uiso 0.445(3) 1 calc R U P C 9
C5ZZ C 0.7152(11) 0.5117(7) 0.2845(5) 0.071(7) Uani 0.445(3) 1 d G . P C 9
H5ZZ H 0.7263 0.5025 0.3233 0.085 Uiso 0.445(3) 1 calc R U P C 9
C6ZZ C 0.6652(9) 0.5625(7) 0.2763(4) 0.089(7) Uani 0.445(3) 1 d G . P C 9
H6ZZ H 0.6423 0.5882 0.3095 0.107 Uiso 0.445(3) 1 calc R U P C 9
O9 O 0.9106(3) 0.1463(2) 0.3336(2) 0.0297(9) Uani 1 1 d . . . D 10
H9 H 0.9394 0.1250 0.3094 0.045 Uiso 1 1 calc R U . D 10
Si9 Si 0.94902(11) 0.14193(8) 0.40457(7) 0.0235(3) Uani 1 1 d . . . D 10
C1AA C 1.0382(4) 0.2336(3) 0.4618(3) 0.0242(12) Uani 1 1 d . . . D 10
C2AA C 1.1294(4) 0.2376(3) 0.4957(3) 0.0265(12) Uani 1 1 d . . . D 10
H2AA H 1.1477 0.1927 0.4906 0.032 Uiso 1 1 calc R U . D 10
C3AA C 1.1954(4) 0.3080(3) 0.5377(3) 0.0315(14) Uani 1 1 d . . . D 10
H3AA H 1.2563 0.3103 0.5624 0.038 Uiso 1 1 calc R U . D 10
C4AA C 1.1697(5) 0.3715(4) 0.5419(3) 0.0385(16) Uani 1 1 d . . . D 10
H4AA H 1.2147 0.4190 0.5674 0.046 Uiso 1 1 calc R U . D 10
C5AA C 1.0749(5) 0.3682(4) 0.5081(3) 0.0386(15) Uani 1 1 d . . . D 10
H5AA H 1.0559 0.4128 0.5131 0.046 Uiso 1 1 calc R U . D 10
C6AA C 1.0118(5) 0.2978(4) 0.4680(3) 0.0349(14) Uani 1 1 d . . . D 10
H6AA H 0.9495 0.2946 0.4448 0.042 Uiso 1 1 calc R U . D 10
C1BA C 0.8410(4) 0.1266(3) 0.4319(3) 0.0238(12) Uani 1 1 d . . . D 10
C2BA C 0.8479(5) 0.1546(4) 0.4974(3) 0.0319(14) Uani 1 1 d . . . D 10
H2BA H 0.9080 0.1835 0.5280 0.038 Uiso 1 1 calc R U . D 10
C3BA C 0.7668(5) 0.1403(4) 0.5179(3) 0.0382(16) Uani 1 1 d . . . D 10
H3BA H 0.7716 0.1596 0.5620 0.046 Uiso 1 1 calc R U . D 10
C4BA C 0.6793(5) 0.0973(4) 0.4723(3) 0.0309(13) Uani 1 1 d . . . D 10
H4BA H 0.6243 0.0868 0.4858 0.037 Uiso 1 1 calc R U . D 10
C5BA C 0.6718(5) 0.0706(4) 0.4095(3) 0.0357(15) Uani 1 1 d . . . D 10
H5BA H 0.6115 0.0418 0.3791 0.043 Uiso 1 1 calc R U . D 10
C6BA C 0.7524(5) 0.0850(4) 0.3883(3) 0.0323(14) Uani 1 1 d . . . D 10
H6BA H 0.7458 0.0659 0.3438 0.039 Uiso 1 1 calc R U . D 10
C1CA C 1.0038(4) 0.0631(3) 0.3977(3) 0.0254(12) Uani 1 1 d . . . D 10
C2CA C 1.0412(4) 0.0470(3) 0.4507(3) 0.0289(13) Uani 1 1 d . . . D 10
H2CA H 1.0362 0.0752 0.4910 0.035 Uiso 1 1 calc R U . D 10
C3CA C 1.0865(4) -0.0098(3) 0.4464(3) 0.0312(14) Uani 1 1 d . . . D 10
H3CA H 1.1134 -0.0186 0.4838 0.037 Uiso 1 1 calc R U . D 10
C4CA C 1.0919(4) -0.0527(3) 0.3884(3) 0.0301(13) Uani 1 1 d . . . D 10
H4CA H 1.1219 -0.0916 0.3853 0.036 Uiso 1 1 calc R U . D 10
C5CA C 1.0539(5) -0.0391(4) 0.3348(3) 0.0345(15) Uani 1 1 d . . . D 10
H5CA H 1.0565 -0.0694 0.2944 0.041 Uiso 1 1 calc R U . D 10
C6CA C 1.0123(5) 0.0176(4) 0.3389(3) 0.0312(13) Uani 1 1 d . . . D 10
H6CA H 0.9882 0.0270 0.3012 0.037 Uiso 1 1 calc R U . D 10
O10 O 0.9643(3) 0.1128(3) 0.2281(2) 0.0383(11) Uani 1 1 d . . . E 10
H10 H 0.9235 0.0733 0.2011 0.057 Uiso 1 1 calc R U . E 10
Si10 Si 1.05746(12) 0.13021(10) 0.20267(8) 0.0305(4) Uani 1 1 d . . . E 10
C1DA C 1.1401(5) 0.2226(4) 0.2623(3) 0.0307(13) Uani 1 1 d . . . E 10
C2DA C 1.1564(5) 0.2394(5) 0.3280(3) 0.0456(18) Uani 1 1 d . . . E 10
H2DA H 1.1235 0.2036 0.3418 0.055 Uiso 1 1 calc R U . E 10
C3DA C 1.2179(6) 0.3055(4) 0.3731(4) 0.0444(17) Uani 1 1 d . . . E 10
H3DA H 1.2271 0.3153 0.4174 0.053 Uiso 1 1 calc R U . E 10
C4DA C 1.2668(6) 0.3579(4) 0.3532(4) 0.0456(18) Uani 1 1 d . . . E 10
H4DA H 1.3094 0.4043 0.3836 0.055 Uiso 1 1 calc R U . E 10
C5DA C 1.2526(8) 0.3413(5) 0.2891(4) 0.074(3) Uani 1 1 d . . . E 10
H5DA H 1.2901 0.3746 0.2753 0.089 Uiso 1 1 calc R U . E 10
C6DA C 1.1866(7) 0.2789(5) 0.2452(4) 0.062(2) Uani 1 1 d . . . E 10
H6DA H 1.1714 0.2731 0.2013 0.075 Uiso 1 1 calc R U . E 10
C1EA C 1.0178(5) 0.1363(4) 0.1220(3) 0.0314(14) Uani 1 1 d . . . E 10
C2EA C 1.0519(7) 0.1028(6) 0.0734(4) 0.066(3) Uani 1 1 d . . . E 10
H2EA H 1.0974 0.0764 0.0805 0.079 Uiso 1 1 calc R U . E 10
C3EA C 1.0204(8) 0.1073(7) 0.0141(4) 0.081(3) Uani 1 1 d . . . E 10
H3EA H 1.0427 0.0819 -0.0196 0.097 Uiso 1 1 calc R U . E 10
C4EA C 0.9591(6) 0.1466(5) 0.0025(4) 0.0495(19) Uani 1 1 d . . . E 10
H4EA H 0.9456 0.1550 -0.0367 0.059 Uiso 1 1 calc R U . E 10
C5EA C 0.9170(7) 0.1740(6) 0.0470(5) 0.071(3) Uani 1 1 d . . . E 10
H5EA H 0.8677 0.1965 0.0377 0.085 Uiso 1 1 calc R U . E 10
C6EA C 0.9466(6) 0.1690(5) 0.1060(4) 0.061(2) Uani 1 1 d . . . E 10
H6EA H 0.9170 0.1888 0.1373 0.074 Uiso 1 1 calc R U . E 10
C1FA C 1.1152(5) 0.0533(4) 0.1968(3) 0.0335(14) Uani 1 1 d . . . E 10
C2FA C 1.0609(5) -0.0218(4) 0.1788(3) 0.0384(16) Uani 1 1 d . . . E 10
H2FA H 0.9943 -0.0332 0.1725 0.046 Uiso 1 1 calc R U . E 10
C3FA C 1.1047(7) -0.0796(5) 0.1700(4) 0.053(2) Uani 1 1 d . . . E 10
H3FA H 1.0672 -0.1305 0.1554 0.064 Uiso 1 1 calc R U . E 10
C4FA C 1.2014(7) -0.0628(5) 0.1826(4) 0.052(2) Uani 1 1 d . . . E 10
H4FA H 1.2316 -0.1017 0.1789 0.062 Uiso 1 1 calc R U . E 10
C5FA C 1.2534(6) 0.0083(6) 0.2000(4) 0.061(3) Uani 1 1 d . . . E 10
H5FA H 1.3199 0.0185 0.2060 0.074 Uiso 1 1 calc R U . E 10
C6FA C 1.2143(5) 0.0669(5) 0.2096(4) 0.0461(18) Uani 1 1 d . . . E 10
H6FA H 1.2544 0.1170 0.2250 0.055 Uiso 1 1 calc R U . E 10
O11 O 0.7863(3) 0.0318(3) 0.1737(2) 0.0366(11) Uani 1 1 d . . . F 10
H11 H 0.7601 0.0660 0.1735 0.055 Uiso 1 1 calc R U . F 10
Si11 Si 0.71059(12) -0.05073(9) 0.12455(8) 0.0301(4) Uani 1 1 d . . . F 10
C1GA C 0.7763(4) -0.1210(3) 0.1319(3) 0.0300(14) Uani 1 1 d . . . F 10
C2GA C 0.8057(5) -0.1267(4) 0.1913(3) 0.0333(14) Uani 1 1 d . . . F 10
H2GA H 0.7927 -0.0953 0.2272 0.040 Uiso 1 1 calc R U . F 10
C3GA C 0.8558(5) -0.1801(4) 0.1980(4) 0.0409(16) Uani 1 1 d . . . F 10
H3GA H 0.8742 -0.1852 0.2383 0.049 Uiso 1 1 calc R U . F 10
C4GA C 0.8774(6) -0.2234(5) 0.1481(4) 0.056(2) Uani 1 1 d . . . F 10
H4GA H 0.9142 -0.2565 0.1540 0.067 Uiso 1 1 calc R U . F 10
C5GA C 0.8458(8) -0.2197(5) 0.0878(4) 0.063(3) Uani 1 1 d . . . F 10
H5GA H 0.8581 -0.2523 0.0521 0.076 Uiso 1 1 calc R U . F 10
C6GA C 0.7964(6) -0.1687(4) 0.0796(4) 0.0469(19) Uani 1 1 d . . . F 10
H6GA H 0.7761 -0.1659 0.0385 0.056 Uiso 1 1 calc R U . F 10
C1HA C 0.6039(4) -0.0670(4) 0.1531(3) 0.0316(14) Uani 1 1 d . . . F 10
C2HA C 0.5422(5) -0.1392(4) 0.1308(3) 0.0348(14) Uani 1 1 d . . . F 10
H2HA H 0.5533 -0.1790 0.0998 0.042 Uiso 1 1 calc R U . F 10
C3HA C 0.4630(5) -0.1544(4) 0.1536(4) 0.0391(16) Uani 1 1 d . . . F 10
H3HA H 0.4205 -0.2038 0.1371 0.047 Uiso 1 1 calc R U . F 10
C4HA C 0.4477(5) -0.0972(5) 0.2000(4) 0.0422(17) Uani 1 1 d . . . F 10
H4HA H 0.3959 -0.1072 0.2164 0.051 Uiso 1 1 calc R U . F 10
C5HA C 0.5084(5) -0.0256(4) 0.2222(4) 0.0429(17) Uani 1 1 d . . . F 10
H5HA H 0.4982 0.0143 0.2537 0.051 Uiso 1 1 calc R U . F 10
C6HA C 0.5859(5) -0.0117(4) 0.1980(3) 0.0355(15) Uani 1 1 d . . . F 10
H6HA H 0.6271 0.0380 0.2137 0.043 Uiso 1 1 calc R U . F 10
C1IA C 0.6774(5) -0.0515(4) 0.0407(3) 0.0368(15) Uani 1 1 d . . . F 10
C2IA C 0.7478(6) -0.0251(4) 0.0155(4) 0.0428(17) Uani 1 1 d . . . F 10
H2IA H 0.8125 -0.0074 0.0413 0.051 Uiso 1 1 calc R U . F 10
C3IA C 0.7266(6) -0.0238(5) -0.0453(4) 0.0478(18) Uani 1 1 d . . . F 10
H3IA H 0.7763 -0.0055 -0.0608 0.057 Uiso 1 1 calc R U . F 10
C4IA C 0.6329(7) -0.0493(5) -0.0840(4) 0.053(2) Uani 1 1 d . . . F 10
H4IA H 0.6174 -0.0494 -0.1263 0.064 Uiso 1 1 calc R U . F 10
C5IA C 0.5612(7) -0.0750(6) -0.0586(4) 0.063(2) Uani 1 1 d . . . F 10
H5IA H 0.4963 -0.0910 -0.0838 0.076 Uiso 1 1 calc R U . F 10
C6IA C 0.5835(6) -0.0773(4) 0.0021(4) 0.0462(18) Uani 1 1 d . . . F 10
H6IA H 0.5342 -0.0966 0.0175 0.055 Uiso 1 1 calc R U . F 10
O12 O 0.7639(3) 0.1551(2) 0.2501(2) 0.0339(10) Uani 1 1 d . . . G 10
H12 H 0.7938 0.1632 0.2881 0.051 Uiso 1 1 calc R U . G 10
Si12 Si 0.72540(11) 0.22708(9) 0.24735(8) 0.0253(3) Uani 1 1 d . . . G 10
C1JA C 0.6102(4) 0.2175(3) 0.2686(3) 0.0262(12) Uani 1 1 d . . . G 10
C2JA C 0.5358(5) 0.2367(4) 0.2365(3) 0.0382(15) Uani 1 1 d . . . G 10
H2JA H 0.5413 0.2516 0.2015 0.046 Uiso 1 1 calc R U . G 10
C3JA C 0.4522(5) 0.2347(4) 0.2544(4) 0.0368(15) Uani 1 1 d . . . G 10
H3JA H 0.4019 0.2486 0.2322 0.044 Uiso 1 1 calc R U . G 10
C4JA C 0.4442(5) 0.2123(4) 0.3050(3) 0.0376(16) Uani 1 1 d . . . G 10
H4JA H 0.3886 0.2115 0.3183 0.045 Uiso 1 1 calc R U . G 10
C5JA C 0.5172(5) 0.1913(4) 0.3358(3) 0.0387(15) Uani 1 1 d . . . G 10
H5JA H 0.5110 0.1738 0.3693 0.046 Uiso 1 1 calc R U . G 10
C6JA C 0.5999(5) 0.1958(4) 0.3178(3) 0.0382(16) Uani 1 1 d . . . G 10
H6JA H 0.6508 0.1832 0.3408 0.046 Uiso 1 1 calc R U . G 10
C1KA C 0.8159(4) 0.3132(3) 0.3072(3) 0.0281(13) Uani 1 1 d . . . G 10
C2KA C 0.9131(5) 0.3244(4) 0.3082(4) 0.0378(16) Uani 1 1 d . . . G 10
H2KA H 0.9296 0.2886 0.2771 0.045 Uiso 1 1 calc R U . G 10
C3KA C 0.9840(5) 0.3871(5) 0.3540(4) 0.0487(19) Uani 1 1 d . . . G 10
H3KA H 1.0486 0.3925 0.3549 0.058 Uiso 1 1 calc R U . G 10
C4KA C 0.9609(5) 0.4425(4) 0.3992(4) 0.0397(16) Uani 1 1 d . . . G 10
H4KA H 1.0085 0.4867 0.4292 0.048 Uiso 1 1 calc R U . G 10
C5KA C 0.8663(6) 0.4303(4) 0.3986(4) 0.0464(19) Uani 1 1 d . . . G 10
H5KA H 0.8494 0.4663 0.4294 0.056 Uiso 1 1 calc R U . G 10
C6KA C 0.7970(5) 0.3675(4) 0.3546(4) 0.0406(17) Uani 1 1 d . . . G 10
H6KA H 0.7335 0.3607 0.3564 0.049 Uiso 1 1 calc R U . G 10
C1LA C 0.7051(4) 0.2292(4) 0.1656(3) 0.0344(14) Uani 1 1 d . . . G 10
C2LA C 0.6993(7) 0.1675(5) 0.1119(4) 0.051(2) Uani 1 1 d . . . G 10
H2LA H 0.7117 0.1238 0.1177 0.061 Uiso 1 1 calc R U . G 10
C3LA C 0.6759(7) 0.1690(6) 0.0510(4) 0.061(2) Uani 1 1 d . . . G 10
H3LA H 0.6657 0.1246 0.0153 0.073 Uiso 1 1 calc R U . G 10
C4LA C 0.6674(6) 0.2328(6) 0.0414(4) 0.057(2) Uani 1 1 d . . . G 10
H4LA H 0.6579 0.2344 -0.0003 0.068 Uiso 1 1 calc R U . G 10
C5LA C 0.6723(7) 0.2939(6) 0.0909(5) 0.071(3) Uani 1 1 d . . . G 10
H5LA H 0.6597 0.3368 0.0835 0.085 Uiso 1 1 calc R U . G 10
C6LA C 0.6965(5) 0.2942(5) 0.1549(4) 0.0436(17) Uani 1 1 d . . . G 10
H6LA H 0.7066 0.3391 0.1901 0.052 Uiso 1 1 calc R U . G 10
O13 O 0.5478(3) 0.3424(2) 0.6576(2) 0.0289(9) Uani 1 1 d . . . H 10
H13 H 0.5975 0.3288 0.6644 0.043 Uiso 1 1 calc R U . H 10
Si13 Si 0.52189(10) 0.34677(8) 0.58574(7) 0.0229(3) Uani 1 1 d . . . H 10
C1MA C 0.6315(4) 0.3570(3) 0.5588(3) 0.0258(12) Uani 1 1 d . . . H 10
C2MA C 0.6994(5) 0.4264(4) 0.5830(4) 0.0366(15) Uani 1 1 d . . . H 10
H2MA H 0.6892 0.4680 0.6127 0.044 Uiso 1 1 calc R U . H 10
C3MA C 0.7820(5) 0.4367(4) 0.5650(4) 0.051(2) Uani 1 1 d . . . H 10
H3MA H 0.8284 0.4845 0.5832 0.061 Uiso 1 1 calc R U . H 10
C4MA C 0.7963(5) 0.3776(5) 0.5207(4) 0.0428(17) Uani 1 1 d . . . H 10
H4MA H 0.8514 0.3848 0.5069 0.051 Uiso 1 1 calc R U . H 10
C5MA C 0.7305(5) 0.3078(4) 0.4965(3) 0.0390(16) Uani 1 1 d . . . H 10
H5MA H 0.7412 0.2661 0.4671 0.047 Uiso 1 1 calc R U . H 10
C6MA C 0.6495(5) 0.2987(4) 0.5149(3) 0.0364(15) Uani 1 1 d . . . H 10
H6MA H 0.6039 0.2505 0.4969 0.044 Uiso 1 1 calc R U . H 10
C1NA C 0.4301(4) 0.2582(3) 0.5303(3) 0.0272(13) Uani 1 1 d . . . H 10
C2NA C 0.3880(4) 0.2040(3) 0.5524(3) 0.0280(13) Uani 1 1 d . . . H 10
H2NA H 0.4064 0.2140 0.5971 0.034 Uiso 1 1 calc R U . H 10
C3NA C 0.3223(5) 0.1381(3) 0.5127(3) 0.0304(13) Uani 1 1 d . . . H 10
H3NA H 0.2982 0.1021 0.5296 0.036 Uiso 1 1 calc R U . H 10
C4NA C 0.2902(5) 0.1231(4) 0.4476(3) 0.0364(15) Uani 1 1 d . . . H 10
H4NA H 0.2422 0.0778 0.4201 0.044 Uiso 1 1 calc R U . H 10
C5NA C 0.3280(5) 0.1739(4) 0.4228(3) 0.0382(16) Uani 1 1 d . . . H 10
H5NA H 0.3076 0.1630 0.3780 0.046 Uiso 1 1 calc R U . H 10
C6NA C 0.3962(5) 0.2412(4) 0.4636(3) 0.0342(14) Uani 1 1 d . . . H 10
H6NA H 0.4206 0.2766 0.4463 0.041 Uiso 1 1 calc R U . H 10
C1OA C 0.4819(4) 0.4329(3) 0.5937(3) 0.0287(13) Uani 1 1 d . . . H 10
C2OA C 0.5194(5) 0.4955(4) 0.6507(4) 0.0396(16) Uani 1 1 d . . . H 10
H2OA H 0.5639 0.4939 0.6862 0.048 Uiso 1 1 calc R U . H 10
C3OA C 0.4915(7) 0.5610(4) 0.6555(5) 0.064(3) Uani 1 1 d . . . H 10
H3OA H 0.5142 0.6018 0.6956 0.077 Uiso 1 1 calc R U . H 10
C4OA C 0.4347(6) 0.5682(4) 0.6063(5) 0.049(2) Uani 1 1 d . . . H 10
H4OA H 0.4189 0.6139 0.6104 0.058 Uiso 1 1 calc R U . H 10
C5OA C 0.3999(6) 0.5086(4) 0.5497(4) 0.051(2) Uani 1 1 d . . . H 10
H5OA H 0.3566 0.5122 0.5147 0.062 Uiso 1 1 calc R U . H 10
C6OA C 0.4257(6) 0.4422(4) 0.5417(4) 0.053(2) Uani 1 1 d . . . H 10
H6OA H 0.4048 0.4033 0.5005 0.064 Uiso 1 1 calc R U . H 10
O14 O 0.7145(3) 0.3379(2) 0.7228(2) 0.0308(10) Uani 1 1 d . . . I 10
H14 H 0.7049 0.3593 0.7576 0.046 Uiso 1 1 calc R U . I 10
Si14 Si 0.77706(11) 0.27913(9) 0.73159(8) 0.0264(3) Uani 1 1 d . . . I 10
C1PA C 0.8777(4) 0.2956(4) 0.6992(4) 0.0420(17) Uani 1 1 d . . . I 10
C2PA C 0.8856(5) 0.3369(5) 0.6626(4) 0.051(2) Uani 1 1 d . . . I 10
H2PA H 0.8382 0.3616 0.6551 0.061 Uiso 1 1 calc R U . I 10
C3PA C 0.9587(5) 0.3461(4) 0.6347(4) 0.0487(19) Uani 1 1 d . . . I 10
H3PA H 0.9630 0.3805 0.6131 0.058 Uiso 1 1 calc R U . I 10
C4PA C 1.0242(4) 0.3065(3) 0.6380(2) 0.0302(12) Uani 1 1 d . . . I 10
H4PA H 1.0728 0.3111 0.6178 0.036 Uiso 1 1 calc R U . I 10
C5PA C 1.0161(5) 0.2589(4) 0.6724(4) 0.0377(15) Uani 1 1 d . . . I 10
H5PA H 1.0603 0.2307 0.6762 0.045 Uiso 1 1 calc R U . I 10
C6PA C 0.9453(5) 0.2526(4) 0.7007(3) 0.0361(15) Uani 1 1 d . . . I 10
H6PA H 0.9405 0.2183 0.7223 0.043 Uiso 1 1 calc R U . I 10
C1QA C 0.6967(4) 0.1814(3) 0.6851(3) 0.0262(12) Uani 1 1 d . . . I 10
C2QA C 0.7286(4) 0.1207(3) 0.6910(3) 0.0288(13) Uani 1 1 d . . . I 10
H2QA H 0.7902 0.1305 0.7191 0.035 Uiso 1 1 calc R U . I 10
C3QA C 0.6735(5) 0.0461(4) 0.6570(3) 0.0352(15) Uani 1 1 d . . . I 10
H3QA H 0.6962 0.0061 0.6634 0.042 Uiso 1 1 calc R U . I 10
C4QA C 0.5847(5) 0.0310(4) 0.6135(3) 0.0363(15) Uani 1 1 d . . . I 10
H4QA H 0.5468 -0.0195 0.5894 0.044 Uiso 1 1 calc R U . I 10
C5QA C 0.5520(5) 0.0903(4) 0.6056(4) 0.0391(16) Uani 1 1 d . . . I 10
H5QA H 0.4925 0.0803 0.5751 0.047 Uiso 1 1 calc R U . I 10
C6QA C 0.6062(5) 0.1642(4) 0.6423(4) 0.0377(16) Uani 1 1 d . . . I 10
H6QA H 0.5812 0.2041 0.6382 0.045 Uiso 1 1 calc R U . I 10
C1RA C 0.8235(5) 0.2907(3) 0.8171(3) 0.0398(17) Uani 1 1 d . . . I 10
C2RA C 0.9202(5) 0.3257(6) 0.8502(3) 0.069(3) Uani 1 1 d . . . I 10
H2RA H 0.9625 0.3497 0.8325 0.082 Uiso 1 1 calc R U . I 10
C3RA C 0.9520(6) 0.3228(4) 0.9146(4) 0.0514(18) Uani 1 1 d . . . I 10
H3RA H 1.0184 0.3387 0.9364 0.062 Uiso 1 1 calc R U . I 10
C4RA C 0.8903(7) 0.2982(4) 0.9436(4) 0.072(2) Uani 1 1 d . . . I 10
H4RA H 0.9098 0.3056 0.9878 0.086 Uiso 1 1 calc R U . I 10
C5RA C 0.8046(8) 0.2646(5) 0.9086(4) 0.072(2) Uani 1 1 d . . . I 10
H5RA H 0.7633 0.2380 0.9253 0.086 Uiso 1 1 calc R U . I 10
C6RA C 0.7655(4) 0.2642(5) 0.8447(3) 0.063(2) Uani 1 1 d . . . I 10
H6RA H 0.6989 0.2450 0.8236 0.075 Uiso 1 1 calc R U . I 10
O15 O 0.6956(3) 0.4583(3) 0.8095(2) 0.0370(11) Uani 1 1 d . . . J 10
H15 H 0.6380 0.4564 0.8051 0.056 Uiso 1 1 calc R U . J 10
Si15 Si 0.76252(13) 0.53712(10) 0.86594(8) 0.0324(4) Uani 1 1 d . . . J 10
C1SA C 0.7008(5) 0.6129(4) 0.8694(3) 0.0333(14) Uani 1 1 d . . . J 10
C2SA C 0.6047(5) 0.5983(5) 0.8517(4) 0.0422(16) Uani 1 1 d . . . J 10
H2SA H 0.5670 0.5473 0.8315 0.051 Uiso 1 1 calc R U . J 10
C3SA C 0.5584(7) 0.6532(5) 0.8612(4) 0.055(2) Uani 1 1 d . . . J 10
H3SA H 0.4908 0.6398 0.8498 0.066 Uiso 1 1 calc R U . J 10
C4SA C 0.6118(8) 0.7288(6) 0.8879(4) 0.066(3) Uani 1 1 d . . . J 10
H4SA H 0.5812 0.7675 0.8937 0.080 Uiso 1 1 calc R U . J 10
C5SA C 0.7085(9) 0.7459(5) 0.9053(3) 0.067(3) Uani 1 1 d . . . J 10
H5SA H 0.7456 0.7971 0.9244 0.080 Uiso 1 1 calc R U . J 10
C6SA C 0.7550(7) 0.6880(4) 0.8954(4) 0.0471(19) Uani 1 1 d . . . J 10
H6SA H 0.8225 0.7006 0.9065 0.056 Uiso 1 1 calc R U . J 10
C1TA C 0.7932(5) 0.5319(4) 0.9464(3) 0.0484(19) Uani 1 1 d . . . J 10
C2TA C 0.7561(6) 0.5644(4) 0.9935(3) 0.0587(10) Uani 1 1 d . . . J 10
H2TA H 0.7158 0.5943 0.9852 0.070 Uiso 1 1 calc R U . J 10
C3TA C 0.7733(5) 0.5566(4) 1.0523(3) 0.0587(10) Uani 1 1 d . . . J 10
H3TA H 0.7431 0.5785 1.0824 0.070 Uiso 1 1 calc R U . J 10
C4TA C 0.8347(5) 0.5166(4) 1.0661(3) 0.0587(10) Uani 1 1 d . . . J 10
H4TA H 0.8520 0.5146 1.1077 0.070 Uiso 1 1 calc R U . J 10
C5TA C 0.8709(5) 0.4801(4) 1.0212(3) 0.0587(10) Uani 1 1 d . . . J 10
H5TA H 0.9108 0.4502 1.0303 0.070 Uiso 1 1 calc R U . J 10
C6TA C 0.8495(5) 0.4864(4) 0.9614(3) 0.0587(10) Uani 1 1 d . . . J 10
H6TA H 0.8737 0.4590 0.9297 0.070 Uiso 1 1 calc R U . J 10
C1UA C 0.8734(4) 0.5586(4) 0.8419(3) 0.0420(14) Uani 1 1 d . . . J 10
C2UA C 0.8769(5) 0.5272(5) 0.7808(4) 0.0728(18) Uani 1 1 d . . . J 10
H2UA H 0.8203 0.4933 0.7489 0.087 Uiso 1 1 calc R U . J 10
C3UA C 0.9584(5) 0.5421(4) 0.7632(3) 0.0728(18) Uani 1 1 d . . . J 10
H3UA H 0.9578 0.5168 0.7205 0.087 Uiso 1 1 calc R U . J 10
C4UA C 1.0403(4) 0.5933(4) 0.8071(4) 0.0618(14) Uani 1 1 d . . . J 10
H4UA H 1.0943 0.6095 0.7944 0.074 Uiso 1 1 calc R U . J 10
C5UA C 1.0419(4) 0.6184(4) 0.8650(4) 0.0618(14) Uani 1 1 d . . . J 10
H5UA H 1.0997 0.6507 0.8966 0.074 Uiso 1 1 calc R U . J 10
C6UA C 0.9606(5) 0.6000(5) 0.8842(3) 0.083(3) Uani 1 1 d . . . J 10
H6UA H 0.9668 0.6172 0.9287 0.099 Uiso 1 1 calc R U . J 10
O16 O 0.5062(3) 0.3879(3) 0.7681(2) 0.0416(12) Uani 1 1 d . . . K 10
H16 H 0.4969 0.3715 0.7283 0.062 Uiso 1 1 calc R U . K 10
Si16 Si 0.40737(13) 0.35750(11) 0.78349(9) 0.0346(4) Uani 1 1 d . . . K 10
C1VA C 0.3429(5) 0.2588(4) 0.7267(3) 0.0304(13) Uani 1 1 d . . . K 10
C2VA C 0.2558(5) 0.2394(4) 0.6811(3) 0.0349(15) Uani 1 1 d . . . K 10
H2VA H 0.2291 0.2781 0.6758 0.042 Uiso 1 1 calc R U . K 10
C3VA C 0.2056(5) 0.1642(4) 0.6425(4) 0.0454(17) Uani 1 1 d . . . K 10
H3VA H 0.1432 0.1515 0.6143 0.054 Uiso 1 1 calc R U . K 10
C4VA C 0.2506(5) 0.1076(4) 0.6466(3) 0.0398(16) Uani 1 1 d . . . K 10
H4VA H 0.2204 0.0569 0.6185 0.048 Uiso 1 1 calc R U . K 10
C5VA C 0.3341(7) 0.1252(4) 0.6892(4) 0.0501(19) Uani 1 1 d . . . K 10
H5VA H 0.3616 0.0863 0.6929 0.060 Uiso 1 1 calc R U . K 10
C6VA C 0.3841(5) 0.2015(5) 0.7300(4) 0.0444(17) Uani 1 1 d . . . K 10
H6VA H 0.4453 0.2132 0.7594 0.053 Uiso 1 1 calc R U . K 10
C1WA C 0.4479(7) 0.3555(6) 0.8668(5) 0.025(2) Uani 0.555(3) 1 d . . P C 11
C2WA C 0.3819(8) 0.3260(6) 0.8942(6) 0.022(2) Uani 0.555(3) 1 d . . P C 11
H2WA H 0.3165 0.3049 0.8699 0.027 Uiso 0.555(3) 1 calc R U P C 11
C3WA C 0.4103(16) 0.3274(7) 0.9555(7) 0.028(3) Uani 0.555(3) 1 d . . P C 11
H3WA H 0.3638 0.3132 0.9749 0.034 Uiso 0.555(3) 1 calc R U P C 11
C4WA C 0.5065(12) 0.3492(9) 0.9894(7) 0.054(3) Uani 0.555(3) 1 d . . P C 11
H4WA H 0.5257 0.3425 1.0290 0.065 Uiso 0.555(3) 1 calc R U P C 11
C5WA C 0.5715(10) 0.3795(10) 0.9665(8) 0.070(4) Uani 0.555(3) 1 d . . P C 11
H5WA H 0.6361 0.4019 0.9922 0.084 Uiso 0.555(3) 1 calc R U P C 11
C6WA C 0.5434(9) 0.3776(9) 0.9048(7) 0.052(3) Uani 0.555(3) 1 d . . P C 11
H6WA H 0.5915 0.3922 0.8867 0.063 Uiso 0.555(3) 1 calc R U P C 11
C1WR C 0.4302(7) 0.3749(5) 0.8694(3) 0.033(3) Uani 0.445(3) 1 d G . P C 12
C2WR C 0.4052(7) 0.3174(4) 0.8917(5) 0.033(3) Uani 0.445(3) 1 d G . P C 12
H2WR H 0.3689 0.2684 0.8623 0.040 Uiso 0.445(3) 1 calc R U P C 12
C3WR C 0.4332(8) 0.3318(5) 0.9570(5) 0.039(8) Uani 0.445(3) 1 d G . P C 12
H3WR H 0.4162 0.2925 0.9723 0.047 Uiso 0.445(3) 1 calc R U P C 12
C4WR C 0.4863(8) 0.4036(5) 1.0001(3) 0.030(3) Uani 0.445(3) 1 d G . P C 12
H4WR H 0.5055 0.4134 1.0447 0.036 Uiso 0.445(3) 1 calc R U P C 12
C5WR C 0.5113(7) 0.4611(4) 0.9778(4) 0.037(3) Uani 0.445(3) 1 d G . P C 12
H5WR H 0.5476 0.5101 1.0072 0.045 Uiso 0.445(3) 1 calc R U P C 12
C6WR C 0.4833(7) 0.4467(4) 0.9125(4) 0.037(3) Uani 0.445(3) 1 d G . P C 12
H6WR H 0.5004 0.4860 0.8972 0.045 Uiso 0.445(3) 1 calc R U P C 12
C1ZA C 0.3286(5) 0.4174(4) 0.7695(4) 0.0432(16) Uani 1 1 d . . . . .
C2ZA C 0.2379(6) 0.4104(5) 0.7808(3) 0.0483(16) Uani 1 1 d . . . . .
H2ZA H 0.2184 0.3763 0.8005 0.058 Uiso 1 1 calc R U . . .
C3ZA C 0.1779(6) 0.4502(5) 0.7647(4) 0.0539(17) Uani 1 1 d . . . . .
H3ZA H 0.1187 0.4439 0.7737 0.065 Uiso 1 1 calc R U . . .
C4ZA C 0.2037(7) 0.5002(5) 0.7350(5) 0.066(2) Uani 1 1 d . . . . .
H4ZA H 0.1629 0.5286 0.7238 0.080 Uiso 1 1 calc R U . . .
C5ZA C 0.2896(7) 0.5074(5) 0.7225(6) 0.076(3) Uani 1 1 d . . . . .
H5ZA H 0.3077 0.5411 0.7021 0.091 Uiso 1 1 calc R U . . .
C6ZA C 0.3493(6) 0.4679(5) 0.7383(4) 0.0542(18) Uani 1 1 d . . . . .
H6ZA H 0.4076 0.4745 0.7281 0.065 Uiso 1 1 calc R U . . .

loop_
_atom_site_aniso_label
_atom_site_aniso_U_11
_atom_site_aniso_U_22
_atom_site_aniso_U_33
_atom_site_aniso_U_23
_atom_site_aniso_U_13
_atom_site_aniso_U_12
O1 0.034(2) 0.033(2) 0.022(2) 0.0070(18) 0.0059(18) 0.0053(19)
Si1 0.0258(8) 0.0214(7) 0.0209(8) 0.0046(6) 0.0059(6) 0.0082(6)
C1A 0.032(3) 0.021(3) 0.030(3) 0.008(2) 0.009(3) 0.010(2)
C2A 0.030(3) 0.033(3) 0.031(3) 0.012(3) 0.010(3) 0.011(3)
C3A 0.034(3) 0.043(4) 0.027(3) 0.012(3) 0.014(3) 0.013(3)
C4A 0.039(4) 0.028(3) 0.032(3) 0.003(3) 0.002(3) 0.003(3)
C5A 0.070(5) 0.024(3) 0.042(4) 0.000(3) -0.013(3) 0.023(3)
C6A 0.049(4) 0.029(3) 0.037(4) 0.004(3) -0.005(3) 0.019(3)
C1B 0.030(3) 0.022(3) 0.028(3) 0.008(2) 0.009(3) 0.010(2)
C2B 0.027(3) 0.037(3) 0.028(3) 0.010(3) 0.005(2) 0.012(3)
C3B 0.037(4) 0.043(4) 0.024(3) 0.013(3) 0.008(3) 0.018(3)
C4B 0.041(4) 0.044(4) 0.041(4) 0.018(3) 0.026(3) 0.021(3)
C5B 0.036(3) 0.031(3) 0.032(3) 0.010(3) 0.005(3) 0.003(3)
C6B 0.031(3) 0.031(3) 0.021(3) 0.008(2) 0.004(2) 0.003(3)
C1C 0.027(3) 0.018(3) 0.025(3) 0.008(2) 0.007(2) 0.007(2)
C2C 0.024(3) 0.027(3) 0.020(3) 0.006(2) 0.005(2) 0.005(2)
C3C 0.033(3) 0.026(3) 0.027(3) 0.013(2) 0.013(2) 0.009(2)
C4C 0.032(3) 0.022(3) 0.034(3) 0.008(2) 0.012(3) 0.010(2)
C5C 0.040(4) 0.024(3) 0.027(3) 0.002(2) 0.006(3) 0.016(3)
C6C 0.033(3) 0.025(3) 0.026(3) 0.005(2) 0.004(2) 0.013(2)
O2 0.030(2) 0.055(3) 0.041(3) 0.022(2) 0.012(2) 0.007(2)
Si2 0.0255(8) 0.0439(10) 0.0236(8) 0.0117(7) 0.0091(7) 0.0084(7)
C1D 0.033(3) 0.040(4) 0.034(4) 0.014(3) 0.010(3) 0.009(3)
C2D 0.038(4) 0.044(4) 0.038(4) 0.020(3) 0.008(3) -0.004(3)
C3D 0.040(4) 0.057(5) 0.026(3) 0.006(3) 0.008(3) -0.003(3)
C4D 0.054(4) 0.041(4) 0.036(4) 0.016(3) 0.007(3) 0.013(3)
C5D 0.110(8) 0.041(4) 0.045(5) 0.021(4) -0.007(5) -0.018(4)
C6D 0.088(6) 0.059(5) 0.021(3) 0.005(3) 0.017(4) -0.020(4)
C1E 0.030(3) 0.049(4) 0.030(3) 0.017(3) 0.012(3) 0.006(3)
C2E 0.099(8) 0.123(9) 0.042(5) 0.039(5) 0.041(5) 0.083(7)
C3E 0.123(9) 0.117(8) 0.038(4) 0.049(5) 0.044(5) 0.077(7)
C4E 0.051(5) 0.061(5) 0.032(4) 0.022(4) 0.008(3) 0.013(4)
C5E 0.133(9) 0.158(10) 0.063(5) 0.073(6) 0.053(6) 0.116(8)
C6E 0.137(8) 0.142(9) 0.045(4) 0.059(5) 0.054(5) 0.108(8)
C1F 0.033(3) 0.053(4) 0.021(3) 0.015(3) 0.011(3) 0.017(3)
C2F 0.035(4) 0.048(4) 0.033(4) 0.011(3) 0.009(3) 0.011(3)
C3F 0.062(5) 0.049(4) 0.030(4) 0.015(3) 0.018(3) 0.020(4)
C4F 0.075(6) 0.097(7) 0.037(4) 0.034(4) 0.028(4) 0.064(6)
C5F 0.043(4) 0.081(6) 0.063(5) 0.046(5) 0.028(4) 0.032(4)
C6F 0.033(4) 0.066(5) 0.044(4) 0.030(4) 0.014(3) 0.020(3)
O3 0.043(3) 0.026(2) 0.036(3) -0.0002(19) 0.013(2) 0.004(2)
Si3 0.0288(8) 0.0246(8) 0.0240(8) 0.0020(6) 0.0077(7) 0.0044(7)
C1G 0.036(4) 0.029(3) 0.030(3) 0.007(3) 0.007(3) 0.008(3)
C2G 0.038(4) 0.036(4) 0.031(3) 0.007(3) 0.011(3) 0.003(3)
C3G 0.039(4) 0.060(5) 0.037(4) 0.018(3) 0.010(3) 0.011(3)
C4G 0.064(5) 0.051(4) 0.053(5) 0.025(4) 0.021(4) 0.036(4)
C5G 0.087(7) 0.058(5) 0.042(4) 0.016(4) 0.022(4) 0.049(5)
C6G 0.059(5) 0.045(4) 0.026(3) 0.006(3) 0.010(3) 0.028(4)
C1H 0.033(3) 0.028(3) 0.027(3) 0.008(3) 0.004(3) 0.011(3)
C2H 0.039(4) 0.032(3) 0.032(3) 0.007(3) 0.003(3) 0.007(3)
C3H 0.038(4) 0.044(4) 0.041(4) 0.017(3) 0.004(3) 0.008(3)
C4H 0.029(4) 0.052(4) 0.050(4) 0.020(4) 0.012(3) 0.008(3)
C5H 0.032(3) 0.043(4) 0.044(4) 0.012(3) 0.018(3) 0.010(3)
C6H 0.032(3) 0.031(3) 0.034(3) 0.001(3) 0.006(3) 0.011(3)
C1I 0.037(3) 0.027(3) 0.034(3) 0.011(3) 0.013(3) 0.015(3)
C2I 0.049(4) 0.054(5) 0.033(4) 0.014(3) 0.015(3) 0.019(4)
C3I 0.077(6) 0.059(5) 0.040(4) 0.023(4) 0.031(4) 0.027(4)
C4I 0.065(5) 0.067(5) 0.029(4) 0.009(4) 0.008(4) 0.018(4)
C5I 0.061(5) 0.056(5) 0.034(4) 0.013(4) 0.003(4) -0.002(4)
C6I 0.051(5) 0.046(4) 0.035(4) 0.014(3) 0.006(3) 0.002(4)
O4 0.036(2) 0.028(2) 0.037(3) 0.0079(19) 0.004(2) 0.0147(19)
Si4 0.0242(8) 0.0237(8) 0.0281(8) 0.0058(6) 0.0061(7) 0.0090(6)
C1J 0.037(3) 0.022(3) 0.023(3) 0.005(2) 0.008(2) 0.007(2)
C2J 0.026(3) 0.038(3) 0.038(3) 0.020(3) 0.007(3) 0.014(3)
C3J 0.029(4) 0.062(5) 0.037(4) 0.016(3) 0.010(3) 0.012(3)
C4J 0.027(3) 0.054(4) 0.038(4) 0.017(3) 0.012(3) 0.006(3)
C5J 0.054(5) 0.064(5) 0.029(4) 0.020(3) 0.020(3) 0.018(4)
C6J 0.049(4) 0.046(4) 0.031(3) 0.021(3) 0.010(3) 0.015(3)
C1K 0.030(3) 0.022(3) 0.036(3) 0.013(2) 0.011(3) 0.009(2)
C2K 0.031(3) 0.031(3) 0.050(4) 0.011(3) 0.016(3) 0.010(3)
C3K 0.023(3) 0.032(3) 0.059(5) 0.007(3) 0.009(3) -0.002(3)
C4K 0.038(4) 0.025(3) 0.049(4) 0.010(3) 0.006(3) -0.003(3)
C5K 0.041(4) 0.021(3) 0.053(5) -0.002(3) 0.018(3) 0.002(3)
C6K 0.025(3) 0.025(3) 0.048(4) 0.002(3) 0.012(3) 0.002(2)
C1L 0.020(3) 0.040(3) 0.032(3) 0.019(3) 0.006(2) 0.008(2)
C2L 0.053(5) 0.058(5) 0.031(4) 0.010(3) 0.002(3) 0.023(4)
C3L 0.082(6) 0.072(6) 0.025(4) 0.014(4) 0.004(4) 0.019(5)
C4L 0.034(4) 0.103(7) 0.044(5) 0.037(5) 0.012(3) 0.021(4)
C5L 0.057(4) 0.075(5) 0.072(5) 0.052(5) 0.033(4) 0.026(4)
C6L 0.076(6) 0.057(5) 0.072(6) 0.044(5) 0.049(5) 0.032(4)
O5 0.025(2) 0.038(2) 0.024(2) 0.0143(19) 0.0062(18) 0.0087(18)
Si5 0.0207(7) 0.0250(8) 0.0224(8) 0.0071(6) 0.0061(6) 0.0072(6)
C1M 0.022(3) 0.027(3) 0.026(3) 0.012(2) 0.005(2) 0.009(2)
C2M 0.033(3) 0.023(3) 0.049(4) 0.011(3) 0.019(3) 0.005(3)
C3M 0.027(3) 0.035(3) 0.061(4) 0.021(3) 0.012(3) 0.010(3)
C4M 0.029(3) 0.053(4) 0.046(4) 0.025(3) 0.016(3) 0.008(3)
C5M 0.033(4) 0.048(4) 0.040(4) 0.015(3) 0.017(3) 0.017(3)
C6M 0.027(3) 0.037(3) 0.037(3) 0.012(3) 0.012(3) 0.008(3)
C1N 0.016(2) 0.028(3) 0.023(3) 0.002(2) 0.003(2) 0.005(2)
C2N 0.030(3) 0.028(3) 0.031(3) 0.011(3) 0.012(3) 0.010(2)
C3N 0.026(3) 0.031(3) 0.052(4) 0.018(3) 0.014(3) 0.005(3)
C4N 0.027(3) 0.035(3) 0.032(3) -0.002(3) 0.012(3) -0.002(3)
C5N 0.029(3) 0.048(4) 0.022(3) 0.003(3) 0.008(3) -0.002(3)
C6N 0.028(3) 0.040(4) 0.022(3) 0.007(3) 0.008(2) 0.003(3)
C1O 0.024(3) 0.031(3) 0.033(3) 0.010(3) 0.013(3) 0.005(2)
C2O 0.075(5) 0.041(4) 0.043(4) 0.017(3) 0.018(4) 0.025(4)
C3O 0.060(4) 0.042(4) 0.053(4) 0.013(3) 0.018(3) 0.016(3)
C4O 0.048(4) 0.041(4) 0.093(7) 0.036(4) 0.041(5) 0.024(4)
C5O 0.078(6) 0.062(6) 0.079(7) 0.045(5) 0.013(5) 0.035(5)
C6O 0.033(3) 0.054(4) 0.058(4) 0.031(3) 0.012(3) 0.019(3)
Si6 0.0211(8) 0.0255(8) 0.0289(8) 0.0084(7) 0.0022(6) 0.0069(6)
O6 0.029(2) 0.024(2) 0.029(2) 0.0085(17) 0.0051(17) 0.0106(17)
C1P 0.028(3) 0.037(3) 0.018(2) 0.005(2) 0.008(2) 0.008(2)
C2P 0.037(3) 0.031(3) 0.035(3) 0.020(2) 0.012(3) 0.008(2)
C3P 0.046(4) 0.058(4) 0.038(4) 0.033(3) 0.017(3) 0.024(3)
C4P 0.030(3) 0.094(6) 0.122(7) 0.076(5) 0.042(4) 0.029(3)
C5P 0.038(4) 0.052(4) 0.037(4) 0.012(3) 0.015(3) 0.017(3)
C6P 0.024(3) 0.033(3) 0.040(4) 0.006(3) 0.012(3) 0.001(2)
C1Q 0.029(3) 0.020(3) 0.032(3) 0.009(2) 0.018(3) 0.010(2)
C2Q 0.033(3) 0.030(3) 0.031(3) 0.008(3) 0.009(3) 0.013(3)
C3Q 0.036(3) 0.022(3) 0.053(4) 0.009(3) 0.023(3) 0.012(3)
C4Q 0.029(3) 0.027(3) 0.049(4) 0.003(3) 0.014(3) 0.004(3)
C5Q 0.039(4) 0.034(4) 0.055(5) 0.007(3) -0.004(3) 0.006(3)
C6Q 0.029(3) 0.027(3) 0.048(4) 0.006(3) -0.001(3) 0.003(3)
C1R 0.026(3) 0.039(3) 0.030(3) 0.010(3) 0.013(2) 0.019(2)
C2R 0.035(3) 0.047(3) 0.045(4) 0.018(3) 0.010(3) 0.016(3)
C3R 0.037(3) 0.153(8) 0.029(3) 0.002(4) 0.008(3) 0.036(4)
C4R 0.080(5) 0.079(4) 0.038(3) 0.037(3) 0.026(3) 0.055(4)
C5R 0.096(6) 0.104(7) 0.048(4) 0.030(4) 0.018(4) -0.049(5)
C6R 0.126(7) 0.050(4) 0.037(4) 0.012(3) 0.030(4) -0.023(4)
O7 0.033(2) 0.032(2) 0.039(3) 0.003(2) 0.019(2) 0.0056(19)
Si7 0.0259(8) 0.0358(9) 0.0250(8) 0.0021(7) 0.0055(7) 0.0109(7)
C1S 0.030(3) 0.042(3) 0.025(3) 0.011(3) 0.014(3) 0.013(3)
C2S 0.038(4) 0.050(4) 0.040(4) 0.022(3) 0.016(3) 0.027(3)
C3S 0.065(5) 0.092(7) 0.051(5) 0.044(5) 0.030(4) 0.060(5)
C4S 0.122(9) 0.064(5) 0.040(4) 0.032(4) 0.037(5) 0.069(6)
C5S 0.089(6) 0.044(4) 0.035(4) 0.017(3) 0.026(4) 0.026(4)
C6S 0.055(4) 0.037(4) 0.020(3) 0.002(3) 0.012(3) 0.008(3)
C1T 0.011(3) 0.025(4) 0.020(4) 0.002(3) 0.002(3) 0.000(3)
C2T 0.027(3) 0.033(4) 0.014(4) 0.008(3) 0.013(3) 0.020(3)
C3T 0.161(13) 0.085(7) 0.027(5) 0.029(5) 0.043(6) 0.088(9)
C4T 0.076(6) 0.044(4) 0.019(3) 0.015(3) 0.005(3) 0.019(4)
C5T 0.061(5) 0.046(4) 0.037(4) 0.013(3) -0.009(4) 0.034(4)
C6T 0.042(4) 0.050(4) 0.020(3) -0.003(3) -0.001(3) 0.035(3)
C1TR 0.072(12) 0.035(8) 0.023(6) -0.004(6) -0.002(7) 0.028(8)
C2TR 0.11(2) 0.09(2) 0.11(2) 0.071(19) 0.045(18) 0.072(18)
C3TR 0.031(5) 0.072(7) 0.040(6) 0.021(5) 0.007(4) 0.018(5)
C4TR 0.031(5) 0.072(7) 0.040(6) 0.021(5) 0.007(4) 0.018(5)
C5TR 0.076(10) 0.045(7) 0.043(7) 0.025(6) 0.021(7) 0.034(7)
C6TR 0.058(8) 0.043(7) 0.041(7) 0.020(5) 0.024(6) 0.026(6)
C1U 0.023(2) 0.022(2) 0.013(2) 0.0027(19) 0.0074(19) 0.0044(19)
C2U 0.023(2) 0.022(2) 0.013(2) 0.0027(19) 0.0074(19) 0.0044(19)
C3U 0.058(5) 0.033(4) 0.034(4) -0.002(3) 0.034(4) 0.002(4)
C4U 0.021(2) 0.054(3) 0.031(3) -0.013(2) 0.009(2) -0.007(2)
C5U 0.021(2) 0.054(3) 0.031(3) -0.013(2) 0.009(2) -0.007(2)
C6U 0.021(2) 0.054(3) 0.031(3) -0.013(2) 0.009(2) -0.007(2)
O8 0.031(2) 0.052(3) 0.033(3) 0.007(2) 0.015(2) -0.001(2)
Si8 0.0263(9) 0.0382(10) 0.0256(9) 0.0025(7) 0.0108(7) -0.0002(7)
C1V 0.021(3) 0.040(3) 0.024(3) 0.010(3) 0.007(2) 0.007(3)
C2V 0.024(3) 0.036(3) 0.049(4) 0.012(3) -0.001(3) 0.001(3)
C3V 0.041(4) 0.048(4) 0.032(3) 0.003(3) 0.011(3) 0.015(3)
C4V 0.068(5) 0.030(3) 0.030(3) 0.010(3) 0.006(3) -0.007(3)
C5V 0.057(4) 0.046(4) 0.042(4) 0.025(3) 0.020(3) 0.029(3)
C6V 0.043(4) 0.038(3) 0.029(3) 0.013(3) 0.005(3) 0.012(3)
C1W 0.037(3) 0.038(3) 0.030(3) 0.010(2) 0.007(2) 0.009(2)
C2W 0.037(3) 0.038(3) 0.030(3) 0.010(2) 0.007(2) 0.009(2)
C3W 0.037(3) 0.038(3) 0.030(3) 0.010(2) 0.007(2) 0.009(2)
C4W 0.037(3) 0.038(3) 0.030(3) 0.010(2) 0.007(2) 0.009(2)
C5W 0.037(3) 0.038(3) 0.030(3) 0.010(2) 0.007(2) 0.009(2)
C6W 0.037(3) 0.038(3) 0.030(3) 0.010(2) 0.007(2) 0.009(2)
C1WW 0.027(6) 0.032(7) 0.018(5) 0.010(5) 0.017(4) 0.010(5)
C2WW 0.039(8) 0.023(6) 0.019(6) 0.010(5) 0.008(5) 0.002(5)
C3WW 0.054(13) 0.029(8) 0.032(9) 0.015(6) 0.022(8) 0.023(8)
C4WW 0.057(9) 0.030(7) 0.026(7) 0.016(6) 0.021(7) 0.015(6)
C5WW 0.084(11) 0.031(7) 0.017(6) 0.000(5) 0.006(6) -0.015(7)
C6WW 0.066(8) 0.035(7) 0.008(5) 0.003(5) 0.003(5) -0.014(6)
C1Z 0.006(3) 0.025(3) 0.021(4) -0.001(3) 0.003(3) 0.006(2)
C2Z 0.006(3) 0.025(3) 0.021(4) -0.001(3) 0.003(3) 0.006(2)
C3Z 0.012(3) 0.023(3) 0.036(4) -0.001(3) 0.002(3) 0.012(3)
C4Z 0.012(3) 0.023(3) 0.036(4) -0.001(3) 0.002(3) 0.012(3)
C5Z 0.027(4) 0.010(3) 0.042(4) 0.003(3) 0.016(3) 0.005(3)
C6Z 0.027(4) 0.010(3) 0.042(4) 0.003(3) 0.016(3) 0.005(3)
C1ZZ 0.013(6) 0.044(6) 0.031(6) 0.001(5) 0.003(4) -0.004(5)
C2ZZ 0.088(10) 0.067(8) 0.087(10) 0.031(8) 0.052(9) 0.038(8)
C3ZZ 0.105(13) 0.069(9) 0.147(17) 0.043(10) 0.079(13) 0.049(9)
C4ZZ 0.127(17) 0.040(8) 0.106(14) 0.027(9) -0.009(13) 0.038(9)
C5ZZ 0.106(16) 0.042(10) 0.038(7) 0.004(7) 0.004(8) 0.003(9)
C6ZZ 0.120(16) 0.110(16) 0.036(8) 0.003(10) 0.012(9) 0.080(14)
O9 0.037(2) 0.030(2) 0.025(2) 0.0124(18) 0.0089(19) 0.0127(19)
Si9 0.0273(8) 0.0232(8) 0.0213(8) 0.0074(6) 0.0079(6) 0.0107(6)
C1AA 0.030(3) 0.026(3) 0.017(3) 0.006(2) 0.010(2) 0.008(2)
C2AA 0.030(3) 0.021(3) 0.030(3) 0.007(2) 0.012(3) 0.010(2)
C3AA 0.024(3) 0.025(3) 0.034(3) 0.003(2) 0.002(2) -0.001(2)
C4AA 0.045(4) 0.026(3) 0.033(4) 0.003(3) 0.008(3) 0.002(3)
C5AA 0.036(3) 0.027(3) 0.045(4) 0.007(3) 0.010(3) 0.004(2)
C6AA 0.029(3) 0.028(3) 0.038(3) 0.006(3) 0.004(3) 0.004(2)
C1BA 0.031(3) 0.024(3) 0.021(3) 0.009(2) 0.008(2) 0.013(2)
C2BA 0.036(3) 0.039(4) 0.021(3) 0.007(3) 0.010(3) 0.016(3)
C3BA 0.044(4) 0.047(4) 0.031(3) 0.013(3) 0.022(3) 0.020(3)
C4BA 0.029(3) 0.031(3) 0.036(3) 0.015(3) 0.011(3) 0.009(3)
C5BA 0.030(3) 0.036(4) 0.037(4) 0.008(3) 0.015(3) 0.004(3)
C6BA 0.036(3) 0.028(3) 0.032(3) 0.007(3) 0.016(3) 0.006(3)
C1CA 0.019(3) 0.027(3) 0.027(3) 0.006(2) 0.007(2) 0.004(2)
C2CA 0.033(3) 0.025(3) 0.035(3) 0.013(3) 0.019(3) 0.010(2)
C3CA 0.025(3) 0.030(3) 0.041(4) 0.017(3) 0.009(3) 0.007(2)
C4CA 0.028(3) 0.026(3) 0.041(4) 0.013(3) 0.016(3) 0.010(2)
C5CA 0.039(4) 0.031(3) 0.033(4) 0.007(3) 0.016(3) 0.010(3)
C6CA 0.036(3) 0.028(3) 0.025(3) 0.006(2) 0.008(3) 0.008(3)
O10 0.031(2) 0.059(3) 0.032(2) 0.017(2) 0.020(2) 0.019(2)
Si10 0.0257(8) 0.0416(10) 0.0253(8) 0.0122(7) 0.0110(7) 0.0082(7)
C1DA 0.030(3) 0.042(4) 0.026(3) 0.015(3) 0.013(3) 0.012(3)
C2DA 0.044(4) 0.061(5) 0.025(3) 0.017(3) 0.010(3) 0.001(4)
C3DA 0.050(4) 0.052(4) 0.031(4) 0.019(3) 0.010(3) 0.012(3)
C4DA 0.058(5) 0.026(3) 0.041(4) 0.008(3) 0.006(3) 0.003(3)
C5DA 0.095(7) 0.068(6) 0.049(5) 0.027(4) 0.029(5) -0.017(5)
C6DA 0.083(6) 0.056(5) 0.044(4) 0.030(4) 0.012(4) -0.001(4)
C1EA 0.029(3) 0.038(3) 0.027(3) 0.009(3) 0.009(3) 0.011(3)
C2EA 0.080(6) 0.114(8) 0.036(4) 0.039(5) 0.027(4) 0.067(6)
C3EA 0.109(8) 0.121(8) 0.029(4) 0.019(5) 0.029(5) 0.076(7)
C4EA 0.054(5) 0.067(5) 0.031(4) 0.025(4) 0.009(3) 0.017(4)
C5EA 0.074(5) 0.121(7) 0.073(6) 0.073(6) 0.045(4) 0.061(5)
C6EA 0.073(5) 0.094(5) 0.068(5) 0.055(4) 0.051(4) 0.059(4)
C1FA 0.031(3) 0.045(4) 0.026(3) 0.015(3) 0.010(3) 0.008(3)
C2FA 0.041(4) 0.048(4) 0.026(3) 0.009(3) 0.016(3) 0.013(3)
C3FA 0.073(6) 0.052(5) 0.037(4) 0.014(4) 0.019(4) 0.027(4)
C4FA 0.066(5) 0.070(5) 0.049(5) 0.039(4) 0.029(4) 0.040(5)
C5FA 0.043(4) 0.109(8) 0.063(5) 0.057(5) 0.020(4) 0.042(5)
C6FA 0.032(4) 0.072(5) 0.047(4) 0.037(4) 0.012(3) 0.017(4)
O11 0.037(3) 0.028(2) 0.032(2) -0.0005(19) 0.008(2) 0.0023(19)
Si11 0.0322(9) 0.0235(8) 0.0270(9) 0.0023(7) 0.0070(7) 0.0049(7)
C1GA 0.027(3) 0.025(3) 0.028(3) 0.002(2) 0.006(3) 0.002(2)
C2GA 0.028(3) 0.039(4) 0.031(3) 0.010(3) 0.007(3) 0.010(3)
C3GA 0.041(4) 0.037(3) 0.043(4) 0.021(3) 0.002(3) 0.009(3)
C4GA 0.057(5) 0.045(4) 0.059(5) 0.017(4) 0.004(4) 0.018(4)
C5GA 0.092(7) 0.053(5) 0.046(5) 0.005(4) 0.023(5) 0.041(5)
C6GA 0.068(5) 0.038(4) 0.035(4) 0.010(3) 0.015(4) 0.023(4)
C1HA 0.026(3) 0.035(3) 0.026(3) 0.007(3) 0.005(3) 0.002(3)
C2HA 0.033(3) 0.031(3) 0.034(4) 0.010(3) 0.008(3) 0.004(3)
C3HA 0.026(3) 0.035(3) 0.049(4) 0.017(3) 0.005(3) -0.003(3)
C4HA 0.026(3) 0.057(4) 0.055(5) 0.030(4) 0.016(3) 0.016(3)
C5HA 0.035(4) 0.048(4) 0.045(4) 0.013(3) 0.011(3) 0.021(3)
C6HA 0.027(3) 0.037(3) 0.039(4) 0.012(3) 0.009(3) 0.004(3)
C1IA 0.050(4) 0.025(3) 0.025(3) 0.000(2) 0.009(3) 0.007(3)
C2IA 0.044(4) 0.045(4) 0.042(4) 0.014(3) 0.018(3) 0.016(3)
C3IA 0.047(4) 0.057(5) 0.040(4) 0.015(4) 0.020(3) 0.013(4)
C4IA 0.073(6) 0.056(5) 0.039(4) 0.028(4) 0.018(4) 0.018(4)
C5IA 0.053(5) 0.086(7) 0.044(5) 0.030(5) 0.000(4) 0.010(5)
C6IA 0.043(4) 0.049(4) 0.036(4) 0.015(3) 0.004(3) 0.002(3)
O12 0.033(2) 0.030(2) 0.036(3) 0.0068(19) 0.008(2) 0.0146(19)
Si12 0.0237(8) 0.0236(8) 0.0273(8) 0.0069(6) 0.0068(6) 0.0086(6)
C1JA 0.020(3) 0.022(3) 0.030(3) 0.004(2) 0.005(2) 0.003(2)
C2JA 0.032(3) 0.046(4) 0.038(4) 0.017(3) 0.017(3) 0.005(3)
C3JA 0.026(3) 0.045(4) 0.045(4) 0.022(3) 0.013(3) 0.011(3)
C4JA 0.036(4) 0.040(4) 0.031(3) 0.004(3) 0.016(3) 0.004(3)
C5JA 0.045(4) 0.040(4) 0.036(4) 0.016(3) 0.018(3) 0.011(3)
C6JA 0.038(4) 0.049(4) 0.034(4) 0.014(3) 0.016(3) 0.024(3)
C1KA 0.024(3) 0.028(3) 0.030(3) 0.010(2) 0.006(2) 0.007(2)
C2KA 0.029(3) 0.035(3) 0.042(4) 0.006(3) 0.010(3) 0.006(3)
C3KA 0.032(4) 0.046(4) 0.066(5) 0.019(4) 0.014(4) 0.012(3)
C4KA 0.033(4) 0.030(3) 0.042(4) 0.006(3) 0.006(3) -0.001(3)
C5KA 0.049(4) 0.030(4) 0.053(5) 0.006(3) 0.021(4) 0.006(3)
C6KA 0.039(4) 0.028(3) 0.053(5) 0.008(3) 0.021(3) 0.010(3)
C1LA 0.023(3) 0.042(4) 0.036(4) 0.007(3) 0.012(3) 0.014(3)
C2LA 0.076(6) 0.042(4) 0.034(4) 0.012(3) 0.010(4) 0.022(4)
C3LA 0.056(5) 0.076(6) 0.038(4) 0.010(4) 0.010(4) 0.018(4)
C4LA 0.038(4) 0.102(7) 0.048(5) 0.051(5) 0.015(4) 0.018(4)
C5LA 0.086(6) 0.119(8) 0.075(6) 0.076(6) 0.060(5) 0.073(6)
C6LA 0.048(4) 0.059(5) 0.049(4) 0.032(4) 0.031(3) 0.029(4)
O13 0.025(2) 0.034(2) 0.025(2) 0.0074(18) 0.0069(18) 0.0093(18)
Si13 0.0195(7) 0.0250(8) 0.0238(8) 0.0083(6) 0.0070(6) 0.0064(6)
C1MA 0.024(3) 0.032(3) 0.025(3) 0.013(2) 0.009(2) 0.010(2)
C2MA 0.027(3) 0.034(4) 0.048(4) 0.012(3) 0.012(3) 0.011(3)
C3MA 0.037(4) 0.040(4) 0.072(5) 0.018(4) 0.028(4) -0.001(3)
C4MA 0.031(3) 0.055(4) 0.053(5) 0.022(4) 0.025(3) 0.018(3)
C5MA 0.031(3) 0.048(4) 0.030(3) 0.002(3) 0.013(3) 0.011(3)
C6MA 0.030(3) 0.034(3) 0.033(3) -0.001(3) 0.009(3) 0.004(3)
C1NA 0.027(3) 0.030(3) 0.033(3) 0.014(3) 0.017(3) 0.012(2)
C2NA 0.019(3) 0.034(3) 0.031(3) 0.011(3) 0.006(2) 0.009(2)
C3NA 0.033(3) 0.027(3) 0.030(3) 0.006(2) 0.014(3) 0.008(2)
C4NA 0.033(3) 0.031(3) 0.038(4) 0.003(3) 0.017(3) 0.003(3)
C5NA 0.035(4) 0.042(4) 0.030(4) 0.006(3) 0.014(3) 0.002(3)
C6NA 0.033(3) 0.034(3) 0.035(3) 0.012(3) 0.016(3) 0.002(3)
C1OA 0.022(3) 0.029(3) 0.041(4) 0.015(3) 0.012(3) 0.012(2)
C2OA 0.039(3) 0.029(3) 0.046(4) 0.002(3) 0.017(3) 0.014(3)
C3OA 0.087(6) 0.029(4) 0.084(6) 0.011(4) 0.043(5) 0.030(4)
C4OA 0.039(4) 0.031(4) 0.092(7) 0.030(4) 0.032(4) 0.019(3)
C5OA 0.040(4) 0.048(4) 0.073(6) 0.030(4) 0.012(4) 0.021(3)
C6OA 0.074(5) 0.027(3) 0.042(4) 0.006(3) -0.007(3) 0.018(3)
O14 0.029(2) 0.031(2) 0.030(2) 0.0083(19) 0.0061(18) 0.0122(18)
Si14 0.0232(8) 0.0251(8) 0.0293(8) 0.0106(7) 0.0032(7) 0.0075(6)
C1PA 0.017(3) 0.030(3) 0.080(5) 0.028(3) 0.006(3) 0.007(2)
C2PA 0.032(3) 0.080(5) 0.040(4) 0.011(4) 0.009(3) 0.032(3)
C3PA 0.030(3) 0.054(4) 0.051(4) 0.006(3) 0.015(3) 0.005(3)
C4PA 0.034(3) 0.033(2) 0.0090(17) -0.0061(17) 0.0027(17) 0.004(2)
C5PA 0.026(3) 0.038(3) 0.049(4) 0.016(3) 0.008(3) 0.010(3)
C6PA 0.039(4) 0.037(3) 0.039(4) 0.018(3) 0.014(3) 0.018(3)
C1QA 0.021(3) 0.034(3) 0.020(3) 0.009(2) 0.003(2) 0.007(2)
C2QA 0.022(3) 0.032(3) 0.034(3) 0.012(3) 0.011(2) 0.009(2)
C3QA 0.042(4) 0.036(3) 0.030(3) 0.012(3) 0.011(3) 0.017(3)
C4QA 0.042(4) 0.026(3) 0.031(3) 0.004(3) 0.008(3) 0.003(3)
C5QA 0.025(3) 0.038(4) 0.044(4) 0.009(3) 0.001(3) 0.006(3)
C6QA 0.033(3) 0.032(3) 0.046(4) 0.014(3) 0.002(3) 0.016(3)
C1RA 0.054(4) 0.020(3) 0.031(3) 0.008(2) -0.006(3) 0.003(3)
C2RA 0.034(4) 0.128(7) 0.026(3) 0.004(4) 0.010(3) 0.021(4)
C3RA 0.055(4) 0.039(3) 0.050(4) 0.013(3) -0.006(3) 0.023(3)
C4RA 0.119(5) 0.051(3) 0.022(2) 0.011(2) 0.001(3) 0.002(3)
C5RA 0.119(5) 0.051(3) 0.022(2) 0.011(2) 0.001(3) 0.002(3)
C6RA 0.025(3) 0.099(6) 0.028(3) 0.011(3) -0.012(2) -0.015(3)
O15 0.024(2) 0.045(3) 0.031(2) 0.002(2) 0.0050(18) 0.009(2)
Si15 0.0319(9) 0.0397(10) 0.0222(8) 0.0035(7) 0.0070(7) 0.0169(8)
C1SA 0.043(4) 0.034(3) 0.023(3) 0.008(3) 0.011(3) 0.014(3)
C2SA 0.039(4) 0.052(4) 0.039(4) 0.017(3) 0.014(3) 0.018(3)
C3SA 0.067(6) 0.069(6) 0.044(4) 0.023(4) 0.023(4) 0.042(5)
C4SA 0.104(8) 0.080(6) 0.030(4) 0.015(4) 0.020(4) 0.066(6)
C5SA 0.138(9) 0.035(4) 0.021(3) 0.007(3) 0.011(4) 0.033(5)
C6SA 0.062(5) 0.044(4) 0.037(4) 0.018(3) 0.015(4) 0.015(4)
C1TA 0.068(5) 0.042(4) 0.032(4) 0.003(3) 0.011(3) 0.030(4)
C2TA 0.067(2) 0.066(2) 0.0456(19) 0.0180(17) 0.0202(17) 0.0242(19)
C3TA 0.067(2) 0.066(2) 0.0456(19) 0.0180(17) 0.0202(17) 0.0242(19)
C4TA 0.067(2) 0.066(2) 0.0456(19) 0.0180(17) 0.0202(17) 0.0242(19)
C5TA 0.067(2) 0.066(2) 0.0456(19) 0.0180(17) 0.0202(17) 0.0242(19)
C6TA 0.067(2) 0.066(2) 0.0456(19) 0.0180(17) 0.0202(17) 0.0242(19)
C1UA 0.026(3) 0.049(3) 0.040(3) 0.003(3) 0.005(2) 0.014(2)
C2UA 0.060(3) 0.075(4) 0.063(4) 0.015(3) 0.025(3) -0.015(3)
C3UA 0.060(3) 0.075(4) 0.063(4) 0.015(3) 0.025(3) -0.015(3)
C4UA 0.040(2) 0.074(3) 0.077(4) 0.036(3) 0.021(3) 0.012(2)
C5UA 0.040(2) 0.074(3) 0.077(4) 0.036(3) 0.021(3) 0.012(2)
C6UA 0.037(3) 0.140(7) 0.038(3) 0.010(4) 0.005(3) -0.005(4)
O16 0.030(2) 0.056(3) 0.029(2) 0.006(2) 0.010(2) 0.004(2)
Si16 0.0285(9) 0.0413(10) 0.0265(9) 0.0047(8) 0.0124(7) 0.0022(7)
C1VA 0.033(3) 0.034(3) 0.027(3) 0.011(3) 0.013(3) 0.010(3)
C2VA 0.039(3) 0.039(3) 0.030(3) 0.009(3) 0.013(3) 0.021(3)
C3VA 0.032(3) 0.041(4) 0.047(4) 0.014(3) -0.004(3) -0.004(3)
C4VA 0.051(4) 0.038(3) 0.038(4) 0.011(3) 0.025(3) 0.020(3)
C5VA 0.070(5) 0.034(4) 0.048(4) 0.015(3) 0.018(4) 0.016(3)
C6VA 0.040(4) 0.056(4) 0.042(4) 0.021(4) 0.011(3) 0.021(3)
C1WA 0.010(4) 0.031(5) 0.025(4) -0.006(3) 0.011(3) 0.005(4)
C2WA 0.021(4) 0.020(4) 0.030(5) 0.008(3) 0.013(4) 0.011(3)
C3WA 0.030(6) 0.027(5) 0.034(8) 0.009(4) 0.019(5) 0.014(4)
C4WA 0.062(7) 0.060(7) 0.040(6) 0.020(5) 0.013(5) 0.017(5)
C5WA 0.032(5) 0.097(10) 0.073(8) 0.045(7) -0.004(5) 0.002(6)
C6WA 0.024(4) 0.073(7) 0.053(6) 0.027(5) 0.009(4) -0.002(4)
C1WR 0.021(5) 0.027(5) 0.046(6) 0.000(5) 0.012(4) 0.017(4)
C2WR 0.021(5) 0.027(5) 0.046(6) 0.000(5) 0.012(4) 0.017(4)
C3WR 0.034(13) 0.057(12) 0.038(11) 0.026(8) 0.016(8) 0.017(8)
C4WR 0.033(7) 0.032(7) 0.019(6) -0.003(5) 0.011(5) 0.011(5)
C5WR 0.048(8) 0.028(6) 0.038(7) 0.010(6) 0.020(6) 0.013(6)
C6WR 0.048(7) 0.020(6) 0.047(8) 0.010(5) 0.022(6) 0.010(5)
C1ZA 0.039(4) 0.035(3) 0.039(3) -0.006(3) 0.017(3) 0.001(3)
C2ZA 0.048(4) 0.055(4) 0.033(3) 0.000(3) 0.019(3) 0.013(3)
C3ZA 0.046(3) 0.056(4) 0.044(3) -0.008(3) 0.021(3) 0.014(3)
C4ZA 0.064(5) 0.037(4) 0.093(6) 0.006(4) 0.038(4) 0.017(3)
C5ZA 0.052(5) 0.051(4) 0.131(8) 0.033(5) 0.033(5) 0.024(4)
C6ZA 0.035(3) 0.059(4) 0.070(5) 0.018(4) 0.022(3) 0.017(3)

loop_
_atom_type_symbol
_atom_type_description
_atom_type_scat_dispersion_real
_atom_type_scat_dispersion_imag
_atom_type_scat_source
C C 0.0181 0.0091 'International Tables Vol C Tables 4.2.6.8 and 6.1.1.4'
H H 0.0000 0.0000 'International Tables Vol C Tables 4.2.6.8 and 6.1.1.4'
O O 0.0492 0.0322 'International Tables Vol C Tables 4.2.6.8 and 6.1.1.4'
Si Si 0.2541 0.3302 'International Tables Vol C Tables 4.2.6.8 and 6.1.1.4'

loop_
_geom_angle_atom_site_label_1
_geom_angle_atom_site_label_2
_geom_angle_atom_site_label_3
_geom_angle
_geom_angle_site_symmetry_1
_geom_angle_site_symmetry_3
_geom_angle_publ_flag
Si1 O1 H1 109.5 . . ?
O1 Si1 C1A 110.6(3) . . ?
O1 Si1 C1C 109.0(3) . . ?
C1A Si1 C1C 109.2(3) . . ?
O1 Si1 C1B 105.4(3) . . ?
C1A Si1 C1B 110.3(3) . . ?
C1C Si1 C1B 112.3(3) . . ?
C2A C1A C6A 115.5(6) . . ?
C2A C1A Si1 126.3(5) . . ?
C6A C1A Si1 118.1(5) . . ?
C3A C2A C1A 122.3(6) . . ?
C3A C2A H2A 118.9 . . ?
C1A C2A H2A 118.9 . . ?
C2A C3A C4A 120.6(6) . . ?
C2A C3A H3A 119.7 . . ?
C4A C3A H3A 119.7 . . ?
C5A C4A C3A 118.3(6) . . ?
C5A C4A H4A 120.9 . . ?
C3A C4A H4A 120.9 . . ?
C4A C5A C6A 122.7(6) . . ?
C4A C5A H5A 118.6 . . ?
C6A C5A H5A 118.6 . . ?
C5A C6A C1A 120.5(6) . . ?
C5A C6A H6A 119.8 . . ?
C1A C6A H6A 119.8 . . ?
C2B C1B C6B 115.9(6) . . ?
C2B C1B Si1 122.9(5) . . ?
C6B C1B Si1 121.2(5) . . ?
C3B C2B C1B 122.4(6) . . ?
C3B C2B H2B 118.8 . . ?
C1B C2B H2B 118.8 . . ?
C4B C3B C2B 120.9(6) . . ?
C4B C3B H3B 119.5 . . ?
C2B C3B H3B 119.5 . . ?
C3B C4B C5B 118.7(6) . . ?
C3B C4B H4B 120.7 . . ?
C5B C4B H4B 120.7 . . ?
C6B C5B C4B 119.7(6) . . ?
C6B C5B H5B 120.1 . . ?
C4B C5B H5B 120.1 . . ?
C5B C6B C1B 122.3(6) . . ?
C5B C6B H6B 118.8 . . ?
C1B C6B H6B 118.8 . . ?
C6C C1C C2C 118.6(5) . . ?
C6C C1C Si1 122.1(5) . . ?
C2C C1C Si1 119.3(4) . . ?
C3C C2C C1C 121.4(5) . . ?
C3C C2C H2C 119.3 . . ?
C1C C2C H2C 119.3 . . ?
C2C C3C C4C 119.6(6) . . ?
C2C C3C H3C 120.2 . . ?
C4C C3C H3C 120.2 . . ?
C5C C4C C3C 119.7(6) . . ?
C5C C4C H4C 120.1 . . ?
C3C C4C H4C 120.1 . . ?
C4C C5C C6C 119.9(6) . . ?
C4C C5C H5C 120.0 . . ?
C6C C5C H5C 120.1 . . ?
C1C C6C C5C 120.7(6) . . ?
C1C C6C H6C 119.7 . . ?
C5C C6C H6C 119.7 . . ?
Si2 O2 H2 109.5 . . ?
O2 Si2 C1D 105.9(3) . . ?
O2 Si2 C1F 108.7(3) . . ?
C1D Si2 C1F 111.1(3) . . ?
O2 Si2 C1E 110.0(3) . . ?
C1D Si2 C1E 111.8(3) . . ?
C1F Si2 C1E 109.2(3) . . ?
C2D C1D C6D 117.4(6) . . ?
C2D C1D Si2 121.8(5) . . ?
C6D C1D Si2 120.8(5) . . ?
C1D C2D C3D 121.4(7) . . ?
C1D C2D H2D 119.3 . . ?
C3D C2D H2D 119.3 . . ?
C4D C3D C2D 121.0(7) . . ?
C4D C3D H3D 119.5 . . ?
C2D C3D H3D 119.5 . . ?
C3D C4D C5D 119.8(7) . . ?
C3D C4D H4D 120.1 . . ?
C5D C4D H4D 120.1 . . ?
C4D C5D C6D 119.2(7) . . ?
C4D C5D H5D 120.4 . . ?
C6D C5D H5D 120.4 . . ?
C1D C6D C5D 120.8(7) . . ?
C1D C6D H6D 119.6 . . ?
C5D C6D H6D 119.6 . . ?
C6E C1E C2E 115.8(7) . . ?
C6E C1E Si2 119.9(5) . . ?
C2E C1E Si2 124.1(6) . . ?
C1E C2E C3E 122.8(8) . . ?
C1E C2E H2E 118.6 . . ?
C3E C2E H2E 118.6 . . ?
C4E C3E C2E 120.5(8) . . ?
C4E C3E H3E 119.8 . . ?
C2E C3E H3E 119.8 . . ?
C3E C4E C5E 117.9(8) . . ?
C3E C4E H4E 121.0 . . ?
C5E C4E H4E 121.0 . . ?
C4E C5E C6E 121.8(8) . . ?
C4E C5E H5E 119.1 . . ?
C6E C5E H5E 119.1 . . ?
C1E C6E C5E 121.0(8) . . ?
C1E C6E H6E 119.5 . . ?
C5E C6E H6E 119.5 . . ?
C2F C1F C6F 118.1(7) . . ?
C2F C1F Si2 121.7(5) . . ?
C6F C1F Si2 120.1(6) . . ?
C3F C2F C1F 121.8(7) . . ?
C3F C2F H2F 119.1 . . ?
C1F C2F H2F 119.1 . . ?
C2F C3F C4F 119.5(8) . . ?
C2F C3F H3F 120.2 . . ?
C4F C3F H3F 120.2 . . ?
C3F C4F C5F 120.6(8) . . ?
C3F C4F H4F 119.7 . . ?
C5F C4F H4F 119.7 . . ?
C6F C5F C4F 117.8(7) . . ?
C6F C5F H5F 121.1 . . ?
C4F C5F H5F 121.1 . . ?
C1F C6F C5F 121.9(8) . . ?
C1F C6F H6F 119.1 . . ?
C5F C6F H6F 119.1 . . ?
Si3 O3 H3 109.5 . . ?
O3 Si3 C1I 108.4(3) . . ?
O3 Si3 C1G 106.2(3) . . ?
C1I Si3 C1G 111.1(3) . . ?
O3 Si3 C1H 109.3(3) . . ?
C1I Si3 C1H 111.9(3) . . ?
C1G Si3 C1H 109.7(3) . . ?
C6G C1G C2G 116.4(6) . . ?
C6G C1G Si3 124.2(5) . . ?
C2G C1G Si3 119.4(5) . . ?
C3G C2G C1G 123.2(7) . . ?
C3G C2G H2G 118.4 . . ?
C1G C2G H2G 118.4 . . ?
C2G C3G C4G 119.0(7) . . ?
C2G C3G H3G 120.5 . . ?
C4G C3G H3G 120.5 . . ?
C5G C4G C3G 119.0(7) . . ?
C5G C4G H4G 120.5 . . ?
C3G C4G H4G 120.5 . . ?
C4G C5G C6G 120.7(7) . . ?
C4G C5G H5G 119.6 . . ?
C6G C5G H5G 119.6 . . ?
C1G C6G C5G 121.6(7) . . ?
C1G C6G H6G 119.2 . . ?
C5G C6G H6G 119.2 . . ?
C2H C1H C6H 116.9(6) . . ?
C2H C1H Si3 120.5(5) . . ?
C6H C1H Si3 122.6(5) . . ?
C3H C2H C1H 121.7(7) . . ?
C3H C2H H2H 119.1 . . ?
C1H C2H H2H 119.1 . . ?
C2H C3H C4H 120.7(7) . . ?
C2H C3H H3H 119.7 . . ?
C4H C3H H3H 119.7 . . ?
C5H C4H C3H 120.0(7) . . ?
C5H C4H H4H 120.0 . . ?
C3H C4H H4H 120.0 . . ?
C6H C5H C4H 120.2(7) . . ?
C6H C5H H5H 119.9 . . ?
C4H C5H H5H 119.9 . . ?
C5H C6H C1H 120.5(6) . . ?
C5H C6H H6H 119.7 . . ?
C1H C6H H6H 119.7 . . ?
C6I C1I C2I 117.0(7) . . ?
C6I C1I Si3 122.7(6) . . ?
C2I C1I Si3 120.3(5) . . ?
C1I C2I C3I 120.7(8) . . ?
C1I C2I H2I 119.6 . . ?
C3I C2I H2I 119.6 . . ?
C4I C3I C2I 119.2(8) . . ?
C4I C3I H3I 120.4 . . ?
C2I C3I H3I 120.4 . . ?
C5I C4I C3I 122.2(8) . . ?
C5I C4I H4I 118.9 . . ?
C3I C4I H4I 118.9 . . ?
C4I C5I C6I 118.9(8) . . ?
C4I C5I H5I 120.6 . . ?
C6I C5I H5I 120.6 . . ?
C1I C6I C5I 122.1(8) . . ?
C1I C6I H6I 119.0 . . ?
C5I C6I H6I 119.0 . . ?
Si4 O4 H4 109.5 . . ?
O4 Si4 C1J 110.1(3) . . ?
O4 Si4 C1L 108.0(3) . . ?
C1J Si4 C1L 110.5(3) . . ?
O4 Si4 C1K 107.0(3) . . ?
C1J Si4 C1K 110.0(3) . . ?
C1L Si4 C1K 111.2(3) . . ?
C2J C1J C6J 116.1(6) . . ?
C2J C1J Si4 124.2(5) . . ?
C6J C1J Si4 119.6(5) . . ?
C3J C2J C1J 122.2(6) . . ?
C3J C2J H2J 118.9 . . ?
C1J C2J H2J 118.9 . . ?
C4J C3J C2J 120.2(7) . . ?
C4J C3J H3J 119.9 . . ?
C2J C3J H3J 119.9 . . ?
C3J C4J C5J 120.3(7) . . ?
C3J C4J H4J 119.8 . . ?
C5J C4J H4J 119.8 . . ?
C6J C5J C4J 120.1(7) . . ?
C6J C5J H5J 119.9 . . ?
C4J C5J H5J 119.9 . . ?
C5J C6J C1J 120.9(7) . . ?
C5J C6J H6J 119.5 . . ?
C1J C6J H6J 119.5 . . ?
C2K C1K C6K 118.7(6) . . ?
C2K C1K Si4 120.5(5) . . ?
C6K C1K Si4 120.7(5) . . ?
C1K C2K C3K 121.5(6) . . ?
C1K C2K H2K 119.3 . . ?
C3K C2K H2K 119.3 . . ?
C4K C3K C2K 119.5(7) . . ?
C4K C3K H3K 120.3 . . ?
C2K C3K H3K 120.3 . . ?
C3K C4K C5K 121.2(6) . . ?
C3K C4K H4K 119.4 . . ?
C5K C4K H4K 119.4 . . ?
C4K C5K C6K 119.3(6) . . ?
C4K C5K H5K 120.3 . . ?
C6K C5K H5K 120.3 . . ?
C1K C6K C5K 119.8(6) . . ?
C1K C6K H6K 120.1 . . ?
C5K C6K H6K 120.1 . . ?
C2L C1L C6L 117.3(7) . . ?
C2L C1L Si4 123.5(5) . . ?
C6L C1L Si4 118.9(6) . . ?
C1L C2L C3L 121.4(8) . . ?
C1L C2L H2L 119.3 . . ?
C3L C2L H2L 119.3 . . ?
C4L C3L C2L 119.5(8) . . ?
C4L C3L H3L 120.3 . . ?
C2L C3L H3L 120.3 . . ?
C3L C4L C5L 119.2(8) . . ?
C3L C4L H4L 120.4 . . ?
C5L C4L H4L 120.4 . . ?
C6L C5L C4L 119.8(8) . . ?
C6L C5L H5L 120.1 . . ?
C4L C5L H5L 120.1 . . ?
C5L C6L C1L 122.2(8) . . ?
C5L C6L H6L 118.9 . . ?
C1L C6L H6L 118.9 . . ?
Si5 O5 H5 109.5 . . ?
O5 Si5 C1M 109.5(2) . . ?
O5 Si5 C1O 106.4(3) . . ?
C1M Si5 C1O 108.4(3) . . ?
O5 Si5 C1N 108.4(3) . . ?
C1M Si5 C1N 110.6(3) . . ?
C1O Si5 C1N 113.3(3) . . ?
C2M C1M C6M 117.8(6) . . ?
C2M C1M Si5 120.2(5) . . ?
C6M C1M Si5 122.0(5) . . ?
C3M C2M C1M 121.1(6) . . ?
C3M C2M H2M 119.5 . . ?
C1M C2M H2M 119.5 . . ?
C2M C3M C4M 120.5(6) . . ?
C2M C3M H3M 119.7 . . ?
C4M C3M H3M 119.7 . . ?
C5M C4M C3M 119.9(7) . . ?
C5M C4M H4M 120.1 . . ?
C3M C4M H4M 120.1 . . ?
C4M C5M C6M 120.2(7) . . ?
C4M C5M H5M 119.9 . . ?
C6M C5M H5M 119.9 . . ?
C5M C6M C1M 120.4(6) . . ?
C5M C6M H6M 119.8 . . ?
C1M C6M H6M 119.8 . . ?
C6N C1N C2N 119.1(6) . . ?
C6N C1N Si5 122.3(5) . . ?
C2N C1N Si5 118.5(5) . . ?
C1N C2N C3N 119.6(6) . . ?
C1N C2N H2N 120.2 . . ?
C3N C2N H2N 120.2 . . ?
C4N C3N C2N 119.8(6) . . ?
C4N C3N H3N 120.1 . . ?
C2N C3N H3N 120.1 . . ?
C5N C4N C3N 120.0(6) . . ?
C5N C4N H4N 120.0 . . ?
C3N C4N H4N 120.0 . . ?
C4N C5N C6N 120.4(6) . . ?
C4N C5N H5N 119.8 . . ?
C6N C5N H5N 119.8 . . ?
C1N C6N C5N 121.0(6) . . ?
C1N C6N H6N 119.5 . . ?
C5N C6N H6N 119.5 . . ?
C6O C1O C2O 116.5(6) . . ?
C6O C1O Si5 123.8(5) . . ?
C2O C1O Si5 119.7(5) . . ?
C3O C2O C1O 122.5(7) . . ?
C3O C2O H2O 118.8 . . ?
C1O C2O H2O 118.8 . . ?
C2O C3O C4O 118.5(8) . . ?
C2O C3O H3O 120.8 . . ?
C4O C3O H3O 120.8 . . ?
C5O C4O C3O 120.2(7) . . ?
C5O C4O H4O 119.9 . . ?
C3O C4O H4O 119.9 . . ?
C4O C5O C6O 119.2(8) . . ?
C4O C5O H5O 120.4 . . ?
C6O C5O H5O 120.4 . . ?
C5O C6O C1O 122.6(8) . . ?
C5O C6O H6O 118.7 . . ?
C1O C6O H6O 118.7 . . ?
O6 Si6 C1R 112.0(2) . . ?
O6 Si6 C1Q 107.3(2) . . ?
C1R Si6 C1Q 109.5(3) . . ?
O6 Si6 C1P 111.0(3) . . ?
C1R Si6 C1P 108.6(3) . . ?
C1Q Si6 C1P 108.3(3) . . ?
Si6 O6 H6 109.5 . . ?
C6P C1P C2P 118.5(6) . . ?
C6P C1P Si6 120.7(5) . . ?
C2P C1P Si6 120.7(5) . . ?
C3P C2P C1P 119.2(6) . . ?
C3P C2P H2P 120.4 . . ?
C1P C2P H2P 120.4 . . ?
C4P C3P C2P 119.7(6) . . ?
C4P C3P H3P 120.2 . . ?
C2P C3P H3P 120.2 . . ?
C5P C4P C3P 122.4(7) . . ?
C5P C4P H4P 118.8 . . ?
C3P C4P H4P 118.8 . . ?
C4P C5P C6P 118.4(7) . . ?
C4P C5P H5P 120.8 . . ?
C6P C5P H5P 120.8 . . ?
C1P C6P C5P 121.5(7) . . ?
C1P C6P H6P 119.3 . . ?
C5P C6P H6P 119.3 . . ?
C6Q C1Q C2Q 117.5(6) . . ?
C6Q C1Q Si6 123.6(5) . . ?
C2Q C1Q Si6 118.8(5) . . ?
C3Q C2Q C1Q 120.4(6) . . ?
C3Q C2Q H2Q 119.8 . . ?
C1Q C2Q H2Q 119.8 . . ?
C4Q C3Q C2Q 120.7(6) . . ?
C4Q C3Q H3Q 119.6 . . ?
C2Q C3Q H3Q 119.6 . . ?
C3Q C4Q C5Q 120.3(6) . . ?
C3Q C4Q H4Q 119.9 . . ?
C5Q C4Q H4Q 119.9 . . ?
C4Q C5Q C6Q 119.6(7) . . ?
C4Q C5Q H5Q 120.2 . . ?
C6Q C5Q H5Q 120.2 . . ?
C1Q C6Q C5Q 121.4(6) . . ?
C1Q C6Q H6Q 119.3 . . ?
C5Q C6Q H6Q 119.3 . . ?
C6R C1R C2R 112.0(7) . . ?
C6R C1R Si6 121.4(6) . . ?
C2R C1R Si6 126.3(5) . . ?
C3R C2R C1R 125.6(7) . . ?
C3R C2R H2R 117.2 . . ?
C1R C2R H2R 117.2 . . ?
C2R C3R C4R 114.8(7) . . ?
C2R C3R H3R 122.6 . . ?
C4R C3R H3R 122.6 . . ?
C5R C4R C3R 123.0(7) . . ?
C5R C4R H4R 118.5 . . ?
C3R C4R H4R 118.5 . . ?
C6R C5R C4R 114.7(8) . . ?
C6R C5R H5R 122.6 . . ?
C4R C5R H5R 122.6 . . ?
C5R C6R C1R 127.3(8) . . ?
C5R C6R H6R 116.4 . . ?
C1R C6R H6R 116.4 . . ?
Si7 O7 H7 109.5 . . ?
O7 Si7 C1UR 109.2(5) . . ?
O7 Si7 C1S 111.0(3) . . ?
C1UR Si7 C1S 118.4(5) . . ?
O7 Si7 C1T 113.9(3) . . ?
C1S Si7 C1T 108.1(3) . . ?
O7 Si7 C1U 104.5(2) . . ?
C1S Si7 C1U 109.8(3) . . ?
O7 Si7 C1TR 95.7(4) . . ?
C1S Si7 C1TR 107.4(4) . . ?
C6S C1S C2S 117.7(6) . . ?
C6S C1S Si7 122.2(5) . . ?
C2S C1S Si7 119.9(5) . . ?
C3S C2S C1S 118.5(7) . . ?
C3S C2S H2S 120.7 . . ?
C1S C2S H2S 120.7 . . ?
C4S C3S C2S 120.9(8) . . ?
C4S C3S H3S 119.5 . . ?
C2S C3S H3S 119.5 . . ?
C3S C4S C5S 120.5(7) . . ?
C3S C4S H4S 119.7 . . ?
C5S C4S H4S 119.7 . . ?
C6S C5S C4S 120.3(8) . . ?
C6S C5S H5S 119.9 . . ?
C4S C5S H5S 119.9 . . ?
C5S C6S C1S 121.8(8) . . ?
C5S C6S H6S 119.1 . . ?
C1S C6S H6S 119.1 . . ?
C2T C1T C6T 120.0 . . ?
C2T C1T Si7 120.1(3) . . ?
C6T C1T Si7 119.7(3) . . ?
C1T C2T C3T 120.0 . . ?
C1T C2T H2T 120.0 . . ?
C3T C2T H2T 120.0 . . ?
C2T C3T C4T 120.0 . . ?
C2T C3T H3T 120.0 . . ?
C4T C3T H3T 120.0 . . ?
C3T C4T C5T 120.0 . . ?
C3T C4T H4T 120.0 . . ?
C5T C4T H4T 120.0 . . ?
C6T C5T C4T 120.0 . . ?
C6T C5T H5T 120.0 . . ?
C4T C5T H5T 120.0 . . ?
C5T C6T C1T 120.0 . . ?
C5T C6T H6T 120.0 . . ?
C1T C6T H6T 120.0 . . ?
C2TR C1TR C6TR 120.0 . . ?
C2TR C1TR Si7 115.3(5) . . ?
C6TR C1TR Si7 124.7(5) . . ?
C1TR C2TR C3TR 120.0 . . ?
C1TR C2TR H2TR 120.0 . . ?
C3TR C2TR H2TR 120.0 . . ?
C4TR C3TR C2TR 120.0 . . ?
C4TR C3TR H3TR 120.0 . . ?
C2TR C3TR H3TR 120.0 . . ?
C5TR C4TR C3TR 120.0 . . ?
C5TR C4TR H4TR 120.0 . . ?
C3TR C4TR H4TR 120.0 . . ?
C4TR C5TR C6TR 120.0 . . ?
C4TR C5TR H5TR 120.0 . . ?
C6TR C5TR H5TR 120.0 . . ?
C5TR C6TR C1TR 120.0 . . ?
C5TR C6TR H6TR 120.0 . . ?
C1TR C6TR H6TR 120.0 . . ?
C2U C1U C6U 120.0 . . ?
C2U C1U Si7 121.2(3) . . ?
C6U C1U Si7 118.8(3) . . ?
C1U C2U C3U 120.0 . . ?
C1U C2U H2U 120.0 . . ?
C3U C2U H2U 120.0 . . ?
C2U C3U C4U 120.0 . . ?
C2U C3U H3U 120.0 . . ?
C4U C3U H3U 120.0 . . ?
C3U C4U C5U 120.0 . . ?
C3U C4U H4U 120.0 . . ?
C5U C4U H4U 120.0 . . ?
C6U C5U C4U 120.0 . . ?
C6U C5U H5U 120.0 . . ?
C4U C5U H5U 120.0 . . ?
C5U C6U C1U 120.0 . . ?
C5U C6U H6U 120.0 . . ?
C1U C6U H6U 120.0 . . ?
C2UR C1UR C6UR 120.0 . . ?
C2UR C1UR Si7 120.6(7) . . ?
C6UR C1UR Si7 119.4(7) . . ?
C3UR C2UR C1UR 120.0 . . ?
C3UR C2UR H2UR 120.0 . . ?
C1UR C2UR H2UR 120.0 . . ?
C2UR C3UR C4UR 120.0 . . ?
C2UR C3UR H3UR 120.0 . . ?
C4UR C3UR H3UR 120.0 . . ?
C3UR C4UR C5UR 120.0 . . ?
C3UR C4UR H4UR 120.0 . . ?
C5UR C4UR H4UR 120.0 . . ?
C6UR C5UR C4UR 120.0 . . ?
C6UR C5UR H5UR 120.0 . . ?
C4UR C5UR H5UR 120.0 . . ?
C5UR C6UR C1UR 120.0 . . ?
C5UR C6UR H6UR 120.0 . . ?
C1UR C6UR H6UR 120.0 . . ?
Si8 O8 H8 109.5 . . ?
O8 Si8 C1V 110.1(3) . . ?
C6V C1V C2V 116.4(6) . . ?
C6V C1V Si8 121.4(5) . . ?
C2V C1V Si8 122.2(5) . . ?
C3V C2V C1V 119.7(7) . . ?
C3V C2V H2V 120.2 . . ?
C1V C2V H2V 120.2 . . ?
C4V C3V C2V 122.6(7) . . ?
C4V C3V H3V 118.7 . . ?
C2V C3V H3V 118.7 . . ?
C3V C4V C5V 118.4(6) . . ?
C3V C4V H4V 120.8 . . ?
C5V C4V H4V 120.8 . . ?
C6V C5V C4V 118.8(6) . . ?
C6V C5V H5V 120.6 . . ?
C4V C5V H5V 120.6 . . ?
C5V C6V C1V 123.5(7) . . ?
C5V C6V H6V 118.2 . . ?
C1V C6V H6V 118.2 . . ?
C6W C1W C2W 117.2(13) . . ?
C3W C2W C1W 123.7(16) . . ?
C3W C2W H2W 118.2 . . ?
C1W C2W H2W 118.2 . . ?
C4W C3W C2W 118.2(19) . . ?
C4W C3W H3W 120.9 . . ?
C2W C3W H3W 120.9 . . ?
C3W C4W C5W 120.8(14) . . ?
C3W C4W H4W 119.6 . . ?
C5W C4W H4W 119.6 . . ?
C6W C5W C4W 121.1(11) . . ?
C6W C5W H5W 119.5 . . ?
C4W C5W H5W 119.5 . . ?
C1W C6W C5W 118.8(12) . . ?
C1W C6W H6W 120.6 . . ?
C5W C6W H6W 120.6 . . ?
C2WW C1WW C6WW 120.0 . . ?
C3WW C2WW C1WW 120.0 . . ?
C3WW C2WW H2WW 120.0 . . ?
C1WW C2WW H2WW 120.0 . . ?
C4WW C3WW C2WW 120.0 . . ?
C4WW C3WW H3WW 120.0 . . ?
C2WW C3WW H3WW 120.0 . . ?
C3WW C4WW C5WW 120.0 . . ?
C3WW C4WW H4WW 120.0 . . ?
C5WW C4WW H4WW 120.0 . . ?
C6WW C5WW C4WW 120.0 . . ?
C6WW C5WW H5WW 120.0 . . ?
C4WW C5WW H5WW 120.0 . . ?
C5WW C6WW C1WW 120.0 . . ?
C5WW C6WW H6WW 120.0 . . ?
C1WW C6WW H6WW 120.0 . . ?
C2Z C1Z C6Z 121.8(10) . . ?
C1Z C2Z C3Z 118.9(10) . . ?
C1Z C2Z H2Z 120.5 . . ?
C3Z C2Z H2Z 120.5 . . ?
C4Z C3Z C2Z 120.3(9) . . ?
C4Z C3Z H3Z 119.9 . . ?
C2Z C3Z H3Z 119.9 . . ?
C3Z C4Z C5Z 121.3(9) . . ?
C3Z C4Z H4Z 119.3 . . ?
C5Z C4Z H4Z 119.3 . . ?
C6Z C5Z C4Z 116.3(10) . . ?
C6Z C5Z H5Z 121.9 . . ?
C4Z C5Z H5Z 121.9 . . ?
C1Z C6Z C5Z 121.1(10) . . ?
C1Z C6Z H6Z 119.4 . . ?
C5Z C6Z H6Z 119.4 . . ?
C2ZZ C1ZZ C6ZZ 120.0 . . ?
C1ZZ C2ZZ C3ZZ 120.0 . . ?
C1ZZ C2ZZ H2ZZ 120.0 . . ?
C3ZZ C2ZZ H2ZZ 120.0 . . ?
C4ZZ C3ZZ C2ZZ 120.0 . . ?
C4ZZ C3ZZ H3ZZ 120.0 . . ?
C2ZZ C3ZZ H3ZZ 120.0 . . ?
C3ZZ C4ZZ C5ZZ 120.0 . . ?
C3ZZ C4ZZ H4ZZ 120.0 . . ?
C5ZZ C4ZZ H4ZZ 120.0 . . ?
C6ZZ C5ZZ C4ZZ 120.0 . . ?
C6ZZ C5ZZ H5ZZ 120.0 . . ?
C4ZZ C5ZZ H5ZZ 120.0 . . ?
C5ZZ C6ZZ C1ZZ 120.0 . . ?
C5ZZ C6ZZ H6ZZ 120.0 . . ?
C1ZZ C6ZZ H6ZZ 120.0 . . ?
Si9 O9 H9 109.5 . . ?
O9 Si9 C1CA 109.7(3) . . ?
O9 Si9 C1BA 104.9(2) . . ?
C1CA Si9 C1BA 112.0(3) . . ?
O9 Si9 C1AA 110.4(2) . . ?
C1CA Si9 C1AA 110.3(3) . . ?
C1BA Si9 C1AA 109.4(3) . . ?
C6AA C1AA C2AA 120.0(6) . . ?
C6AA C1AA Si9 117.6(5) . . ?
C2AA C1AA Si9 122.4(4) . . ?
C1AA C2AA C3AA 120.8(5) . . ?
C1AA C2AA H2AA 119.6 . . ?
C3AA C2AA H2AA 119.6 . . ?
C4AA C3AA C2AA 118.7(6) . . ?
C4AA C3AA H3AA 120.6 . . ?
C2AA C3AA H3AA 120.6 . . ?
C3AA C4AA C5AA 121.0(6) . . ?
C3AA C4AA H4AA 119.5 . . ?
C5AA C4AA H4AA 119.5 . . ?
C6AA C5AA C4AA 118.3(6) . . ?
C6AA C5AA H5AA 120.9 . . ?
C4AA C5AA H5AA 120.9 . . ?
C1AA C6AA C5AA 121.1(6) . . ?
C1AA C6AA H6AA 119.5 . . ?
C5AA C6AA H6AA 119.5 . . ?
C6BA C1BA C2BA 118.3(6) . . ?
C6BA C1BA Si9 120.8(5) . . ?
C2BA C1BA Si9 120.9(5) . . ?
C1BA C2BA C3BA 120.7(6) . . ?
C1BA C2BA H2BA 119.7 . . ?
C3BA C2BA H2BA 119.7 . . ?
C4BA C3BA C2BA 119.0(6) . . ?
C4BA C3BA H3BA 120.5 . . ?
C2BA C3BA H3BA 120.5 . . ?
C5BA C4BA C3BA 120.7(6) . . ?
C5BA C4BA H4BA 119.6 . . ?
C3BA C4BA H4BA 119.6 . . ?
C4BA C5BA C6BA 120.8(6) . . ?
C4BA C5BA H5BA 119.6 . . ?
C6BA C5BA H5BA 119.6 . . ?
C1BA C6BA C5BA 120.5(6) . . ?
C1BA C6BA H6BA 119.8 . . ?
C5BA C6BA H6BA 119.8 . . ?
C2CA C1CA C6CA 116.0(6) . . ?
C2CA C1CA Si9 121.3(5) . . ?
C6CA C1CA Si9 122.7(5) . . ?
C1CA C2CA C3CA 121.6(6) . . ?
C1CA C2CA H2CA 119.2 . . ?
C3CA C2CA H2CA 119.2 . . ?
C4CA C3CA C2CA 120.2(6) . . ?
C4CA C3CA H3CA 119.9 . . ?
C2CA C3CA H3CA 119.9 . . ?
C5CA C4CA C3CA 119.6(6) . . ?
C5CA C4CA H4CA 120.2 . . ?
C3CA C4CA H4CA 120.2 . . ?
C6CA C5CA C4CA 120.6(6) . . ?
C6CA C5CA H5CA 119.7 . . ?
C4CA C5CA H5CA 119.7 . . ?
C5CA C6CA C1CA 122.0(6) . . ?
C5CA C6CA H6CA 119.0 . . ?
C1CA C6CA H6CA 119.0 . . ?
Si10 O10 H10 109.5 . . ?
O10 Si10 C1FA 109.8(3) . . ?
O10 Si10 C1EA 109.2(3) . . ?
C1FA Si10 C1EA 109.5(3) . . ?
O10 Si10 C1DA 106.6(3) . . ?
C1FA Si10 C1DA 111.3(3) . . ?
C1EA Si10 C1DA 110.4(3) . . ?
C6DA C1DA C2DA 115.9(7) . . ?
C6DA C1DA Si10 123.5(6) . . ?
C2DA C1DA Si10 120.6(5) . . ?
C3DA C2DA C1DA 122.5(7) . . ?
C3DA C2DA H2DA 118.7 . . ?
C1DA C2DA H2DA 118.7 . . ?
C2DA C3DA C4DA 119.0(7) . . ?
C2DA C3DA H3DA 120.5 . . ?
C4DA C3DA H3DA 120.5 . . ?
C5DA C4DA C3DA 118.8(7) . . ?
C5DA C4DA H4DA 120.6 . . ?
C3DA C4DA H4DA 120.6 . . ?
C6DA C5DA C4DA 121.5(7) . . ?
C6DA C5DA H5DA 119.2 . . ?
C4DA C5DA H5DA 119.2 . . ?
C5DA C6DA C1DA 121.6(8) . . ?
C5DA C6DA H6DA 119.2 . . ?
C1DA C6DA H6DA 119.2 . . ?
C2EA C1EA C6EA 115.9(7) . . ?
C2EA C1EA Si10 121.5(5) . . ?
C6EA C1EA Si10 122.4(5) . . ?
C1EA C2EA C3EA 120.2(8) . . ?
C1EA C2EA H2EA 119.9 . . ?
C3EA C2EA H2EA 119.9 . . ?
C4EA C3EA C2EA 122.1(8) . . ?
C4EA C3EA H3EA 119.0 . . ?
C2EA C3EA H3EA 119.0 . . ?
C3EA C4EA C5EA 119.2(8) . . ?
C3EA C4EA H4EA 120.4 . . ?
C5EA C4EA H4EA 120.4 . . ?
C4EA C5EA C6EA 118.9(8) . . ?
C4EA C5EA H5EA 120.6 . . ?
C6EA C5EA H5EA 120.6 . . ?
C5EA C6EA C1EA 123.0(7) . . ?
C5EA C6EA H6EA 118.5 . . ?
C1EA C6EA H6EA 118.5 . . ?
C6FA C1FA C2FA 116.7(7) . . ?
C6FA C1FA Si10 122.1(6) . . ?
C2FA C1FA Si10 121.2(5) . . ?
C3FA C2FA C1FA 120.4(7) . . ?
C3FA C2FA H2FA 119.8 . . ?
C1FA C2FA H2FA 119.8 . . ?
C4FA C3FA C2FA 119.9(8) . . ?
C4FA C3FA H3FA 120.1 . . ?
C2FA C3FA H3FA 120.1 . . ?
C5FA C4FA C3FA 119.9(8) . . ?
C5FA C4FA H4FA 120.0 . . ?
C3FA C4FA H4FA 120.0 . . ?
C4FA C5FA C6FA 122.5(8) . . ?
C4FA C5FA H5FA 118.8 . . ?
C6FA C5FA H5FA 118.8 . . ?
C5FA C6FA C1FA 120.3(8) . . ?
C5FA C6FA H6FA 119.8 . . ?
C1FA C6FA H6FA 119.8 . . ?
Si11 O11 H11 109.5 . . ?
O11 Si11 C1GA 104.8(3) . . ?
O11 Si11 C1HA 108.6(3) . . ?
C1GA Si11 C1HA 110.1(3) . . ?
O11 Si11 C1IA 109.6(3) . . ?
C1GA Si11 C1IA 111.9(3) . . ?
C1HA Si11 C1IA 111.6(3) . . ?
C2GA C1GA C6GA 118.9(6) . . ?
C2GA C1GA Si11 118.4(5) . . ?
C6GA C1GA Si11 122.7(5) . . ?
C1GA C2GA C3GA 119.3(6) . . ?
C1GA C2GA H2GA 120.3 . . ?
C3GA C2GA H2GA 120.3 . . ?
C4GA C3GA C2GA 121.1(7) . . ?
C4GA C3GA H3GA 119.4 . . ?
C2GA C3GA H3GA 119.4 . . ?
C3GA C4GA C5GA 120.0(8) . . ?
C3GA C4GA H4GA 120.0 . . ?
C5GA C4GA H4GA 120.0 . . ?
C6GA C5GA C4GA 120.3(8) . . ?
C6GA C5GA H5GA 119.9 . . ?
C4GA C5GA H5GA 119.9 . . ?
C5GA C6GA C1GA 120.3(7) . . ?
C5GA C6GA H6GA 119.8 . . ?
C1GA C6GA H6GA 119.8 . . ?
C6HA C1HA C2HA 117.5(6) . . ?
C6HA C1HA Si11 122.9(5) . . ?
C2HA C1HA Si11 119.4(5) . . ?
C1HA C2HA C3HA 121.0(7) . . ?
C1HA C2HA H2HA 119.5 . . ?
C3HA C2HA H2HA 119.5 . . ?
C4HA C3HA C2HA 119.8(6) . . ?
C4HA C3HA H3HA 120.1 . . ?
C2HA C3HA H3HA 120.1 . . ?
C5HA C4HA C3HA 119.4(7) . . ?
C5HA C4HA H4HA 120.3 . . ?
C3HA C4HA H4HA 120.3 . . ?
C4HA C5HA C6HA 119.7(7) . . ?
C4HA C5HA H5HA 120.2 . . ?
C6HA C5HA H5HA 120.2 . . ?
C1HA C6HA C5HA 122.5(6) . . ?
C1HA C6HA H6HA 118.8 . . ?
C5HA C6HA H6HA 118.8 . . ?
C6IA C1IA C2IA 117.9(7) . . ?
C6IA C1IA Si11 121.8(6) . . ?
C2IA C1IA Si11 120.3(6) . . ?
C3IA C2IA C1IA 122.2(7) . . ?
C3IA C2IA H2IA 118.9 . . ?
C1IA C2IA H2IA 118.9 . . ?
C2IA C3IA C4IA 120.1(7) . . ?
C2IA C3IA H3IA 119.9 . . ?
C4IA C3IA H3IA 119.9 . . ?
C3IA C4IA C5IA 118.1(7) . . ?
C3IA C4IA H4IA 121.0 . . ?
C5IA C4IA H4IA 121.0 . . ?
C6IA C5IA C4IA 121.3(8) . . ?
C6IA C5IA H5IA 119.4 . . ?
C4IA C5IA H5IA 119.4 . . ?
C5IA C6IA C1IA 120.4(8) . . ?
C5IA C6IA H6IA 119.8 . . ?
C1IA C6IA H6IA 119.8 . . ?
Si12 O12 H12 109.5 . . ?
O12 Si12 C1KA 107.9(3) . . ?
O12 Si12 C1LA 109.6(3) . . ?
C1KA Si12 C1LA 111.2(3) . . ?
O12 Si12 C1JA 108.8(3) . . ?
C1KA Si12 C1JA 109.4(3) . . ?
C1LA Si12 C1JA 109.9(3) . . ?
C6JA C1JA C2JA 118.0(6) . . ?
C6JA C1JA Si12 121.2(5) . . ?
C2JA C1JA Si12 120.7(5) . . ?
C1JA C2JA C3JA 121.4(6) . . ?
C1JA C2JA H2JA 119.3 . . ?
C3JA C2JA H2JA 119.3 . . ?
C4JA C3JA C2JA 119.0(6) . . ?
C4JA C3JA H3JA 120.5 . . ?
C2JA C3JA H3JA 120.5 . . ?
C5JA C4JA C3JA 119.6(6) . . ?
C5JA C4JA H4JA 120.2 . . ?
C3JA C4JA H4JA 120.2 . . ?
C4JA C5JA C6JA 119.8(7) . . ?
C4JA C5JA H5JA 120.1 . . ?
C6JA C5JA H5JA 120.1 . . ?
C1JA C6JA C5JA 122.1(6) . . ?
C1JA C6JA H6JA 119.0 . . ?
C5JA C6JA H6JA 119.0 . . ?
C6KA C1KA C2KA 116.4(6) . . ?
C6KA C1KA Si12 124.3(5) . . ?
C2KA C1KA Si12 119.2(5) . . ?
C3KA C2KA C1KA 121.0(6) . . ?
C3KA C2KA H2KA 119.5 . . ?
C1KA C2KA H2KA 119.5 . . ?
C2KA C3KA C4KA 120.6(7) . . ?
C2KA C3KA H3KA 119.7 . . ?
C4KA C3KA H3KA 119.7 . . ?
C5KA C4KA C3KA 117.9(7) . . ?
C5KA C4KA H4KA 121.1 . . ?
C3KA C4KA H4KA 121.1 . . ?
C6KA C5KA C4KA 121.3(7) . . ?
C6KA C5KA H5KA 119.3 . . ?
C4KA C5KA H5KA 119.3 . . ?
C5KA C6KA C1KA 122.7(7) . . ?
C5KA C6KA H6KA 118.7 . . ?
C1KA C6KA H6KA 118.7 . . ?
C6LA C1LA C2LA 116.3(7) . . ?
C6LA C1LA Si12 120.4(5) . . ?
C2LA C1LA Si12 123.2(6) . . ?
C3LA C2LA C1LA 121.5(8) . . ?
C3LA C2LA H2LA 119.2 . . ?
C1LA C2LA H2LA 119.2 . . ?
C4LA C3LA C2LA 121.0(8) . . ?
C4LA C3LA H3LA 119.5 . . ?
C2LA C3LA H3LA 119.5 . . ?
C5LA C4LA C3LA 120.0(8) . . ?
C5LA C4LA H4LA 120.0 . . ?
C3LA C4LA H4LA 120.0 . . ?
C4LA C5LA C6LA 120.1(8) . . ?
C4LA C5LA H5LA 120.0 . . ?
C6LA C5LA H5LA 120.0 . . ?
C1LA C6LA C5LA 120.4(8) . . ?
C1LA C6LA H6LA 119.8 . . ?
C5LA C6LA H6LA 119.8 . . ?
Si13 O13 H13 109.5 . . ?
O13 Si13 C1NA 107.7(3) . . ?
O13 Si13 C1OA 106.3(3) . . ?
C1NA Si13 C1OA 114.0(3) . . ?
O13 Si13 C1MA 109.9(2) . . ?
C1NA Si13 C1MA 109.8(3) . . ?
C1OA Si13 C1MA 108.9(3) . . ?
C6MA C1MA C2MA 116.6(6) . . ?
C6MA C1MA Si13 124.0(5) . . ?
C2MA C1MA Si13 119.5(5) . . ?
C1MA C2MA C3MA 121.7(6) . . ?
C1MA C2MA H2MA 119.2 . . ?
C3MA C2MA H2MA 119.2 . . ?
C4MA C3MA C2MA 119.8(7) . . ?
C4MA C3MA H3MA 120.1 . . ?
C2MA C3MA H3MA 120.1 . . ?
C3MA C4MA C5MA 119.7(6) . . ?
C3MA C4MA H4MA 120.2 . . ?
C5MA C4MA H4MA 120.2 . . ?
C6MA C5MA C4MA 119.7(6) . . ?
C6MA C5MA H5MA 120.2 . . ?
C4MA C5MA H5MA 120.2 . . ?
C5MA C6MA C1MA 122.6(6) . . ?
C5MA C6MA H6MA 118.7 . . ?
C1MA C6MA H6MA 118.7 . . ?
C2NA C1NA C6NA 115.6(6) . . ?
C2NA C1NA Si13 121.8(5) . . ?
C6NA C1NA Si13 122.6(5) . . ?
C3NA C2NA C1NA 122.9(6) . . ?
C3NA C2NA H2NA 118.5 . . ?
C1NA C2NA H2NA 118.6 . . ?
C2NA C3NA C4NA 120.1(6) . . ?
C2NA C3NA H3NA 119.9 . . ?
C4NA C3NA H3NA 119.9 . . ?
C5NA C4NA C3NA 119.9(6) . . ?
C5NA C4NA H4NA 120.0 . . ?
C3NA C4NA H4NA 120.0 . . ?
C4NA C5NA C6NA 119.8(7) . . ?
C4NA C5NA H5NA 120.1 . . ?
C6NA C5NA H5NA 120.1 . . ?
C5NA C6NA C1NA 121.5(6) . . ?
C5NA C6NA H6NA 119.2 . . ?
C1NA C6NA H6NA 119.2 . . ?
C6OA C1OA C2OA 116.7(6) . . ?
C6OA C1OA Si13 122.2(5) . . ?
C2OA C1OA Si13 120.3(5) . . ?
C1OA C2OA C3OA 120.0(7) . . ?
C1OA C2OA H2OA 120.0 . . ?
C3OA C2OA H2OA 120.0 . . ?
C4OA C3OA C2OA 122.5(8) . . ?
C4OA C3OA H3OA 118.7 . . ?
C2OA C3OA H3OA 118.7 . . ?
C3OA C4OA C5OA 118.2(7) . . ?
C3OA C4OA H4OA 120.9 . . ?
C5OA C4OA H4OA 120.9 . . ?
C4OA C5OA C6OA 122.0(8) . . ?
C4OA C5OA H5OA 119.0 . . ?
C6OA C5OA H5OA 119.0 . . ?
C1OA C6OA C5OA 120.1(7) . . ?
C1OA C6OA H6OA 120.0 . . ?
C5OA C6OA H6OA 120.0 . . ?
Si14 O14 H14 109.5 . . ?
O14 Si14 C1PA 109.0(3) . . ?
O14 Si14 C1RA 112.1(3) . . ?
C1PA Si14 C1RA 109.3(3) . . ?
O14 Si14 C1QA 107.6(3) . . ?
C1PA Si14 C1QA 109.7(3) . . ?
C1RA Si14 C1QA 109.1(3) . . ?
C2PA C1PA C6PA 113.4(6) . . ?
C2PA C1PA Si14 124.0(5) . . ?
C6PA C1PA Si14 121.5(5) . . ?
C1PA C2PA C3PA 124.6(7) . . ?
C1PA C2PA H2PA 117.7 . . ?
C3PA C2PA H2PA 117.7 . . ?
C4PA C3PA C2PA 121.1(8) . . ?
C4PA C3PA H3PA 119.5 . . ?
C2PA C3PA H3PA 119.5 . . ?
C3PA C4PA C5PA 116.7(6) . . ?
C3PA C4PA H4PA 121.7 . . ?
C5PA C4PA H4PA 121.6 . . ?
C6PA C5PA C4PA 120.8(6) . . ?
C6PA C5PA H5PA 119.6 . . ?
C4PA C5PA H5PA 119.6 . . ?
C5PA C6PA C1PA 123.0(6) . . ?
C5PA C6PA H6PA 118.5 . . ?
C1PA C6PA H6PA 118.5 . . ?
C2QA C1QA C6QA 116.7(6) . . ?
C2QA C1QA Si14 119.1(4) . . ?
C6QA C1QA Si14 124.1(5) . . ?
C1QA C2QA C3QA 122.5(6) . . ?
C1QA C2QA H2QA 118.8 . . ?
C3QA C2QA H2QA 118.8 . . ?
C4QA C3QA C2QA 119.2(6) . . ?
C4QA C3QA H3QA 120.4 . . ?
C2QA C3QA H3QA 120.4 . . ?
C5QA C4QA C3QA 119.5(6) . . ?
C5QA C4QA H4QA 120.3 . . ?
C3QA C4QA H4QA 120.3 . . ?
C4QA C5QA C6QA 120.2(6) . . ?
C4QA C5QA H5QA 119.9 . . ?
C6QA C5QA H5QA 119.9 . . ?
C5QA C6QA C1QA 121.7(6) . . ?
C5QA C6QA H6QA 119.1 . . ?
C1QA C6QA H6QA 119.1 . . ?
C6RA C1RA C2RA 120.9(6) . . ?
C6RA C1RA Si14 119.3(5) . . ?
C2RA C1RA Si14 119.8(6) . . ?
C1RA C2RA C3RA 115.4(7) . . ?
C1RA C2RA H2RA 122.3 . . ?
C3RA C2RA H2RA 122.3 . . ?
C4RA C3RA C2RA 122.4(7) . . ?
C4RA C3RA H3RA 118.8 . . ?
C2RA C3RA H3RA 118.8 . . ?
C5RA C4RA C3RA 116.5(8) . . ?
C5RA C4RA H4RA 121.8 . . ?
C3RA C4RA H4RA 121.8 . . ?
C4RA C5RA C6RA 124.5(9) . . ?
C4RA C5RA H5RA 117.7 . . ?
C6RA C5RA H5RA 117.7 . . ?
C1RA C6RA C5RA 118.8(7) . . ?
C1RA C6RA H6RA 120.6 . . ?
C5RA C6RA H6RA 120.6 . . ?
Si15 O15 H15 109.5 . . ?
O15 Si15 C1TA 113.9(3) . . ?
O15 Si15 C1UA 104.2(3) . . ?
C1TA Si15 C1UA 109.9(3) . . ?
O15 Si15 C1SA 110.0(3) . . ?
C1TA Si15 C1SA 107.7(3) . . ?
C1UA Si15 C1SA 111.2(3) . . ?
C2SA C1SA C6SA 117.4(7) . . ?
C2SA C1SA Si15 123.1(6) . . ?
C6SA C1SA Si15 119.4(6) . . ?
C1SA C2SA C3SA 123.9(8) . . ?
C1SA C2SA H2SA 118.1 . . ?
C3SA C2SA H2SA 118.1 . . ?
C2SA C3SA C4SA 119.3(9) . . ?
C2SA C3SA H3SA 120.3 . . ?
C4SA C3SA H3SA 120.3 . . ?
C5SA C4SA C3SA 118.7(8) . . ?
C5SA C4SA H4SA 120.6 . . ?
C3SA C4SA H4SA 120.6 . . ?
C4SA C5SA C6SA 121.0(8) . . ?
C4SA C5SA H5SA 119.5 . . ?
C6SA C5SA H5SA 119.5 . . ?
C1SA C6SA C5SA 119.6(8) . . ?
C1SA C6SA H6SA 120.2 . . ?
C5SA C6SA H6SA 120.2 . . ?
C2TA C1TA C6TA 114.3(5) . . ?
C2TA C1TA Si15 123.9(5) . . ?
C6TA C1TA Si15 121.5(4) . . ?
C1TA C2TA C3TA 124.4(6) . . ?
C1TA C2TA H2TA 117.8 . . ?
C3TA C2TA H2TA 117.8 . . ?
C4TA C3TA C2TA 118.6(6) . . ?
C4TA C3TA H3TA 120.7 . . ?
C2TA C3TA H3TA 120.7 . . ?
C5TA C4TA C3TA 120.4(5) . . ?
C5TA C4TA H4TA 119.8 . . ?
C3TA C4TA H4TA 119.8 . . ?
C4TA C5TA C6TA 119.7(5) . . ?
C4TA C5TA H5TA 120.1 . . ?
C6TA C5TA H5TA 120.1 . . ?
C5TA C6TA C1TA 122.2(5) . . ?
C5TA C6TA H6TA 118.9 . . ?
C1TA C6TA H6TA 118.9 . . ?
C6UA C1UA C2UA 112.6(5) . . ?
C6UA C1UA Si15 123.8(5) . . ?
C2UA C1UA Si15 123.2(4) . . ?
C1UA C2UA C3UA 123.4(6) . . ?
C1UA C2UA H2UA 118.3 . . ?
C3UA C2UA H2UA 118.3 . . ?
C4UA C3UA C2UA 120.0(6) . . ?
C4UA C3UA H3UA 120.0 . . ?
C2UA C3UA H3UA 120.0 . . ?
C5UA C4UA C3UA 118.0(5) . . ?
C5UA C4UA H4UA 121.0 . . ?
C3UA C4UA H4UA 121.0 . . ?
C4UA C5UA C6UA 122.0(6) . . ?
C4UA C5UA H5UA 119.0 . . ?
C6UA C5UA H5UA 119.0 . . ?
C1UA C6UA C5UA 122.9(6) . . ?
C1UA C6UA H6UA 118.6 . . ?
C5UA C6UA H6UA 118.6 . . ?
Si16 O16 H16 109.5 . . ?
O16 Si16 C1ZA 108.2(3) . . ?
O16 Si16 C1VA 110.1(3) . . ?
C1ZA Si16 C1VA 107.2(3) . . ?
C2VA C1VA C6VA 117.8(6) . . ?
C2VA C1VA Si16 123.3(5) . . ?
C6VA C1VA Si16 118.9(5) . . ?
C1VA C2VA C3VA 122.0(6) . . ?
C1VA C2VA H2VA 119.0 . . ?
C3VA C2VA H2VA 119.0 . . ?
C2VA C3VA C4VA 118.2(6) . . ?
C2VA C3VA H3VA 120.9 . . ?
C4VA C3VA H3VA 120.9 . . ?
C5VA C4VA C3VA 120.4(7) . . ?
C5VA C4VA H4VA 119.8 . . ?
C3VA C4VA H4VA 119.8 . . ?
C4VA C5VA C6VA 121.4(7) . . ?
C4VA C5VA H5VA 119.3 . . ?
C6VA C5VA H5VA 119.3 . . ?
C1VA C6VA C5VA 119.9(7) . . ?
C1VA C6VA H6VA 120.1 . . ?
C5VA C6VA H6VA 120.1 . . ?
C6WA C1WA C2WA 114.1(12) . . ?
C3WA C2WA C1WA 121.1(14) . . ?
C3WA C2WA H2WA 119.5 . . ?
C1WA C2WA H2WA 119.5 . . ?
C2WA C3WA C4WA 120.8(18) . . ?
C2WA C3WA H3WA 119.6 . . ?
C4WA C3WA H3WA 119.6 . . ?
C5WA C4WA C3WA 120.0(15) . . ?
C5WA C4WA H4WA 120.0 . . ?
C3WA C4WA H4WA 120.0 . . ?
C4WA C5WA C6WA 118.7(14) . . ?
C4WA C5WA H5WA 120.7 . . ?
C6WA C5WA H5WA 120.7 . . ?
C5WA C6WA C1WA 124.3(13) . . ?
C5WA C6WA H6WA 117.9 . . ?
C1WA C6WA H6WA 117.9 . . ?
C2WR C1WR C6WR 120.0 . . ?
C1WR C2WR C3WR 120.0 . . ?
C1WR C2WR H2WR 120.0 . . ?
C3WR C2WR H2WR 120.0 . . ?
C4WR C3WR C2WR 120.0 . . ?
C4WR C3WR H3WR 120.0 . . ?
C2WR C3WR H3WR 120.0 . . ?
C3WR C4WR C5WR 120.0 . . ?
C3WR C4WR H4WR 120.0 . . ?
C5WR C4WR H4WR 120.0 . . ?
C6WR C5WR C4WR 120.0 . . ?
C6WR C5WR H5WR 120.0 . . ?
C4WR C5WR H5WR 120.0 . . ?
C5WR C6WR C1WR 120.0 . . ?
C5WR C6WR H6WR 120.0 . . ?
C1WR C6WR H6WR 120.0 . . ?
C6ZA C1ZA C2ZA 113.7(7) . . ?
C6ZA C1ZA Si16 121.1(5) . . ?
C2ZA C1ZA Si16 124.7(6) . . ?
C3ZA C2ZA C1ZA 123.5(8) . . ?
C3ZA C2ZA H2ZA 118.3 . . ?
C1ZA C2ZA H2ZA 118.3 . . ?
C2ZA C3ZA C4ZA 119.8(8) . . ?
C2ZA C3ZA H3ZA 120.1 . . ?
C4ZA C3ZA H3ZA 120.1 . . ?
C5ZA C4ZA C3ZA 118.2(9) . . ?
C5ZA C4ZA H4ZA 120.9 . . ?
C3ZA C4ZA H4ZA 120.9 . . ?
C6ZA C5ZA C4ZA 122.1(9) . . ?
C6ZA C5ZA H5ZA 119.0 . . ?
C4ZA C5ZA H5ZA 119.0 . . ?
C5ZA C6ZA C1ZA 122.7(8) . . ?
C5ZA C6ZA H6ZA 118.7 . . ?
C1ZA C6ZA H6ZA 118.7 . . ?

loop_
_geom_bond_atom_site_label_1
_geom_bond_atom_site_label_2
_geom_bond_distance
_geom_bond_site_symmetry_2
_geom_bond_publ_flag
O1 Si1 1.653(4) . ?
O1 H1 0.8400 . ?
Si1 C1A 1.853(7) . ?
Si1 C1C 1.871(6) . ?
Si1 C1B 1.873(7) . ?
C1A C2A 1.403(9) . ?
C1A C6A 1.439(8) . ?
C2A C3A 1.357(9) . ?
C2A H2A 0.9500 . ?
C3A C4A 1.419(9) . ?
C3A H3A 0.9500 . ?
C4A C5A 1.333(10) . ?
C4A H4A 0.9500 . ?
C5A C6A 1.376(10) . ?
C5A H5A 0.9500 . ?
C6A H6A 0.9500 . ?
C1B C2B 1.387(9) . ?
C1B C6B 1.427(9) . ?
C2B C3B 1.376(9) . ?
C2B H2B 0.9500 . ?
C3B C4B 1.374(10) . ?
C3B H3B 0.9500 . ?
C4B C5B 1.419(10) . ?
C4B H4B 0.9500 . ?
C5B C6B 1.360(10) . ?
C5B H5B 0.9500 . ?
C6B H6B 0.9500 . ?
C1C C6C 1.376(8) . ?
C1C C2C 1.421(8) . ?
C2C C3C 1.384(8) . ?
C2C H2C 0.9500 . ?
C3C C4C 1.401(9) . ?
C3C H3C 0.9500 . ?
C4C C5C 1.400(9) . ?
C4C H4C 0.9500 . ?
C5C C6C 1.418(8) . ?
C5C H5C 0.9500 . ?
C6C H6C 0.9500 . ?
O2 Si2 1.643(5) . ?
O2 H2 0.8400 . ?
Si2 C1D 1.855(7) . ?
Si2 C1F 1.862(7) . ?
Si2 C1E 1.862(7) . ?
C1D C2D 1.371(10) . ?
C1D C6D 1.397(11) . ?
C2D C3D 1.400(10) . ?
C2D H2D 0.9500 . ?
C3D C4D 1.351(11) . ?
C3D H3D 0.9500 . ?
C4D C5D 1.375(11) . ?
C4D H4D 0.9500 . ?
C5D C6D 1.421(11) . ?
C5D H5D 0.9500 . ?
C6D H6D 0.9500 . ?
C1E C6E 1.363(11) . ?
C1E C2E 1.374(10) . ?
C2E C3E 1.395(12) . ?
C2E H2E 0.9500 . ?
C3E C4E 1.337(13) . ?
C3E H3E 0.9500 . ?
C4E C5E 1.359(13) . ?
C4E H4E 0.9500 . ?
C5E C6E 1.400(12) . ?
C5E H5E 0.9500 . ?
C6E H6E 0.9500 . ?
C1F C2F 1.389(10) . ?
C1F C6F 1.398(10) . ?
C2F C3F 1.378(11) . ?
C2F H2F 0.9500 . ?
C3F C4F 1.399(12) . ?
C3F H3F 0.9500 . ?
C4F C5F 1.404(14) . ?
C4F H4F 0.9500 . ?
C5F C6F 1.406(11) . ?
C5F H5F 0.9500 . ?
C6F H6F 0.9500 . ?
O3 Si3 1.635(5) . ?
O3 H3 0.8400 . ?
Si3 C1I 1.858(7) . ?
Si3 C1G 1.867(7) . ?
Si3 C1H 1.870(7) . ?
C1G C6G 1.377(9) . ?
C1G C2G 1.420(10) . ?
C2G C3G 1.332(10) . ?
C2G H2G 0.9500 . ?
C3G C4G 1.428(11) . ?
C3G H3G 0.9500 . ?
C4G C5G 1.364(11) . ?
C4G H4G 0.9500 . ?
C5G C6G 1.382(10) . ?
C5G H5G 0.9500 . ?
C6G H6G 0.9500 . ?
C1H C2H 1.415(9) . ?
C1H C6H 1.439(9) . ?
C2H C3H 1.347(11) . ?
C2H H2H 0.9500 . ?
C3H C4H 1.395(11) . ?
C3H H3H 0.9500 . ?
C4H C5H 1.388(10) . ?
C4H H4H 0.9500 . ?
C5H C6H 1.374(10) . ?
C5H H5H 0.9500 . ?
C6H H6H 0.9500 . ?
C1I C6I 1.391(10) . ?
C1I C2I 1.399(10) . ?
C2I C3I 1.406(11) . ?
C2I H2I 0.9500 . ?
C3I C4I 1.373(13) . ?
C3I H3I 0.9500 . ?
C4I C5I 1.338(13) . ?
C4I H4I 0.9500 . ?
C5I C6I 1.405(11) . ?
C5I H5I 0.9500 . ?
C6I H6I 0.9500 . ?
O4 Si4 1.648(4) . ?
O4 H4 0.8400 . ?
Si4 C1J 1.847(7) . ?
Si4 C1L 1.874(6) . ?
Si4 C1K 1.884(7) . ?
C1J C2J 1.408(8) . ?
C1J C6J 1.432(9) . ?
C2J C3J 1.380(9) . ?
C2J H2J 0.9500 . ?
C3J C4J 1.368(11) . ?
C3J H3J 0.9500 . ?
C4J C5J 1.392(11) . ?
C4J H4J 0.9500 . ?
C5J C6J 1.384(11) . ?
C5J H5J 0.9500 . ?
C6J H6J 0.9500 . ?
C1K C2K 1.373(9) . ?
C1K C6K 1.391(9) . ?
C2K C3K 1.380(9) . ?
C2K H2K 0.9500 . ?
C3K C4K 1.359(11) . ?
C3K H3K 0.9500 . ?
C4K C5K 1.371(10) . ?
C4K H4K 0.9500 . ?
C5K C6K 1.403(9) . ?
C5K H5K 0.9500 . ?
C6K H6K 0.9500 . ?
C1L C2L 1.369(10) . ?
C1L C6L 1.416(10) . ?
C2L C3L 1.402(11) . ?
C2L H2L 0.9500 . ?
C3L C4L 1.371(13) . ?
C3L H3L 0.9500 . ?
C4L C5L 1.414(14) . ?
C4L H4L 0.9500 . ?
C5L C6L 1.333(12) . ?
C5L H5L 0.9500 . ?
C6L H6L 0.9500 . ?
O5 Si5 1.648(4) . ?
O5 H5 0.8400 . ?
Si5 C1M 1.861(6) . ?
Si5 C1O 1.871(7) . ?
Si5 C1N 1.881(6) . ?
C1M C2M 1.400(8) . ?
C1M C6M 1.412(9) . ?
C2M C3M 1.384(9) . ?
C2M H2M 0.9500 . ?
C3M C4M 1.387(11) . ?
C3M H3M 0.9500 . ?
C4M C5M 1.378(10) . ?
C4M H4M 0.9500 . ?
C5M C6M 1.404(9) . ?
C5M H5M 0.9500 . ?
C6M H6M 0.9500 . ?
C1N C6N 1.385(9) . ?
C1N C2N 1.396(9) . ?
C2N C3N 1.427(9) . ?
C2N H2N 0.9500 . ?
C3N C4N 1.380(10) . ?
C3N H3N 0.9500 . ?
C4N C5N 1.380(10) . ?
C4N H4N 0.9500 . ?
C5N C6N 1.390(9) . ?
C5N H5N 0.9500 . ?
C6N H6N 0.9500 . ?
C1O C6O 1.391(10) . ?
C1O C2O 1.402(10) . ?
C2O C3O 1.379(11) . ?
C2O H2O 0.9500 . ?
C3O C4O 1.423(12) . ?
C3O H3O 0.9500 . ?
C4O C5O 1.377(14) . ?
C4O H4O 0.9500 . ?
C5O C6O 1.389(11) . ?
C5O H5O 0.9500 . ?
C6O H6O 0.9500 . ?
Si6 O6 1.640(4) . ?
Si6 C1R 1.849(6) . ?
Si6 C1Q 1.868(6) . ?
Si6 C1P 1.905(6) . ?
O6 H6 0.8400 . ?
C1P C6P 1.368(9) . ?
C1P C2P 1.418(8) . ?
C2P C3P 1.393(9) . ?
C2P H2P 0.9500 . ?
C3P C4P 1.364(9) . ?
C3P H3P 0.9500 . ?
C4P C5P 1.344(11) . ?
C4P H4P 0.9500 . ?
C5P C6P 1.407(10) . ?
C5P H5P 0.9500 . ?
C6P H6P 0.9500 . ?
C1Q C6Q 1.390(9) . ?
C1Q C2Q 1.401(8) . ?
C2Q C3Q 1.394(9) . ?
C2Q H2Q 0.9500 . ?
C3Q C4Q 1.359(10) . ?
C3Q H3Q 0.9500 . ?
C4Q C5Q 1.372(10) . ?
C4Q H4Q 0.9500 . ?
C5Q C6Q 1.395(9) . ?
C5Q H5Q 0.9500 . ?
C6Q H6Q 0.9500 . ?
C1R C6R 1.383(10) . ?
C1R C2R 1.399(9) . ?
C2R C3R 1.323(10) . ?
C2R H2R 0.9500 . ?
C3R C4R 1.420(12) . ?
C3R H3R 0.9500 . ?
C4R C5R 1.349(13) . ?
C4R H4R 0.9500 . ?
C5R C6R 1.330(12) . ?
C5R H5R 0.9500 . ?
C6R H6R 0.9500 . ?
O7 Si7 1.657(5) . ?
O7 H7 0.8400 . ?
Si7 C1UR 1.687(9) . ?
Si7 C1S 1.855(7) . ?
Si7 C1T 1.879(4) . ?
Si7 C1U 1.921(4) . ?
Si7 C1TR 1.979(7) . ?
C1S C6S 1.407(10) . ?
C1S C2S 1.436(9) . ?
C2S C3S 1.404(10) . ?
C2S H2S 0.9500 . ?
C3S C4S 1.362(14) . ?
C3S H3S 0.9500 . ?
C4S C5S 1.387(14) . ?
C4S H4S 0.9500 . ?
C5S C6S 1.349(11) . ?
C5S H5S 0.9500 . ?
C6S H6S 0.9500 . ?
C1T C2T 1.3900 . ?
C1T C6T 1.3900 . ?
C2T C3T 1.3900 . ?
C2T H2T 0.9500 . ?
C3T C4T 1.3900 . ?
C3T H3T 0.9500 . ?
C4T C5T 1.3900 . ?
C4T H4T 0.9500 . ?
C5T C6T 1.3900 . ?
C5T H5T 0.9500 . ?
C6T H6T 0.9500 . ?
C1TR C2TR 1.3900 . ?
C1TR C6TR 1.3900 . ?
C2TR C3TR 1.3900 . ?
C2TR H2TR 0.9500 . ?
C3TR C4TR 1.3900 . ?
C3TR H3TR 0.9500 . ?
C4TR C5TR 1.3900 . ?
C4TR H4TR 0.9500 . ?
C5TR C6TR 1.3900 . ?
C5TR H5TR 0.9500 . ?
C6TR H6TR 0.9500 . ?
C1U C2U 1.3900 . ?
C1U C6U 1.3900 . ?
C2U C3U 1.3900 . ?
C2U H2U 0.9500 . ?
C3U C4U 1.3900 . ?
C3U H3U 0.9500 . ?
C4U C5U 1.3900 . ?
C4U H4U 0.9500 . ?
C5U C6U 1.3900 . ?
C5U H5U 0.9500 . ?
C6U H6U 0.9500 . ?
C1UR C2UR 1.3900 . ?
C1UR C6UR 1.3900 . ?
C2UR C3UR 1.3900 . ?
C2UR H2UR 0.9500 . ?
C3UR C4UR 1.3900 . ?
C3UR H3UR 0.9500 . ?
C4UR C5UR 1.3900 . ?
C4UR H4UR 0.9500 . ?
C5UR C6UR 1.3900 . ?
C5UR H5UR 0.9500 . ?
C6UR H6UR 0.9500 . ?
O8 Si8 1.651(5) . ?
O8 H8 0.8400 . ?
Si8 C1V 1.864(7) . ?
C1V C6V 1.398(9) . ?
C1V C2V 1.408(9) . ?
C2V C3V 1.387(10) . ?
C2V H2V 0.9500 . ?
C3V C4V 1.332(10) . ?
C3V H3V 0.9500 . ?
C4V C5V 1.434(11) . ?
C4V H4V 0.9500 . ?
C5V C6V 1.344(10) . ?
C5V H5V 0.9500 . ?
C6V H6V 0.9500 . ?
C1W C6W 1.403(18) . ?
C1W C2W 1.41(2) . ?
C2W C3W 1.40(2) . ?
C2W H2W 0.9500 . ?
C3W C4W 1.34(2) . ?
C3W H3W 0.9500 . ?
C4W C5W 1.413(17) . ?
C4W H4W 0.9500 . ?
C5W C6W 1.406(16) . ?
C5W H5W 0.9500 . ?
C6W H6W 0.9500 . ?
C1WW C2WW 1.3900 . ?
C1WW C6WW 1.3900 . ?
C2WW C3WW 1.3900 . ?
C2WW H2WW 0.9500 . ?
C3WW C4WW 1.3900 . ?
C3WW H3WW 0.9500 . ?
C4WW C5WW 1.3900 . ?
C4WW H4WW 0.9500 . ?
C5WW C6WW 1.3900 . ?
C5WW H5WW 0.9500 . ?
C6WW H6WW 0.9500 . ?
C1Z C2Z 1.349(14) . ?
C1Z C6Z 1.385(16) . ?
C2Z C3Z 1.431(12) . ?
C2Z H2Z 0.9500 . ?
C3Z C4Z 1.371(16) . ?
C3Z H3Z 0.9500 . ?
C4Z C5Z 1.426(14) . ?
C4Z H4Z 0.9500 . ?
C5Z C6Z 1.427(16) . ?
C5Z H5Z 0.9500 . ?
C6Z H6Z 0.9500 . ?
C1ZZ C2ZZ 1.3900 . ?
C1ZZ C6ZZ 1.3900 . ?
C2ZZ C3ZZ 1.3900 . ?
C2ZZ H2ZZ 0.9500 . ?
C3ZZ C4ZZ 1.3900 . ?
C3ZZ H3ZZ 0.9500 . ?
C4ZZ C5ZZ 1.3900 . ?
C4ZZ H4ZZ 0.9500 . ?
C5ZZ C6ZZ 1.3900 . ?
C5ZZ H5ZZ 0.9500 . ?
C6ZZ H6ZZ 0.9500 . ?
O9 Si9 1.643(4) . ?
O9 H9 0.8400 . ?
Si9 C1CA 1.866(6) . ?
Si9 C1BA 1.868(6) . ?
Si9 C1AA 1.883(6) . ?
C1AA C6AA 1.362(9) . ?
C1AA C2AA 1.395(9) . ?
C2AA C3AA 1.422(8) . ?
C2AA H2AA 0.9500 . ?
C3AA C4AA 1.351(9) . ?
C3AA H3AA 0.9500 . ?
C4AA C5AA 1.443(10) . ?
C4AA H4AA 0.9500 . ?
C5AA C6AA 1.398(9) . ?
C5AA H5AA 0.9500 . ?
C6AA H6AA 0.9500 . ?
C1BA C6BA 1.385(9) . ?
C1BA C2BA 1.408(8) . ?
C2BA C3BA 1.409(9) . ?
C2BA H2BA 0.9500 . ?
C3BA C4BA 1.394(10) . ?
C3BA H3BA 0.9500 . ?
C4BA C5BA 1.348(9) . ?
C4BA H4BA 0.9500 . ?
C5BA C6BA 1.412(9) . ?
C5BA H5BA 0.9500 . ?
C6BA H6BA 0.9500 . ?
C1CA C2CA 1.381(9) . ?
C1CA C6CA 1.420(8) . ?
C2CA C3CA 1.401(8) . ?
C2CA H2CA 0.9500 . ?
C3CA C4CA 1.371(9) . ?
C3CA H3CA 0.9500 . ?
C4CA C5CA 1.368(10) . ?
C4CA H4CA 0.9500 . ?
C5CA C6CA 1.364(9) . ?
C5CA H5CA 0.9500 . ?
C6CA H6CA 0.9500 . ?
O10 Si10 1.647(5) . ?
O10 H10 0.8400 . ?
Si10 C1FA 1.862(7) . ?
Si10 C1EA 1.869(7) . ?
Si10 C1DA 1.874(7) . ?
C1DA C6DA 1.389(10) . ?
C1DA C2DA 1.398(9) . ?
C2DA C3DA 1.369(10) . ?
C2DA H2DA 0.9500 . ?
C3DA C4DA 1.391(11) . ?
C3DA H3DA 0.9500 . ?
C4DA C5DA 1.365(11) . ?
C4DA H4DA 0.9500 . ?
C5DA C6DA 1.345(12) . ?
C5DA H5DA 0.9500 . ?
C6DA H6DA 0.9500 . ?
C1EA C2EA 1.370(10) . ?
C1EA C6EA 1.391(9) . ?
C2EA C3EA 1.379(12) . ?
C2EA H2EA 0.9500 . ?
C3EA C4EA 1.344(13) . ?
C3EA H3EA 0.9500 . ?
C4EA C5EA 1.348(12) . ?
C4EA H4EA 0.9500 . ?
C5EA C6EA 1.375(12) . ?
C5EA H5EA 0.9500 . ?
C6EA H6EA 0.9500 . ?
C1FA C6FA 1.406(10) . ?
C1FA C2FA 1.408(10) . ?
C2FA C3FA 1.399(11) . ?
C2FA H2FA 0.9500 . ?
C3FA C4FA 1.368(13) . ?
C3FA H3FA 0.9500 . ?
C4FA C5FA 1.334(13) . ?
C4FA H4FA 0.9500 . ?
C5FA C6FA 1.366(12) . ?
C5FA H5FA 0.9500 . ?
C6FA H6FA 0.9500 . ?
O11 Si11 1.658(5) . ?
O11 H11 0.8400 . ?
Si11 C1GA 1.868(7) . ?
Si11 C1HA 1.868(7) . ?
Si11 C1IA 1.880(7) . ?
C1GA C2GA 1.388(9) . ?
C1GA C6GA 1.411(9) . ?
C2GA C3GA 1.427(9) . ?
C2GA H2GA 0.9500 . ?
C3GA C4GA 1.347(12) . ?
C3GA H3GA 0.9500 . ?
C4GA C5GA 1.394(13) . ?
C4GA H4GA 0.9500 . ?
C5GA C6GA 1.388(11) . ?
C5GA H5GA 0.9500 . ?
C6GA H6GA 0.9500 . ?
C1HA C6HA 1.362(9) . ?
C1HA C2HA 1.390(9) . ?
C2HA C3HA 1.419(10) . ?
C2HA H2HA 0.9500 . ?
C3HA C4HA 1.383(11) . ?
C3HA H3HA 0.9500 . ?
C4HA C5HA 1.374(11) . ?
C4HA H4HA 0.9500 . ?
C5HA C6HA 1.411(10) . ?
C5HA H5HA 0.9500 . ?
C6HA H6HA 0.9500 . ?
C1IA C6IA 1.388(10) . ?
C1IA C2IA 1.399(10) . ?
C2IA C3IA 1.375(11) . ?
C2IA H2IA 0.9500 . ?
C3IA C4IA 1.385(12) . ?
C3IA H3IA 0.9500 . ?
C4IA C5IA 1.413(13) . ?
C4IA H4IA 0.9500 . ?
C5IA C6IA 1.380(11) . ?
C5IA H5IA 0.9500 . ?
C6IA H6IA 0.9500 . ?
O12 Si12 1.635(4) . ?
O12 H12 0.8400 . ?
Si12 C1KA 1.847(6) . ?
Si12 C1LA 1.854(7) . ?
Si12 C1JA 1.888(6) . ?
C1JA C6JA 1.356(10) . ?
C1JA C2JA 1.383(9) . ?
C2JA C3JA 1.402(9) . ?
C2JA H2JA 0.9500 . ?
C3JA C4JA 1.384(10) . ?
C3JA H3JA 0.9500 . ?
C4JA C5JA 1.374(10) . ?
C4JA H4JA 0.9500 . ?
C5JA C6JA 1.389(10) . ?
C5JA H5JA 0.9500 . ?
C6JA H6JA 0.9500 . ?
C1KA C6KA 1.390(9) . ?
C1KA C2KA 1.426(9) . ?
C2KA C3KA 1.390(10) . ?
C2KA H2KA 0.9500 . ?
C3KA C4KA 1.409(11) . ?
C3KA H3KA 0.9500 . ?
C4KA C5KA 1.389(10) . ?
C4KA H4KA 0.9500 . ?
C5KA C6KA 1.370(10) . ?
C5KA H5KA 0.9500 . ?
C6KA H6KA 0.9500 . ?
C1LA C6LA 1.388(10) . ?
C1LA C2LA 1.407(10) . ?
C2LA C3LA 1.380(12) . ?
C2LA H2LA 0.9500 . ?
C3LA C4LA 1.355(13) . ?
C3LA H3LA 0.9500 . ?
C4LA C5LA 1.348(14) . ?
C4LA H4LA 0.9500 . ?
C5LA C6LA 1.436(11) . ?
C5LA H5LA 0.9500 . ?
C6LA H6LA 0.9500 . ?
O13 Si13 1.647(4) . ?
O13 H13 0.8400 . ?
Si13 C1NA 1.853(7) . ?
Si13 C1OA 1.865(6) . ?
Si13 C1MA 1.879(6) . ?
C1MA C6MA 1.386(9) . ?
C1MA C2MA 1.386(9) . ?
C2MA C3MA 1.390(10) . ?
C2MA H2MA 0.9500 . ?
C3MA C4MA 1.373(11) . ?
C3MA H3MA 0.9500 . ?
C4MA C5MA 1.377(10) . ?
C4MA H4MA 0.9500 . ?
C5MA C6MA 1.371(10) . ?
C5MA H5MA 0.9500 . ?
C6MA H6MA 0.9500 . ?
C1NA C2NA 1.409(9) . ?
C1NA C6NA 1.415(9) . ?
C2NA C3NA 1.355(9) . ?
C2NA H2NA 0.9500 . ?
C3NA C4NA 1.386(10) . ?
C3NA H3NA 0.9500 . ?
C4NA C5NA 1.378(10) . ?
C4NA H4NA 0.9500 . ?
C5NA C6NA 1.392(9) . ?
C5NA H5NA 0.9500 . ?
C6NA H6NA 0.9500 . ?
C1OA C6OA 1.391(10) . ?
C1OA C2OA 1.394(9) . ?
C2OA C3OA 1.402(10) . ?
C2OA H2OA 0.9500 . ?
C3OA C4OA 1.325(13) . ?
C3OA H3OA 0.9500 . ?
C4OA C5OA 1.359(12) . ?
C4OA H4OA 0.9500 . ?
C5OA C6OA 1.395(10) . ?
C5OA H5OA 0.9500 . ?
C6OA H6OA 0.9500 . ?
O14 Si14 1.652(4) . ?
O14 H14 0.8400 . ?
Si14 C1PA 1.843(7) . ?
Si14 C1RA 1.864(7) . ?
Si14 C1QA 1.869(6) . ?
C1PA C2PA 1.341(10) . ?
C1PA C6PA 1.441(8) . ?
C2PA C3PA 1.397(10) . ?
C2PA H2PA 0.9500 . ?
C3PA C4PA 1.371(9) . ?
C3PA H3PA 0.9500 . ?
C4PA C5PA 1.399(9) . ?
C4PA H4PA 0.9500 . ?
C5PA C6PA 1.368(10) . ?
C5PA H5PA 0.9500 . ?
C6PA H6PA 0.9500 . ?
C1QA C2QA 1.394(8) . ?
C1QA C6QA 1.400(9) . ?
C2QA C3QA 1.396(9) . ?
C2QA H2QA 0.9500 . ?
C3QA C4QA 1.394(10) . ?
C3QA H3QA 0.9500 . ?
C4QA C5QA 1.388(10) . ?
C4QA H4QA 0.9500 . ?
C5QA C6QA 1.392(10) . ?
C5QA H5QA 0.9500 . ?
C6QA H6QA 0.9500 . ?
C1RA C6RA 1.303(10) . ?
C1RA C2RA 1.398(10) . ?
C2RA C3RA 1.476(11) . ?
C2RA H2RA 0.9500 . ?
C3RA C4RA 1.353(13) . ?
C3RA H3RA 0.9500 . ?
C4RA C5RA 1.272(14) . ?
C4RA H4RA 0.9500 . ?
C5RA C6RA 1.456(10) . ?
C5RA H5RA 0.9500 . ?
C6RA H6RA 0.9500 . ?
O15 Si15 1.625(5) . ?
O15 H15 0.8400 . ?
Si15 C1TA 1.847(6) . ?
Si15 C1UA 1.877(6) . ?
Si15 C1SA 1.885(7) . ?
C1SA C2SA 1.357(10) . ?
C1SA C6SA 1.392(10) . ?
C2SA C3SA 1.377(11) . ?
C2SA H2SA 0.9500 . ?
C3SA C4SA 1.396(14) . ?
C3SA H3SA 0.9500 . ?
C4SA C5SA 1.361(15) . ?
C4SA H4SA 0.9500 . ?
C5SA C6SA 1.429(12) . ?
C5SA H5SA 0.9500 . ?
C6SA H6SA 0.9500 . ?
C1TA C2TA 1.367(8) . ?
C1TA C6TA 1.409(8) . ?
C2TA C3TA 1.382(8) . ?
C2TA H2TA 0.9500 . ?
C3TA C4TA 1.367(9) . ?
C3TA H3TA 0.9500 . ?
C4TA C5TA 1.349(7) . ?
C4TA H4TA 0.9500 . ?
C5TA C6TA 1.392(8) . ?
C5TA H5TA 0.9500 . ?
C6TA H6TA 0.9500 . ?
C1UA C6UA 1.360(7) . ?
C1UA C2UA 1.368(8) . ?
C2UA C3UA 1.378(8) . ?
C2UA H2UA 0.9500 . ?
C3UA C4UA 1.370(8) . ?
C3UA H3UA 0.9500 . ?
C4UA C5UA 1.265(9) . ?
C4UA H4UA 0.9500 . ?
C5UA C6UA 1.406(8) . ?
C5UA H5UA 0.9500 . ?
C6UA H6UA 0.9500 . ?
O16 Si16 1.642(5) . ?
O16 H16 0.8400 . ?
Si16 C1ZA 1.867(8) . ?
Si16 C1VA 1.872(7) . ?
C1VA C2VA 1.382(9) . ?
C1VA C6VA 1.395(10) . ?
C2VA C3VA 1.405(10) . ?
C2VA H2VA 0.9500 . ?
C3VA C4VA 1.420(10) . ?
C3VA H3VA 0.9500 . ?
C4VA C5VA 1.317(11) . ?
C4VA H4VA 0.9500 . ?
C5VA C6VA 1.431(11) . ?
C5VA H5VA 0.9500 . ?
C6VA H6VA 0.9500 . ?
C1WA C6WA 1.406(16) . ?
C1WA C2WA 1.408(17) . ?
C2WA C3WA 1.370(18) . ?
C2WA H2WA 0.9500 . ?
C3WA C4WA 1.39(2) . ?
C3WA H3WA 0.9500 . ?
C4WA C5WA 1.33(2) . ?
C4WA H4WA 0.9500 . ?
C5WA C6WA 1.38(2) . ?
C5WA H5WA 0.9500 . ?
C6WA H6WA 0.9500 . ?
C1WR C2WR 1.3900 . ?
C1WR C6WR 1.3900 . ?
C2WR C3WR 1.3900 . ?
C2WR H2WR 0.9500 . ?
C3WR C4WR 1.3900 . ?
C3WR H3WR 0.9500 . ?
C4WR C5WR 1.3900 . ?
C4WR H4WR 0.9500 . ?
C5WR C6WR 1.3900 . ?
C5WR H5WR 0.9500 . ?
C6WR H6WR 0.9500 . ?
C1ZA C6ZA 1.412(12) . ?
C1ZA C2ZA 1.429(10) . ?
C2ZA C3ZA 1.364(11) . ?
C2ZA H2ZA 0.9500 . ?
C3ZA C4ZA 1.394(13) . ?
C3ZA H3ZA 0.9500 . ?
C4ZA C5ZA 1.373(12) . ?
C4ZA H4ZA 0.9500 . ?
C5ZA C6ZA 1.356(11) . ?
C5ZA H5ZA 0.9500 . ?
C6ZA H6ZA 0.9500 . ?

loop_
_geom_hbond_atom_site_label_D
_geom_hbond_atom_site_label_H
_geom_hbond_atom_site_label_A
_geom_hbond_distance_DH
_geom_hbond_distance_HA
_geom_hbond_distance_DA
_geom_hbond_angle_DHA
_geom_hbond_site_symmetry_A
O1 H1 O2 0.84 2.04 2.652(7) 128.7 .
O2 H2 O3 0.84 1.91 2.649(7) 145.6 .
O3 H3 O4 0.84 1.90 2.642(6) 146.3 .
O4 H4 O1 0.84 1.90 2.653(6) 148.8 .
O5 H5 O6 0.84 1.90 2.663(6) 151.5 .
O6 H6 O7 0.84 1.97 2.663(6) 138.5 .
O7 H7 O8 0.84 2.01 2.667(7) 135.0 .
O8 H8 O5 0.84 1.93 2.672(6) 147.2 .
O9 H9 O10 0.84 1.94 2.658(6) 142.8 .
O10 H10 O11 0.84 1.94 2.616(7) 137.2 .
O11 H11 O12 0.84 2.04 2.639(6) 127.7 .
O12 H12 O9 0.84 1.98 2.660(6) 137.3 .
O13 H13 O14 0.84 1.90 2.655(6) 148.6 .
O14 H14 O15 0.84 1.98 2.684(6) 140.3 .
O15 H15 O16 0.84 1.98 2.709(7) 143.9 .
O16 H16 O13 0.84 1.92 2.678(6) 148.7 .

loop_
_geom_torsion_atom_site_label_1
_geom_torsion_atom_site_label_2
_geom_torsion_atom_site_label_3
_geom_torsion_atom_site_label_4
_geom_torsion
_geom_torsion_site_symmetry_1
_geom_torsion_site_symmetry_2
_geom_torsion_site_symmetry_3
_geom_torsion_site_symmetry_4
_geom_torsion_publ_flag
O1 Si1 C1A C2A 126.4(6) . . . . ?
C1C Si1 C1A C2A 6.4(7) . . . . ?
C1B Si1 C1A C2A -117.4(6) . . . . ?
O1 Si1 C1A C6A -51.8(6) . . . . ?
C1C Si1 C1A C6A -171.7(5) . . . . ?
C1B Si1 C1A C6A 64.4(6) . . . . ?
C6A C1A C2A C3A 0.3(10) . . . . ?
Si1 C1A C2A C3A -177.8(5) . . . . ?
C1A C2A C3A C4A -3.0(10) . . . . ?
C2A C3A C4A C5A 4.5(10) . . . . ?
C3A C4A C5A C6A -3.4(13) . . . . ?
C4A C5A C6A C1A 0.8(13) . . . . ?
C2A C1A C6A C5A 0.8(11) . . . . ?
Si1 C1A C6A C5A 179.1(6) . . . . ?
O1 Si1 C1B C2B 148.6(5) . . . . ?
C1A Si1 C1B C2B 29.2(6) . . . . ?
C1C Si1 C1B C2B -92.9(6) . . . . ?
O1 Si1 C1B C6B -33.4(6) . . . . ?
C1A Si1 C1B C6B -152.8(5) . . . . ?
C1C Si1 C1B C6B 85.2(6) . . . . ?
C6B C1B C2B C3B -0.8(9) . . . . ?
Si1 C1B C2B C3B 177.3(5) . . . . ?
C1B C2B C3B C4B 0.5(10) . . . . ?
C2B C3B C4B C5B 0.5(10) . . . . ?
C3B C4B C5B C6B -1.2(10) . . . . ?
C4B C5B C6B C1B 0.9(10) . . . . ?
C2B C1B C6B C5B 0.1(10) . . . . ?
Si1 C1B C6B C5B -178.0(5) . . . . ?
O1 Si1 C1C C6C -0.6(6) . . . . ?
C1A Si1 C1C C6C 120.4(5) . . . . ?
C1B Si1 C1C C6C -116.9(5) . . . . ?
O1 Si1 C1C C2C -179.3(4) . . . . ?
C1A Si1 C1C C2C -58.4(5) . . . . ?
C1B Si1 C1C C2C 64.3(5) . . . . ?
C6C C1C C2C C3C 0.6(9) . . . . ?
Si1 C1C C2C C3C 179.4(5) . . . . ?
C1C C2C C3C C4C -1.5(9) . . . . ?
C2C C3C C4C C5C 0.5(9) . . . . ?
C3C C4C C5C C6C 1.4(10) . . . . ?
C2C C1C C6C C5C 1.4(9) . . . . ?
Si1 C1C C6C C5C -177.4(5) . . . . ?
C4C C5C C6C C1C -2.4(10) . . . . ?
O2 Si2 C1D C2D -41.7(7) . . . . ?
C1F Si2 C1D C2D 76.2(7) . . . . ?
C1E Si2 C1D C2D -161.5(6) . . . . ?
O2 Si2 C1D C6D 139.9(7) . . . . ?
C1F Si2 C1D C6D -102.2(8) . . . . ?
C1E Si2 C1D C6D 20.1(8) . . . . ?
C6D C1D C2D C3D -1.3(12) . . . . ?
Si2 C1D C2D C3D -179.7(6) . . . . ?
C1D C2D C3D C4D 2.2(12) . . . . ?
C2D C3D C4D C5D -5.2(13) . . . . ?
C3D C4D C5D C6D 7.2(15) . . . . ?
C2D C1D C6D C5D 3.5(14) . . . . ?
Si2 C1D C6D C5D -178.1(8) . . . . ?
C4D C5D C6D C1D -6.5(17) . . . . ?
O2 Si2 C1E C6E -48.0(9) . . . . ?
C1D Si2 C1E C6E 69.4(9) . . . . ?
C1F Si2 C1E C6E -167.2(8) . . . . ?
O2 Si2 C1E C2E 136.8(8) . . . . ?
C1D Si2 C1E C2E -105.8(9) . . . . ?
C1F Si2 C1E C2E 17.6(9) . . . . ?
C6E C1E C2E C3E 2.0(17) . . . . ?
Si2 C1E C2E C3E 177.4(9) . . . . ?
C1E C2E C3E C4E 2(2) . . . . ?
C2E C3E C4E C5E -4.0(18) . . . . ?
C3E C4E C5E C6E 2(2) . . . . ?
C2E C1E C6E C5E -3.8(17) . . . . ?
Si2 C1E C6E C5E -179.3(10) . . . . ?
C4E C5E C6E C1E 2(2) . . . . ?
O2 Si2 C1F C2F -37.7(6) . . . . ?
C1D Si2 C1F C2F -153.9(6) . . . . ?
C1E Si2 C1F C2F 82.3(6) . . . . ?
O2 Si2 C1F C6F 147.4(5) . . . . ?
C1D Si2 C1F C6F 31.2(6) . . . . ?
C1E Si2 C1F C6F -92.6(6) . . . . ?
C6F C1F C2F C3F -3.2(11) . . . . ?
Si2 C1F C2F C3F -178.1(5) . . . . ?
C1F C2F C3F C4F 4.0(11) . . . . ?
C2F C3F C4F C5F -5.0(12) . . . . ?
C3F C4F C5F C6F 5.3(12) . . . . ?
C2F C1F C6F C5F 3.5(11) . . . . ?
Si2 C1F C6F C5F 178.5(6) . . . . ?
C4F C5F C6F C1F -4.6(12) . . . . ?
O3 Si3 C1G C6G 118.6(7) . . . . ?
C1I Si3 C1G C6G 0.9(8) . . . . ?
C1H Si3 C1G C6G -123.3(7) . . . . ?
O3 Si3 C1G C2G -61.1(6) . . . . ?
C1I Si3 C1G C2G -178.8(5) . . . . ?
C1H Si3 C1G C2G 57.0(6) . . . . ?
C6G C1G C2G C3G -0.3(11) . . . . ?
Si3 C1G C2G C3G 179.4(6) . . . . ?
C1G C2G C3G C4G 2.2(12) . . . . ?
C2G C3G C4G C5G -3.4(13) . . . . ?
C3G C4G C5G C6G 2.8(15) . . . . ?
C2G C1G C6G C5G -0.4(12) . . . . ?
Si3 C1G C6G C5G 179.9(7) . . . . ?
C4G C5G C6G C1G -1.0(15) . . . . ?
O3 Si3 C1H C2H 165.8(5) . . . . ?
C1I Si3 C1H C2H -74.0(6) . . . . ?
C1G Si3 C1H C2H 49.7(6) . . . . ?
O3 Si3 C1H C6H -12.7(6) . . . . ?
C1I Si3 C1H C6H 107.4(6) . . . . ?
C1G Si3 C1H C6H -128.9(6) . . . . ?
C6H C1H C2H C3H 1.6(10) . . . . ?
Si3 C1H C2H C3H -177.1(6) . . . . ?
C1H C2H C3H C4H 0.2(11) . . . . ?
C2H C3H C4H C5H -2.0(11) . . . . ?
C3H C4H C5H C6H 1.9(11) . . . . ?
C4H C5H C6H C1H -0.1(11) . . . . ?
C2H C1H C6H C5H -1.6(10) . . . . ?
Si3 C1H C6H C5H 177.0(5) . . . . ?
O3 Si3 C1I C6I 131.1(6) . . . . ?
C1G Si3 C1I C6I -112.6(6) . . . . ?
C1H Si3 C1I C6I 10.4(7) . . . . ?
O3 Si3 C1I C2I -46.1(6) . . . . ?
C1G Si3 C1I C2I 70.3(6) . . . . ?
C1H Si3 C1I C2I -166.7(5) . . . . ?
C6I C1I C2I C3I 0.7(11) . . . . ?
Si3 C1I C2I C3I 178.0(6) . . . . ?
C1I C2I C3I C4I 0.4(12) . . . . ?
C2I C3I C4I C5I -0.7(14) . . . . ?
C3I C4I C5I C6I -0.2(14) . . . . ?
C2I C1I C6I C5I -1.6(11) . . . . ?
Si3 C1I C6I C5I -178.8(6) . . . . ?
C4I C5I C6I C1I 1.4(13) . . . . ?
O4 Si4 C1J C2J 138.9(5) . . . . ?
C1L Si4 C1J C2J 19.7(6) . . . . ?
C1K Si4 C1J C2J -103.4(6) . . . . ?
O4 Si4 C1J C6J -42.3(6) . . . . ?
C1L Si4 C1J C6J -161.6(5) . . . . ?
C1K Si4 C1J C6J 75.3(6) . . . . ?
C6J C1J C2J C3J -1.2(10) . . . . ?
Si4 C1J C2J C3J 177.6(6) . . . . ?
C1J C2J C3J C4J -0.3(11) . . . . ?
C2J C3J C4J C5J 0.4(12) . . . . ?
C3J C4J C5J C6J 1.1(12) . . . . ?
C4J C5J C6J C1J -2.6(12) . . . . ?
C2J C1J C6J C5J 2.6(10) . . . . ?
Si4 C1J C6J C5J -176.2(6) . . . . ?
O4 Si4 C1K C2K -50.6(6) . . . . ?
C1J Si4 C1K C2K -170.1(5) . . . . ?
C1L Si4 C1K C2K 67.2(6) . . . . ?
O4 Si4 C1K C6K 129.2(5) . . . . ?
C1J Si4 C1K C6K 9.7(6) . . . . ?
C1L Si4 C1K C6K -113.0(6) . . . . ?
C6K C1K C2K C3K 1.5(11) . . . . ?
Si4 C1K C2K C3K -178.8(6) . . . . ?
C1K C2K C3K C4K -0.4(12) . . . . ?
C2K C3K C4K C5K -1.2(12) . . . . ?
C3K C4K C5K C6K 1.7(12) . . . . ?
C2K C1K C6K C5K -0.9(11) . . . . ?
Si4 C1K C6K C5K 179.3(6) . . . . ?
C4K C5K C6K C1K -0.6(11) . . . . ?
O4 Si4 C1L C2L -19.8(7) . . . . ?
C1J Si4 C1L C2L 100.7(6) . . . . ?
C1K Si4 C1L C2L -136.9(6) . . . . ?
O4 Si4 C1L C6L 167.6(6) . . . . ?
C1J Si4 C1L C6L -72.0(6) . . . . ?
C1K Si4 C1L C6L 50.4(6) . . . . ?
C6L C1L C2L C3L -4.1(12) . . . . ?
Si4 C1L C2L C3L -176.9(7) . . . . ?
C1L C2L C3L C4L 6.0(14) . . . . ?
C2L C3L C4L C5L -8.1(14) . . . . ?
C3L C4L C5L C6L 8.9(13) . . . . ?
C4L C5L C6L C1L -7.3(13) . . . . ?
C2L C1L C6L C5L 4.9(12) . . . . ?
Si4 C1L C6L C5L 178.0(7) . . . . ?
O5 Si5 C1M C2M 78.3(5) . . . . ?
C1O Si5 C1M C2M -37.4(6) . . . . ?
C1N Si5 C1M C2M -162.3(5) . . . . ?
O5 Si5 C1M C6M -101.7(5) . . . . ?
C1O Si5 C1M C6M 142.5(5) . . . . ?
C1N Si5 C1M C6M 17.6(6) . . . . ?
C6M C1M C2M C3M -3.8(10) . . . . ?
Si5 C1M C2M C3M 176.2(5) . . . . ?
C1M C2M C3M C4M 3.5(11) . . . . ?
C2M C3M C4M C5M -1.7(11) . . . . ?
C3M C4M C5M C6M 0.4(11) . . . . ?
C4M C5M C6M C1M -0.7(10) . . . . ?
C2M C1M C6M C5M 2.4(10) . . . . ?
Si5 C1M C6M C5M -177.6(5) . . . . ?
O5 Si5 C1N C6N 173.1(5) . . . . ?
C1M Si5 C1N C6N 53.0(6) . . . . ?
C1O Si5 C1N C6N -69.0(6) . . . . ?
O5 Si5 C1N C2N -3.6(5) . . . . ?
C1M Si5 C1N C2N -123.7(5) . . . . ?
C1O Si5 C1N C2N 114.3(5) . . . . ?
C6N C1N C2N C3N 2.6(9) . . . . ?
Si5 C1N C2N C3N 179.4(4) . . . . ?
C1N C2N C3N C4N -1.1(9) . . . . ?
C2N C3N C4N C5N 1.2(10) . . . . ?
C3N C4N C5N C6N -2.6(11) . . . . ?
C2N C1N C6N C5N -4.1(9) . . . . ?
Si5 C1N C6N C5N 179.2(5) . . . . ?
C4N C5N C6N C1N 4.2(10) . . . . ?
O5 Si5 C1O C6O 152.7(6) . . . . ?
C1M Si5 C1O C6O -89.5(6) . . . . ?
C1N Si5 C1O C6O 33.7(7) . . . . ?
O5 Si5 C1O C2O -27.0(6) . . . . ?
C1M Si5 C1O C2O 90.8(6) . . . . ?
C1N Si5 C1O C2O -146.0(6) . . . . ?
C6O C1O C2O C3O 8.0(12) . . . . ?
Si5 C1O C2O C3O -172.3(7) . . . . ?
C1O C2O C3O C4O -4.7(13) . . . . ?
C2O C3O C4O C5O 1.9(13) . . . . ?
C3O C4O C5O C6O -2.7(14) . . . . ?
C4O C5O C6O C1O 6.4(14) . . . . ?
C2O C1O C6O C5O -8.8(11) . . . . ?
Si5 C1O C6O C5O 171.5(7) . . . . ?
C6P C1P C2P C3P 1.9(9) . . . . ?
Si6 C1P C2P C3P 178.6(5) . . . . ?
C1P C2P C3P C4P 2.1(11) . . . . ?
C2P C3P C4P C5P -6.3(13) . . . . ?
C3P C4P C5P C6P 6.2(13) . . . . ?
C2P C1P C6P C5P -2.0(9) . . . . ?
Si6 C1P C6P C5P -178.8(5) . . . . ?
C4P C5P C6P C1P -1.9(11) . . . . ?
O6 Si6 C1Q C6Q -13.2(7) . . . . ?
C1R Si6 C1Q C6Q -135.0(6) . . . . ?
C1P Si6 C1Q C6Q 106.7(6) . . . . ?
O6 Si6 C1Q C2Q 170.6(5) . . . . ?
C1R Si6 C1Q C2Q 48.8(5) . . . . ?
C1P Si6 C1Q C2Q -69.5(5) . . . . ?
C6Q C1Q C2Q C3Q -1.5(9) . . . . ?
Si6 C1Q C2Q C3Q 175.0(5) . . . . ?
C1Q C2Q C3Q C4Q 1.8(10) . . . . ?
C2Q C3Q C4Q C5Q 0.6(11) . . . . ?
C3Q C4Q C5Q C6Q -3.4(12) . . . . ?
C2Q C1Q C6Q C5Q -1.3(11) . . . . ?
Si6 C1Q C6Q C5Q -177.5(6) . . . . ?
C4Q C5Q C6Q C1Q 3.7(12) . . . . ?
O6 Si6 C1R C6R -77.4(7) . . . . ?
C1Q Si6 C1R C6R 41.6(7) . . . . ?
C1P Si6 C1R C6R 159.7(6) . . . . ?
O6 Si6 C1R C2R 109.3(5) . . . . ?
C1Q Si6 C1R C2R -131.7(6) . . . . ?
C1P Si6 C1R C2R -13.6(6) . . . . ?
C6R C1R C2R C3R 9.0(11) . . . . ?
Si6 C1R C2R C3R -177.2(7) . . . . ?
C1R C2R C3R C4R -12.1(12) . . . . ?
C2R C3R C4R C5R 16.0(13) . . . . ?
C3R C4R C5R C6R -16.5(15) . . . . ?
C4R C5R C6R C1R 13.8(17) . . . . ?
C2R C1R C6R C5R -9.9(14) . . . . ?
Si6 C1R C6R C5R 176.0(10) . . . . ?
O7 Si7 C1S C6S 157.3(5) . . . . ?
C1UR Si7 C1S C6S 29.8(8) . . . . ?
C1T Si7 C1S C6S -77.1(6) . . . . ?
C1U Si7 C1S C6S 42.2(6) . . . . ?
C1TR Si7 C1S C6S -99.4(6) . . . . ?
O7 Si7 C1S C2S -28.5(6) . . . . ?
C1UR Si7 C1S C2S -155.9(7) . . . . ?
C1T Si7 C1S C2S 97.2(6) . . . . ?
C1U Si7 C1S C2S -143.6(5) . . . . ?
C1TR Si7 C1S C2S 74.9(7) . . . . ?
C6S C1S C2S C3S 1.2(10) . . . . ?
Si7 C1S C2S C3S -173.3(5) . . . . ?
C1S C2S C3S C4S 1.6(11) . . . . ?
C2S C3S C4S C5S -4.9(12) . . . . ?
C3S C4S C5S C6S 5.4(12) . . . . ?
C4S C5S C6S C1S -2.6(11) . . . . ?
C2S C1S C6S C5S -0.7(10) . . . . ?
Si7 C1S C6S C5S 173.7(6) . . . . ?
O7 Si7 C1T C2T 107.8(4) . . . . ?
C1S Si7 C1T C2T -16.1(5) . . . . ?
O7 Si7 C1T C6T -67.9(4) . . . . ?
C1S Si7 C1T C6T 168.1(4) . . . . ?
C6T C1T C2T C3T 0.0 . . . . ?
Si7 C1T C2T C3T -175.8(5) . . . . ?
C1T C2T C3T C4T 0.0 . . . . ?
C2T C3T C4T C5T 0.0 . . . . ?
C3T C4T C5T C6T 0.0 . . . . ?
C4T C5T C6T C1T 0.0 . . . . ?
C2T C1T C6T C5T 0.0 . . . . ?
Si7 C1T C6T C5T 175.8(5) . . . . ?
C6TR C1TR C2TR C3TR 0.0 . . . . ?
Si7 C1TR C2TR C3TR 179.0(8) . . . . ?
C1TR C2TR C3TR C4TR 0.0 . . . . ?
C2TR C3TR C4TR C5TR 0.0 . . . . ?
C3TR C4TR C5TR C6TR 0.0 . . . . ?
C4TR C5TR C6TR C1TR 0.0 . . . . ?
C2TR C1TR C6TR C5TR 0.0 . . . . ?
Si7 C1TR C6TR C5TR -178.9(9) . . . . ?
C6U C1U C2U C3U 0.0 . . . . ?
Si7 C1U C2U C3U -179.8(5) . . . . ?
C1U C2U C3U C4U 0.0 . . . . ?
C2U C3U C4U C5U 0.0 . . . . ?
C3U C4U C5U C6U 0.0 . . . . ?
C4U C5U C6U C1U 0.0 . . . . ?
C2U C1U C6U C5U 0.0 . . . . ?
Si7 C1U C6U C5U 179.8(5) . . . . ?
O7 Si7 C1UR C2UR -74.6(7) . . . . ?
C1S Si7 C1UR C2UR 53.7(8) . . . . ?
O7 Si7 C1UR C6UR 107.8(7) . . . . ?
C1S Si7 C1UR C6UR -123.9(7) . . . . ?
C6UR C1UR C2UR C3UR 0.0 . . . . ?
Si7 C1UR C2UR C3UR -177.6(10) . . . . ?
C1UR C2UR C3UR C4UR 0.0 . . . . ?
C2UR C3UR C4UR C5UR 0.0 . . . . ?
C3UR C4UR C5UR C6UR 0.0 . . . . ?
C4UR C5UR C6UR C1UR 0.0 . . . . ?
C2UR C1UR C6UR C5UR 0.0 . . . . ?
Si7 C1UR C6UR C5UR 177.6(9) . . . . ?
O8 Si8 C1V C6V -63.5(6) . . . . ?
O8 Si8 C1V C2V 115.1(6) . . . . ?
C6V C1V C2V C3V 1.2(10) . . . . ?
Si8 C1V C2V C3V -177.4(5) . . . . ?
C1V C2V C3V C4V -6.8(12) . . . . ?
C2V C3V C4V C5V 9.9(11) . . . . ?
C3V C4V C5V C6V -7.6(11) . . . . ?
C4V C5V C6V C1V 2.4(11) . . . . ?
C2V C1V C6V C5V 0.7(10) . . . . ?
Si8 C1V C6V C5V 179.3(6) . . . . ?
C6W C1W C2W C3W -2(2) . . . . ?
C1W C2W C3W C4W 2(2) . . . . ?
C2W C3W C4W C5W 2(2) . . . . ?
C3W C4W C5W C6W -6(2) . . . . ?
C2W C1W C6W C5W -1(2) . . . . ?
C4W C5W C6W C1W 5.5(18) . . . . ?
C6WW C1WW C2WW C3WW 0.0 . . . . ?
C1WW C2WW C3WW C4WW 0.0 . . . . ?
C2WW C3WW C4WW C5WW 0.0 . . . . ?
C3WW C4WW C5WW C6WW 0.0 . . . . ?
C4WW C5WW C6WW C1WW 0.0 . . . . ?
C2WW C1WW C6WW C5WW 0.0 . . . . ?
C6Z C1Z C2Z C3Z -4.8(16) . . . . ?
C1Z C2Z C3Z C4Z 0.3(14) . . . . ?
C2Z C3Z C4Z C5Z 3.7(16) . . . . ?
C3Z C4Z C5Z C6Z -3.1(16) . . . . ?
C2Z C1Z C6Z C5Z 5.4(17) . . . . ?
C4Z C5Z C6Z C1Z -1.4(16) . . . . ?
C6ZZ C1ZZ C2ZZ C3ZZ 0.0 . . . . ?
C1ZZ C2ZZ C3ZZ C4ZZ 0.0 . . . . ?
C2ZZ C3ZZ C4ZZ C5ZZ 0.0 . . . . ?
C3ZZ C4ZZ C5ZZ C6ZZ 0.0 . . . . ?
C4ZZ C5ZZ C6ZZ C1ZZ 0.0 . . . . ?
C2ZZ C1ZZ C6ZZ C5ZZ 0.0 . . . . ?
O9 Si9 C1AA C6AA 53.2(5) . . . . ?
C1CA Si9 C1AA C6AA 174.6(5) . . . . ?
C1BA Si9 C1AA C6AA -61.7(5) . . . . ?
O9 Si9 C1AA C2AA -124.9(5) . . . . ?
C1CA Si9 C1AA C2AA -3.5(6) . . . . ?
C1BA Si9 C1AA C2AA 120.1(5) . . . . ?
C6AA C1AA C2AA C3AA 0.9(9) . . . . ?
Si9 C1AA C2AA C3AA 179.0(5) . . . . ?
C1AA C2AA C3AA C4AA -3.3(9) . . . . ?
C2AA C3AA C4AA C5AA 4.6(10) . . . . ?
C3AA C4AA C5AA C6AA -3.6(11) . . . . ?
C2AA C1AA C6AA C5AA 0.0(10) . . . . ?
Si9 C1AA C6AA C5AA -178.2(5) . . . . ?
C4AA C5AA C6AA C1AA 1.2(10) . . . . ?
O9 Si9 C1BA C6BA 33.2(6) . . . . ?
C1CA Si9 C1BA C6BA -85.7(5) . . . . ?
C1AA Si9 C1BA C6BA 151.6(5) . . . . ?
O9 Si9 C1BA C2BA -149.1(5) . . . . ?
C1CA Si9 C1BA C2BA 92.0(5) . . . . ?
C1AA Si9 C1BA C2BA -30.7(6) . . . . ?
C6BA C1BA C2BA C3BA 0.3(9) . . . . ?
Si9 C1BA C2BA C3BA -177.4(5) . . . . ?
C1BA C2BA C3BA C4BA 0.5(10) . . . . ?
C2BA C3BA C4BA C5BA -0.9(10) . . . . ?
C3BA C4BA C5BA C6BA 0.5(11) . . . . ?
C2BA C1BA C6BA C5BA -0.7(9) . . . . ?
Si9 C1BA C6BA C5BA 177.1(5) . . . . ?
C4BA C5BA C6BA C1BA 0.3(10) . . . . ?
O9 Si9 C1CA C2CA -179.6(5) . . . . ?
C1BA Si9 C1CA C2CA -63.5(6) . . . . ?
C1AA Si9 C1CA C2CA 58.6(6) . . . . ?
O9 Si9 C1CA C6CA 2.3(6) . . . . ?
C1BA Si9 C1CA C6CA 118.5(5) . . . . ?
C1AA Si9 C1CA C6CA -119.4(5) . . . . ?
C6CA C1CA C2CA C3CA 1.3(9) . . . . ?
Si9 C1CA C2CA C3CA -176.9(5) . . . . ?
C1CA C2CA C3CA C4CA -2.0(9) . . . . ?
C2CA C3CA C4CA C5CA 0.7(9) . . . . ?
C3CA C4CA C5CA C6CA 1.2(10) . . . . ?
C4CA C5CA C6CA C1CA -2.0(10) . . . . ?
C2CA C1CA C6CA C5CA 0.7(9) . . . . ?
Si9 C1CA C6CA C5CA 178.9(5) . . . . ?
O10 Si10 C1DA C6DA -136.2(7) . . . . ?
C1FA Si10 C1DA C6DA 104.1(7) . . . . ?
C1EA Si10 C1DA C6DA -17.7(8) . . . . ?
O10 Si10 C1DA C2DA 42.1(6) . . . . ?
C1FA Si10 C1DA C2DA -77.6(6) . . . . ?
C1EA Si10 C1DA C2DA 160.6(6) . . . . ?
C6DA C1DA C2DA C3DA -3.2(12) . . . . ?
Si10 C1DA C2DA C3DA 178.4(6) . . . . ?
C1DA C2DA C3DA C4DA -0.5(12) . . . . ?
C2DA C3DA C4DA C5DA -0.7(13) . . . . ?
C3DA C4DA C5DA C6DA 5.9(16) . . . . ?
C4DA C5DA C6DA C1DA -10.0(17) . . . . ?
C2DA C1DA C6DA C5DA 8.4(14) . . . . ?
Si10 C1DA C6DA C5DA -173.2(8) . . . . ?
O10 Si10 C1EA C2EA -136.6(7) . . . . ?
C1FA Si10 C1EA C2EA -16.4(8) . . . . ?
C1DA Si10 C1EA C2EA 106.5(8) . . . . ?
O10 Si10 C1EA C6EA 37.7(8) . . . . ?
C1FA Si10 C1EA C6EA 158.0(7) . . . . ?
C1DA Si10 C1EA C6EA -79.2(7) . . . . ?
C6EA C1EA C2EA C3EA 4.4(15) . . . . ?
Si10 C1EA C2EA C3EA 179.1(9) . . . . ?
C1EA C2EA C3EA C4EA 2.8(19) . . . . ?
C2EA C3EA C4EA C5EA -9.2(18) . . . . ?
C3EA C4EA C5EA C6EA 7.9(17) . . . . ?
C4EA C5EA C6EA C1EA -0.5(16) . . . . ?
C2EA C1EA C6EA C5EA -5.6(14) . . . . ?
Si10 C1EA C6EA C5EA 179.8(8) . . . . ?
O10 Si10 C1FA C6FA -145.9(6) . . . . ?
C1EA Si10 C1FA C6FA 94.3(6) . . . . ?
C1DA Si10 C1FA C6FA -28.0(7) . . . . ?
O10 Si10 C1FA C2FA 34.5(6) . . . . ?
C1EA Si10 C1FA C2FA -85.4(6) . . . . ?
C1DA Si10 C1FA C2FA 152.3(5) . . . . ?
C6FA C1FA C2FA C3FA -4.4(10) . . . . ?
Si10 C1FA C2FA C3FA 175.3(6) . . . . ?
C1FA C2FA C3FA C4FA 3.8(11) . . . . ?
C2FA C3FA C4FA C5FA -3.3(13) . . . . ?
C3FA C4FA C5FA C6FA 3.8(13) . . . . ?
C4FA C5FA C6FA C1FA -4.6(13) . . . . ?
C2FA C1FA C6FA C5FA 4.7(11) . . . . ?
Si10 C1FA C6FA C5FA -175.0(6) . . . . ?
O11 Si11 C1GA C2GA 61.1(5) . . . . ?
C1HA Si11 C1GA C2GA -55.5(6) . . . . ?
C1IA Si11 C1GA C2GA 179.8(5) . . . . ?
O11 Si11 C1GA C6GA -119.3(6) . . . . ?
C1HA Si11 C1GA C6GA 124.1(6) . . . . ?
C1IA Si11 C1GA C6GA -0.7(7) . . . . ?
C6GA C1GA C2GA C3GA 0.3(10) . . . . ?
Si11 C1GA C2GA C3GA 179.8(5) . . . . ?
C1GA C2GA C3GA C4GA 2.1(11) . . . . ?
C2GA C3GA C4GA C5GA -3.9(13) . . . . ?
C3GA C4GA C5GA C6GA 3.5(15) . . . . ?
C4GA C5GA C6GA C1GA -1.1(15) . . . . ?
C2GA C1GA C6GA C5GA -0.7(12) . . . . ?
Si11 C1GA C6GA C5GA 179.8(7) . . . . ?
O11 Si11 C1HA C6HA 12.9(7) . . . . ?
C1GA Si11 C1HA C6HA 127.1(6) . . . . ?
C1IA Si11 C1HA C6HA -107.9(6) . . . . ?
O11 Si11 C1HA C2HA -163.2(5) . . . . ?
C1GA Si11 C1HA C2HA -49.0(6) . . . . ?
C1IA Si11 C1HA C2HA 76.0(6) . . . . ?
C6HA C1HA C2HA C3HA 0.7(10) . . . . ?
Si11 C1HA C2HA C3HA 177.0(5) . . . . ?
C1HA C2HA C3HA C4HA -1.7(10) . . . . ?
C2HA C3HA C4HA C5HA 1.7(11) . . . . ?
C3HA C4HA C5HA C6HA -0.8(11) . . . . ?
C2HA C1HA C6HA C5HA 0.3(11) . . . . ?
Si11 C1HA C6HA C5HA -175.9(5) . . . . ?
C4HA C5HA C6HA C1HA -0.2(11) . . . . ?
O11 Si11 C1IA C6IA -133.2(6) . . . . ?
C1GA Si11 C1IA C6IA 111.0(6) . . . . ?
C1HA Si11 C1IA C6IA -12.9(7) . . . . ?
O11 Si11 C1IA C2IA 46.3(6) . . . . ?
C1GA Si11 C1IA C2IA -69.5(6) . . . . ?
C1HA Si11 C1IA C2IA 166.6(5) . . . . ?
C6IA C1IA C2IA C3IA 0.3(11) . . . . ?
Si11 C1IA C2IA C3IA -179.3(6) . . . . ?
C1IA C2IA C3IA C4IA 0.0(12) . . . . ?
C2IA C3IA C4IA C5IA 0.9(13) . . . . ?
C3IA C4IA C5IA C6IA -2.1(14) . . . . ?
C4IA C5IA C6IA C1IA 2.4(14) . . . . ?
C2IA C1IA C6IA C5IA -1.5(12) . . . . ?
Si11 C1IA C6IA C5IA 178.0(7) . . . . ?
O12 Si12 C1JA C6JA 43.1(6) . . . . ?
C1KA Si12 C1JA C6JA -74.5(6) . . . . ?
C1LA Si12 C1JA C6JA 163.1(5) . . . . ?
O12 Si12 C1JA C2JA -140.6(5) . . . . ?
C1KA Si12 C1JA C2JA 101.8(6) . . . . ?
C1LA Si12 C1JA C2JA -20.6(6) . . . . ?
C6JA C1JA C2JA C3JA 0.7(10) . . . . ?
Si12 C1JA C2JA C3JA -175.7(5) . . . . ?
C1JA C2JA C3JA C4JA -0.6(11) . . . . ?
C2JA C3JA C4JA C5JA -1.1(11) . . . . ?
C3JA C4JA C5JA C6JA 2.7(11) . . . . ?
C2JA C1JA C6JA C5JA 1.0(10) . . . . ?
Si12 C1JA C6JA C5JA 177.4(5) . . . . ?
C4JA C5JA C6JA C1JA -2.7(11) . . . . ?
O12 Si12 C1KA C6KA -126.9(6) . . . . ?
C1LA Si12 C1KA C6KA 112.9(6) . . . . ?
C1JA Si12 C1KA C6KA -8.7(7) . . . . ?
O12 Si12 C1KA C2KA 49.7(6) . . . . ?
C1LA Si12 C1KA C2KA -70.5(6) . . . . ?
C1JA Si12 C1KA C2KA 167.9(5) . . . . ?
C6KA C1KA C2KA C3KA -0.6(11) . . . . ?
Si12 C1KA C2KA C3KA -177.5(6) . . . . ?
C1KA C2KA C3KA C4KA -2.4(12) . . . . ?
C2KA C3KA C4KA C5KA 3.5(12) . . . . ?
C3KA C4KA C5KA C6KA -1.7(12) . . . . ?
C4KA C5KA C6KA C1KA -1.4(12) . . . . ?
C2KA C1KA C6KA C5KA 2.5(11) . . . . ?
Si12 C1KA C6KA C5KA 179.2(6) . . . . ?
O12 Si12 C1LA C6LA -163.2(5) . . . . ?
C1KA Si12 C1LA C6LA -44.0(6) . . . . ?
C1JA Si12 C1LA C6LA 77.4(6) . . . . ?
O12 Si12 C1LA C2LA 15.6(7) . . . . ?
C1KA Si12 C1LA C2LA 134.8(7) . . . . ?
C1JA Si12 C1LA C2LA -103.9(7) . . . . ?
C6LA C1LA C2LA C3LA -6.9(12) . . . . ?
Si12 C1LA C2LA C3LA 174.3(7) . . . . ?
C1LA C2LA C3LA C4LA 6.9(14) . . . . ?
C2LA C3LA C4LA C5LA -6.6(14) . . . . ?
C3LA C4LA C5LA C6LA 6.5(14) . . . . ?
C2LA C1LA C6LA C5LA 6.7(10) . . . . ?
Si12 C1LA C6LA C5LA -174.4(6) . . . . ?
C4LA C5LA C6LA C1LA -6.8(13) . . . . ?
O13 Si13 C1MA C6MA 103.0(6) . . . . ?
C1NA Si13 C1MA C6MA -15.4(6) . . . . ?
C1OA Si13 C1MA C6MA -140.9(6) . . . . ?
O13 Si13 C1MA C2MA -77.5(5) . . . . ?
C1NA Si13 C1MA C2MA 164.1(5) . . . . ?
C1OA Si13 C1MA C2MA 38.6(6) . . . . ?
C6MA C1MA C2MA C3MA -1.0(10) . . . . ?
Si13 C1MA C2MA C3MA 179.5(6) . . . . ?
C1MA C2MA C3MA C4MA 1.9(12) . . . . ?
C2MA C3MA C4MA C5MA -2.6(13) . . . . ?
C3MA C4MA C5MA C6MA 2.5(12) . . . . ?
C4MA C5MA C6MA C1MA -1.7(12) . . . . ?
C2MA C1MA C6MA C5MA 0.9(10) . . . . ?
Si13 C1MA C6MA C5MA -179.6(6) . . . . ?
O13 Si13 C1NA C2NA 5.8(6) . . . . ?
C1OA Si13 C1NA C2NA -112.0(5) . . . . ?
C1MA Si13 C1NA C2NA 125.5(5) . . . . ?
O13 Si13 C1NA C6NA -175.7(5) . . . . ?
C1OA Si13 C1NA C6NA 66.5(6) . . . . ?
C1MA Si13 C1NA C6NA -56.0(6) . . . . ?
C6NA C1NA C2NA C3NA 2.9(9) . . . . ?
Si13 C1NA C2NA C3NA -178.5(5) . . . . ?
C1NA C2NA C3NA C4NA -3.2(9) . . . . ?
C2NA C3NA C4NA C5NA 2.7(10) . . . . ?
C3NA C4NA C5NA C6NA -2.0(11) . . . . ?
C4NA C5NA C6NA C1NA 1.8(10) . . . . ?
C2NA C1NA C6NA C5NA -2.2(9) . . . . ?
Si13 C1NA C6NA C5NA 179.2(5) . . . . ?
O13 Si13 C1OA C6OA -158.3(6) . . . . ?
C1NA Si13 C1OA C6OA -39.7(7) . . . . ?
C1MA Si13 C1OA C6OA 83.4(7) . . . . ?
O13 Si13 C1OA C2OA 31.6(6) . . . . ?
C1NA Si13 C1OA C2OA 150.2(5) . . . . ?
C1MA Si13 C1OA C2OA -86.8(6) . . . . ?
C6OA C1OA C2OA C3OA 7.1(11) . . . . ?
Si13 C1OA C2OA C3OA 177.7(6) . . . . ?
C1OA C2OA C3OA C4OA -4.7(13) . . . . ?
C2OA C3OA C4OA C5OA 2.5(14) . . . . ?
C3OA C4OA C5OA C6OA -3.1(13) . . . . ?
C2OA C1OA C6OA C5OA -7.7(11) . . . . ?
Si13 C1OA C6OA C5OA -178.1(6) . . . . ?
C4OA C5OA C6OA C1OA 5.9(13) . . . . ?
O14 Si14 C1PA C2PA -13.0(8) . . . . ?
C1RA Si14 C1PA C2PA -135.8(7) . . . . ?
C1QA Si14 C1PA C2PA 104.5(7) . . . . ?
O14 Si14 C1PA C6PA 179.6(6) . . . . ?
C1RA Si14 C1PA C6PA 56.8(7) . . . . ?
C1QA Si14 C1PA C6PA -62.9(7) . . . . ?
C6PA C1PA C2PA C3PA -7.8(11) . . . . ?
Si14 C1PA C2PA C3PA -176.1(6) . . . . ?
C1PA C2PA C3PA C4PA 6.5(12) . . . . ?
C2PA C3PA C4PA C5PA -2.2(9) . . . . ?
C3PA C4PA C5PA C6PA 0.5(9) . . . . ?
C4PA C5PA C6PA C1PA -2.4(11) . . . . ?
C2PA C1PA C6PA C5PA 5.8(11) . . . . ?
Si14 C1PA C6PA C5PA 174.4(6) . . . . ?
O14 Si14 C1QA C2QA -172.1(5) . . . . ?
C1PA Si14 C1QA C2QA 69.4(5) . . . . ?
C1RA Si14 C1QA C2QA -50.3(6) . . . . ?
O14 Si14 C1QA C6QA 10.3(7) . . . . ?
C1PA Si14 C1QA C6QA -108.2(6) . . . . ?
C1RA Si14 C1QA C6QA 132.1(6) . . . . ?
C6QA C1QA C2QA C3QA -1.0(9) . . . . ?
Si14 C1QA C2QA C3QA -178.8(5) . . . . ?
C1QA C2QA C3QA C4QA 2.7(10) . . . . ?
C2QA C3QA C4QA C5QA -1.1(10) . . . . ?
C3QA C4QA C5QA C6QA -2.0(11) . . . . ?
C4QA C5QA C6QA C1QA 3.7(11) . . . . ?
C2QA C1QA C6QA C5QA -2.2(10) . . . . ?
Si14 C1QA C6QA C5QA 175.5(6) . . . . ?
O14 Si14 C1RA C6RA 75.7(7) . . . . ?
C1PA Si14 C1RA C6RA -163.4(7) . . . . ?
C1QA Si14 C1RA C6RA -43.4(7) . . . . ?
O14 Si14 C1RA C2RA -106.1(7) . . . . ?
C1PA Si14 C1RA C2RA 14.9(7) . . . . ?
C1QA Si14 C1RA C2RA 134.9(6) . . . . ?
C6RA C1RA C2RA C3RA 6.3(12) . . . . ?
Si14 C1RA C2RA C3RA -172.0(5) . . . . ?
C1RA C2RA C3RA C4RA -9.5(12) . . . . ?
C2RA C3RA C4RA C5RA 12.6(13) . . . . ?
C3RA C4RA C5RA C6RA -12.7(15) . . . . ?
C2RA C1RA C6RA C5RA -6.3(13) . . . . ?
Si14 C1RA C6RA C5RA 172.0(6) . . . . ?
C4RA C5RA C6RA C1RA 9.9(15) . . . . ?
O15 Si15 C1SA C2SA 28.7(7) . . . . ?
C1TA Si15 C1SA C2SA -95.9(6) . . . . ?
C1UA Si15 C1SA C2SA 143.7(6) . . . . ?
O15 Si15 C1SA C6SA -155.9(5) . . . . ?
C1TA Si15 C1SA C6SA 79.5(6) . . . . ?
C1UA Si15 C1SA C6SA -41.0(6) . . . . ?
C6SA C1SA C2SA C3SA -3.8(11) . . . . ?
Si15 C1SA C2SA C3SA 171.6(6) . . . . ?
C1SA C2SA C3SA C4SA 3.1(12) . . . . ?
C2SA C3SA C4SA C5SA -1.8(12) . . . . ?
C3SA C4SA C5SA C6SA 1.4(12) . . . . ?
C2SA C1SA C6SA C5SA 3.1(10) . . . . ?
Si15 C1SA C6SA C5SA -172.4(5) . . . . ?
C4SA C5SA C6SA C1SA -2.1(11) . . . . ?
O15 Si15 C1TA C2TA -107.8(6) . . . . ?
C1UA Si15 C1TA C2TA 135.7(6) . . . . ?
C1SA Si15 C1TA C2TA 14.4(8) . . . . ?
O15 Si15 C1TA C6TA 64.9(7) . . . . ?
C1UA Si15 C1TA C6TA -51.5(7) . . . . ?
C1SA Si15 C1TA C6TA -172.8(6) . . . . ?
C6TA C1TA C2TA C3TA 2.1(10) . . . . ?
Si15 C1TA C2TA C3TA 175.3(6) . . . . ?
C1TA C2TA C3TA C4TA 3.1(11) . . . . ?
C2TA C3TA C4TA C5TA -5.9(10) . . . . ?
C3TA C4TA C5TA C6TA 3.4(10) . . . . ?
C4TA C5TA C6TA C1TA 2.1(10) . . . . ?
C2TA C1TA C6TA C5TA -4.7(9) . . . . ?
Si15 C1TA C6TA C5TA -178.0(6) . . . . ?
O15 Si15 C1UA C6UA -152.9(6) . . . . ?
C1TA Si15 C1UA C6UA -30.5(7) . . . . ?
C1SA Si15 C1UA C6UA 88.6(7) . . . . ?
O15 Si15 C1UA C2UA 19.4(7) . . . . ?
C1TA Si15 C1UA C2UA 141.8(6) . . . . ?
C1SA Si15 C1UA C2UA -99.0(7) . . . . ?
C6UA C1UA C2UA C3UA -6.1(11) . . . . ?
Si15 C1UA C2UA C3UA -179.2(7) . . . . ?
C1UA C2UA C3UA C4UA -3.1(12) . . . . ?
C2UA C3UA C4UA C5UA 9.0(10) . . . . ?
C3UA C4UA C5UA C6UA -5.2(10) . . . . ?
C2UA C1UA C6UA C5UA 10.0(11) . . . . ?
Si15 C1UA C6UA C5UA -176.9(6) . . . . ?
C4UA C5UA C6UA C1UA -4.8(12) . . . . ?
O16 Si16 C1VA C2VA -113.5(6) . . . . ?
C1ZA Si16 C1VA C2VA 4.0(7) . . . . ?
O16 Si16 C1VA C6VA 66.5(6) . . . . ?
C1ZA Si16 C1VA C6VA -176.1(6) . . . . ?
C6VA C1VA C2VA C3VA 5.1(10) . . . . ?
Si16 C1VA C2VA C3VA -175.0(5) . . . . ?
C1VA C2VA C3VA C4VA -6.1(11) . . . . ?
C2VA C3VA C4VA C5VA 5.2(11) . . . . ?
C3VA C4VA C5VA C6VA -3.4(12) . . . . ?
C2VA C1VA C6VA C5VA -3.0(10) . . . . ?
Si16 C1VA C6VA C5VA 177.0(6) . . . . ?
C4VA C5VA C6VA C1VA 2.3(12) . . . . ?
C6WA C1WA C2WA C3WA 6.6(18) . . . . ?
C1WA C2WA C3WA C4WA -8(2) . . . . ?
C2WA C3WA C4WA C5WA 10(2) . . . . ?
C3WA C4WA C5WA C6WA -10(3) . . . . ?
C4WA C5WA C6WA C1WA 9(3) . . . . ?
C2WA C1WA C6WA C5WA -7(2) . . . . ?
C6WR C1WR C2WR C3WR 0.0 . . . . ?
C1WR C2WR C3WR C4WR 0.0 . . . . ?
C2WR C3WR C4WR C5WR 0.0 . . . . ?
C3WR C4WR C5WR C6WR 0.0 . . . . ?
C4WR C5WR C6WR C1WR 0.0 . . . . ?
C2WR C1WR C6WR C5WR 0.0 . . . . ?
O16 Si16 C1ZA C6ZA 11.5(7) . . . . ?
C1VA Si16 C1ZA C6ZA -107.2(7) . . . . ?
O16 Si16 C1ZA C2ZA -177.0(6) . . . . ?
C1VA Si16 C1ZA C2ZA 64.3(7) . . . . ?
C6ZA C1ZA C2ZA C3ZA -1.7(11) . . . . ?
Si16 C1ZA C2ZA C3ZA -173.8(6) . . . . ?
C1ZA C2ZA C3ZA C4ZA 0.7(12) . . . . ?
C2ZA C3ZA C4ZA C5ZA 0.4(13) . . . . ?
C3ZA C4ZA C5ZA C6ZA -0.4(15) . . . . ?
C4ZA C5ZA C6ZA C1ZA -0.8(15) . . . . ?
C2ZA C1ZA C6ZA C5ZA 1.8(12) . . . . ?
Si16 C1ZA C6ZA C5ZA 174.2(7) . . . . ?
